data_1562712
loop_
_publ_author_name
'Lan, Qing'
'Tan, Huaqiao'
'Liu, Ding'
'Wang, Enbo'

_publ_section_title
;
 A series of inorganic aggregates composed of [MnV13O38]7&#x2212;
 polyoxoanions and transition metal cations
;
_journal_name_full 'Journal of Solid State Chemistry'
_journal_page_first 129
_journal_page_last 133
_journal_paper_doi 10.1016/j.jssc.2012.12.005
_journal_volume 199
_journal_year 2013
_chemical_formula_sum 'H44 K1.5 Mn3 Na1.5 O60 V13'
_chemical_formula_weight 1924.53
_space_group_IT_number 2
_space_group_name_Hall '-P 1'
_space_group_name_H-M_alt 'P -1'
_symmetry_cell_setting triclinic
_symmetry_space_group_name_H-M 'P -1'
_atom_sites_solution_hydrogens none
_atom_sites_solution_primary direct
_atom_sites_solution_secondary difmap
_audit_creation_method SHELXL-97
_cell_angle_alpha 89.37(3)
_cell_angle_beta 81.50(3)
_cell_angle_gamma 62.72(3)
_cell_formula_units_Z 2
_cell_length_a 11.871(2)
_cell_length_b 12.102(2)
_cell_length_c 20.648(4)
_cell_measurement_reflns_used 11726
_cell_measurement_temperature 293(2)
_cell_measurement_theta_max 27.46
_cell_measurement_theta_min 3.00
_cell_volume 2602.0(11)
_computing_structure_refinement 'SHELXL-97 (Sheldrick, 1997)'
_computing_structure_solution 'SHELXS-97 (Sheldrick, 1990)'
_diffrn_ambient_temperature 293(2)
_diffrn_detector_area_resol_mean 0.01
_diffrn_measured_fraction_theta_full 0.984
_diffrn_measured_fraction_theta_max 0.984
_diffrn_measurement_device_type 'Rigaku R-AXIS RAPID IP'
_diffrn_measurement_method Oscillation
_diffrn_radiation_monochromator graphite
_diffrn_radiation_source 'fine-focus sealed tube'
_diffrn_radiation_type MoK\a
_diffrn_radiation_wavelength 0.71073
_diffrn_reflns_av_R_equivalents 0.0428
_diffrn_reflns_av_sigmaI/netI 0.0580
_diffrn_reflns_limit_h_max 15
_diffrn_reflns_limit_h_min -15
_diffrn_reflns_limit_k_max 13
_diffrn_reflns_limit_k_min -15
_diffrn_reflns_limit_l_max 26
_diffrn_reflns_limit_l_min -26
_diffrn_reflns_number 25506
_diffrn_reflns_theta_full 27.46
_diffrn_reflns_theta_max 27.46
_diffrn_reflns_theta_min 3.00
_diffrn_standards_decay_% none
_diffrn_standards_interval_count 0
_diffrn_standards_interval_time 0
_diffrn_standards_number 0
_exptl_absorpt_coefficient_mu 3.181
_exptl_absorpt_correction_T_max 0.529
_exptl_absorpt_correction_T_min 0.456
_exptl_absorpt_correction_type multi-scan
_exptl_absorpt_process_details 'ABSCOR by T.Higashi    8 March, 1995'
_exptl_crystal_colour orange
_exptl_crystal_density_diffrn 2.456
_exptl_crystal_density_method 'not measured'
_exptl_crystal_description block
_exptl_crystal_F_000 1886
_exptl_crystal_size_max 0.25
_exptl_crystal_size_mid 0.22
_exptl_crystal_size_min 0.20
_refine_diff_density_max 2.670
_refine_diff_density_min -2.912
_refine_diff_density_rms 0.210
_refine_ls_extinction_method SHELXL
_refine_ls_goodness_of_fit_ref 1.070
_refine_ls_hydrogen_treatment none
_refine_ls_matrix_type full
_refine_ls_number_parameters 709
_refine_ls_number_reflns 11726
_refine_ls_number_restraints 0
_refine_ls_restrained_S_all 1.070
_refine_ls_R_factor_all 0.0942
_refine_ls_R_factor_gt 0.0639
_refine_ls_shift/su_max 0.001
_refine_ls_shift/su_mean 0.000
_refine_ls_structure_factor_coef Fsqd
_refine_ls_weighting_details 'calc w=1/[\s^2^(Fo^2^)+(0.0746P)^2^+23.4338P] where P=(Fo^2^+2Fc^2^)/3'
_refine_ls_weighting_scheme calc
_refine_ls_wR_factor_gt 0.1632
_refine_ls_wR_factor_ref 0.1827
_reflns_number_gt 8221
_reflns_number_total 11726
_reflns_threshold_expression >2sigma(I)
_cod_data_source_file JSSC-2013-199-129.cif
_cod_data_source_block 2
_cod_original_cell_volume 2602.0(8)
_cod_original_sg_symbol_H-M P-1
_cod_original_formula_sum 'H44 K1.50 Mn3 Na1.50 O60 V13'
_cod_database_code 1562712

loop_
_symmetry_equiv_pos_as_xyz
'x, y, z'
'-x, -y, -z'

loop_
_atom_site_label
_atom_site_type_symbol
_atom_site_fract_x
_atom_site_fract_y
_atom_site_fract_z
_atom_site_U_iso_or_equiv
_atom_site_adp_type
_atom_site_occupancy
_atom_site_symmetry_multiplicity
_atom_site_calc_flag
_atom_site_refinement_flags
_atom_site_disorder_assembly
_atom_site_disorder_group
Mn1 Mn 0.84312(9) 0.36802(8) 0.26668(5) 0.00736(19) Uani 1 1 d . . .
Mn2 Mn 0.51510(10) 0.97061(9) 0.30889(5) 0.0133(2) Uani 1 1 d . . .
Mn3 Mn 1.17377(10) -0.22519(9) 0.22549(5) 0.0131(2) Uani 1 1 d . . .
V1 V 0.76665(11) 0.21387(10) 0.37926(6) 0.0108(2) Uani 1 1 d . . .
V2 V 1.11408(10) 0.32903(10) 0.21921(6) 0.0109(2) Uani 1 1 d . . .
V3 V 0.85858(10) 0.31948(10) 0.11995(5) 0.0104(2) Uani 1 1 d . . .
V4 V 1.06285(10) 0.10739(10) 0.18707(5) 0.0095(2) Uani 1 1 d . . .
V5 V 0.65733(10) 0.57055(10) 0.19314(5) 0.0100(2) Uani 1 1 d . . .
V6 V 0.90831(10) 0.57662(10) 0.29402(6) 0.0112(2) Uani 1 1 d . . .
V7 V 0.57383(10) 0.37233(10) 0.15716(6) 0.0107(2) Uani 1 1 d . . .
V8 V 0.62455(10) 0.63528(9) 0.34377(5) 0.0085(2) Uani 1 1 d . . .
V9 V 0.77519(10) 0.16350(9) 0.22934(5) 0.0085(2) Uani 1 1 d . . .
V10 V 1.12029(11) 0.38042(10) 0.36576(6) 0.0130(2) Uani 1 1 d . . .
V11 V 1.04887(10) 0.16969(10) 0.33618(5) 0.0093(2) Uani 1 1 d . . .
V12 V 0.56269(10) 0.42194(9) 0.30642(5) 0.0085(2) Uani 1 1 d . . .
V13 V 0.83938(10) 0.42643(10) 0.41177(5) 0.0096(2) Uani 1 1 d . . .
K1 K 0.5000 0.5000 0.5000 0.0135(4) Uani 1 2 d S . .
O35 O 1.0968(4) -0.0326(4) 0.2110(2) 0.0149(10) Uani 1 1 d . . .
O33 O 0.6112(5) 0.7142(4) 0.1815(2) 0.0150(10) Uani 1 1 d . . .
O32 O 0.9637(4) 0.3728(4) 0.3123(2) 0.0087(9) Uani 1 1 d . . .
O31 O 0.7238(4) 0.3675(4) 0.2190(2) 0.0083(8) Uani 1 1 d . . .
O30 O 0.8608(4) 0.7202(4) 0.2822(3) 0.0156(10) Uani 1 1 d . . .
O29 O 0.8319(5) 0.0622(4) 0.3803(2) 0.0161(10) Uani 1 1 d . . .
O28 O 1.0970(5) 0.0252(4) 0.3489(2) 0.0148(10) Uani 1 1 d . . .
O27 O 0.9020(4) 0.1542(4) 0.1563(2) 0.0097(9) Uani 1 1 d . . .
O26 O 1.1591(5) 0.0887(4) 0.1192(2) 0.0155(10) Uani 1 1 d . . .
O25 O 0.7818(4) 0.5424(4) 0.2545(2) 0.0094(9) Uani 1 1 d . . .
O24 O 0.5497(4) 0.5817(4) 0.2815(2) 0.0087(9) Uani 1 1 d . . .
O23 O 1.1398(4) 0.1605(4) 0.2489(2) 0.0103(9) Uani 1 1 d . . .
O22 O 0.8997(4) 0.1973(4) 0.2812(2) 0.0097(9) Uani 1 1 d . . .
O21 O 0.5279(4) 0.6525(4) 0.4117(2) 0.0129(9) Uani 1 1 d . . .
O20 O 0.8199(4) 0.0197(4) 0.2427(2) 0.0120(9) Uani 1 1 d . . .
O19 O 0.7399(5) 0.4615(4) 0.4795(2) 0.0150(10) Uani 1 1 d . . .
O18 O 0.7863(4) 0.5865(4) 0.3741(2) 0.0102(9) Uani 1 1 d . . .
O17 O 0.9590(5) 0.2830(4) 0.0540(2) 0.0161(10) Uani 1 1 d . . .
O16 O 0.9683(4) 0.3145(4) 0.1884(2) 0.0091(9) Uani 1 1 d . . .
O15 O 0.7893(4) 0.4909(4) 0.1265(2) 0.0113(9) Uani 1 1 d . . .
O14 O 1.2165(5) 0.2913(4) 0.1534(3) 0.0169(10) Uani 1 1 d . . .
O13 O 0.4588(4) 0.4625(4) 0.3718(2) 0.0131(9) Uani 1 1 d . . .
O12 O 0.8996(4) 0.2471(4) 0.4034(2) 0.0098(9) Uani 1 1 d . . .
O11 O 0.6566(5) 0.2677(4) 0.4447(2) 0.0174(10) Uani 1 1 d . . .
O10 O 1.1463(4) 0.2104(4) 0.3752(2) 0.0126(9) Uani 1 1 d . . .
O8 O 0.5457(4) 0.5351(4) 0.1560(2) 0.0099(9) Uani 1 1 d . . .
O7 O 1.0288(4) 0.4974(4) 0.2202(2) 0.0135(9) Uani 1 1 d . . .
O6 O 0.7208(4) 0.4137(4) 0.3451(2) 0.0085(8) Uani 1 1 d . . .
O5 O 0.9749(4) 0.4174(4) 0.4361(2) 0.0137(9) Uani 1 1 d . . .
O4 O 0.6602(4) 0.2428(4) 0.3116(2) 0.0090(9) Uani 1 1 d . . .
O3 O 1.0310(4) 0.5433(4) 0.3444(2) 0.0133(9) Uani 1 1 d . . .
O2 O 0.4794(4) 0.4103(4) 0.2463(2) 0.0102(9) Uani 1 1 d . . .
O1 O 0.6527(4) 0.2019(4) 0.1844(2) 0.0111(9) Uani 1 1 d . . .
O9W O 0.6547(5) 0.9202(4) 0.2152(3) 0.0184(10) Uani 1 1 d . . .
O34 O 0.5884(4) 0.7766(4) 0.3209(2) 0.0137(10) Uani 1 1 d . . .
O8W O 0.3781(5) 0.9668(4) 0.2489(3) 0.0176(10) Uani 1 1 d . . .
O7W O 1.3173(5) -0.2710(5) 0.1393(3) 0.0255(12) Uani 1 1 d . . .
O6W O 1.0478(5) -0.2474(5) 0.1680(3) 0.0236(12) Uani 1 1 d . . .
O5W O 1.3118(5) -0.2243(4) 0.2851(3) 0.0174(10) Uani 1 1 d . . .
O10W O 0.4579(5) 1.1643(5) 0.2858(3) 0.0306(14) Uani 1 1 d . . .
O1W O 1.2298(5) -0.4189(4) 0.2524(3) 0.0202(11) Uani 1 1 d . . .
O4W O 0.6454(5) 0.9799(5) 0.3698(3) 0.0244(12) Uani 1 1 d . . .
O3W O 1.0230(5) -0.1761(4) 0.3142(3) 0.0178(10) Uani 1 1 d . . .
O2W O 0.3751(5) 1.0146(5) 0.3964(3) 0.0273(13) Uani 1 1 d . . .
K2 K 1.1659(3) 0.6418(3) 0.40165(17) 0.0708(9) Uani 1 1 d . . .
O37 O 1.2077(4) 0.3316(4) 0.2821(2) 0.0137(9) Uani 1 1 d . . .
O36 O 1.2237(5) 0.3849(5) 0.4053(3) 0.0175(10) Uani 1 1 d . . .
O38 O 0.7186(4) 0.3226(4) 0.0935(2) 0.0110(9) Uani 1 1 d . . .
Na1 Na 0.5126(5) 0.1107(4) 0.1233(3) 0.0651(15) Uani 1 1 d . . .
O9 O 0.4687(5) 0.3712(4) 0.1184(2) 0.0173(10) Uani 1 1 d . . .
O23W O 0.4211(5) -0.0579(6) 0.1108(3) 0.0291(13) Uani 1 1 d . . .
O22W O 0.9667(5) -0.0646(5) 0.0805(3) 0.0275(13) Uani 1 1 d . . .
O21W O 0.4531(6) 0.8907(5) 0.5085(3) 0.0300(13) Uani 1 1 d . . .
O20W O 0.6055(7) 0.5219(6) 0.0050(3) 0.0386(16) Uani 1 1 d . . .
O19W O 1.1769(6) -0.4670(5) 0.0890(3) 0.0326(14) Uani 1 1 d . . .
O18W O 1.2268(6) -0.1806(6) 0.0265(3) 0.0336(14) Uani 1 1 d . . .
O16W O 1.2411(7) 0.8106(7) 0.4278(4) 0.057(2) Uani 1 1 d . . .
O15W O 0.7175(7) 0.7667(7) 0.4762(5) 0.071(3) Uani 1 1 d . . .
O14W O 0.4502(7) 0.2275(7) -0.0050(4) 0.053(2) Uani 1 1 d . . .
O13W O 1.2262(8) 0.2243(9) 0.0111(4) 0.062(2) Uani 1 1 d . . .
O12W O 0.7461(9) -0.0087(9) 0.0371(5) 0.070(3) Uani 1 1 d . . .
O11W O 0.9378(12) 0.7979(11) 0.4770(6) 0.031(3) Uiso 0.50 1 d P . .
O24W O 1.0591(10) 0.4181(10) -0.0523(5) 0.022(2) Uiso 0.50 1 d P . .
Na2 Na 1.0000 1.0000 0.5000 0.097(3) Uiso 1 2 d S . .

loop_
_atom_site_aniso_label
_atom_site_aniso_U_11
_atom_site_aniso_U_22
_atom_site_aniso_U_33
_atom_site_aniso_U_23
_atom_site_aniso_U_13
_atom_site_aniso_U_12
Mn1 0.0061(4) 0.0055(4) 0.0097(4) 0.0003(3) -0.0007(4) -0.0022(3)
Mn2 0.0119(5) 0.0088(5) 0.0193(5) 0.0030(4) -0.0033(4) -0.0046(4)
Mn3 0.0112(5) 0.0087(4) 0.0189(5) 0.0029(4) -0.0024(4) -0.0041(4)
V1 0.0111(5) 0.0091(5) 0.0127(5) 0.0027(4) -0.0019(4) -0.0051(4)
V2 0.0085(5) 0.0090(5) 0.0144(5) 0.0003(4) 0.0003(4) -0.0041(4)
V3 0.0091(5) 0.0098(5) 0.0092(5) 0.0012(4) -0.0004(4) -0.0022(4)
V4 0.0068(5) 0.0069(5) 0.0126(5) 0.0002(4) -0.0004(4) -0.0015(4)
V5 0.0110(5) 0.0068(5) 0.0106(5) 0.0020(4) -0.0027(4) -0.0025(4)
V6 0.0088(5) 0.0073(5) 0.0177(6) 0.0012(4) -0.0017(4) -0.0040(4)
V7 0.0097(5) 0.0104(5) 0.0114(5) 0.0003(4) -0.0039(4) -0.0036(4)
V8 0.0081(5) 0.0052(5) 0.0109(5) -0.0002(4) -0.0013(4) -0.0019(4)
V9 0.0077(5) 0.0058(5) 0.0115(5) -0.0005(4) -0.0007(4) -0.0029(4)
V10 0.0098(5) 0.0124(5) 0.0181(6) 0.0010(5) -0.0044(5) -0.0057(4)
V11 0.0082(5) 0.0071(5) 0.0115(5) 0.0020(4) -0.0024(4) -0.0023(4)
V12 0.0072(5) 0.0071(5) 0.0109(5) 0.0002(4) -0.0005(4) -0.0034(4)
V13 0.0087(5) 0.0092(5) 0.0108(5) 0.0008(4) -0.0016(4) -0.0040(4)
K1 0.0114(9) 0.0136(9) 0.0133(9) 0.0004(8) 0.0011(8) -0.0047(7)
O35 0.012(2) 0.009(2) 0.021(3) 0.0002(19) -0.003(2) -0.0029(18)
O33 0.016(2) 0.007(2) 0.019(2) 0.0024(19) -0.004(2) -0.0020(18)
O32 0.006(2) 0.008(2) 0.013(2) 0.0022(17) -0.0019(17) -0.0035(17)
O31 0.009(2) 0.0062(19) 0.011(2) 0.0007(17) -0.0029(17) -0.0047(17)
O30 0.012(2) 0.011(2) 0.024(3) 0.001(2) 0.000(2) -0.0065(18)
O29 0.016(2) 0.011(2) 0.021(3) 0.000(2) -0.003(2) -0.0058(19)
O28 0.013(2) 0.010(2) 0.019(2) 0.0037(19) -0.004(2) -0.0034(18)
O27 0.008(2) 0.006(2) 0.011(2) -0.0015(17) -0.0015(17) -0.0002(16)
O26 0.013(2) 0.016(2) 0.014(2) -0.0013(19) 0.0026(19) -0.0044(19)
O25 0.008(2) 0.0047(19) 0.013(2) -0.0017(17) -0.0014(18) -0.0012(16)
O24 0.008(2) 0.007(2) 0.011(2) 0.0014(17) -0.0022(17) -0.0030(16)
O23 0.007(2) 0.0055(19) 0.016(2) 0.0018(18) -0.0010(18) -0.0016(16)
O22 0.011(2) 0.0041(19) 0.014(2) 0.0009(17) -0.0015(18) -0.0032(16)
O21 0.008(2) 0.013(2) 0.015(2) 0.0014(19) 0.0001(18) -0.0033(18)
O20 0.013(2) 0.007(2) 0.017(2) 0.0009(18) -0.0019(19) -0.0055(17)
O19 0.014(2) 0.015(2) 0.015(2) 0.0019(19) -0.0010(19) -0.0061(19)
O18 0.009(2) 0.011(2) 0.011(2) -0.0005(18) -0.0008(18) -0.0051(17)
O17 0.015(2) 0.016(2) 0.013(2) 0.0009(19) 0.0009(19) -0.0048(19)
O16 0.007(2) 0.007(2) 0.013(2) -0.0014(17) -0.0002(17) -0.0031(16)
O15 0.010(2) 0.009(2) 0.012(2) 0.0035(18) -0.0003(18) -0.0028(17)
O14 0.012(2) 0.016(2) 0.021(3) 0.002(2) 0.001(2) -0.0062(19)
O13 0.014(2) 0.012(2) 0.015(2) -0.0001(19) 0.0011(19) -0.0088(19)
O12 0.008(2) 0.009(2) 0.012(2) 0.0027(18) -0.0017(18) -0.0040(17)
O11 0.016(2) 0.016(2) 0.017(2) 0.003(2) 0.003(2) -0.006(2)
O10 0.007(2) 0.008(2) 0.018(2) -0.0018(18) -0.0012(18) 0.0012(17)
O8 0.010(2) 0.010(2) 0.009(2) 0.0004(17) -0.0016(17) -0.0038(17)
O7 0.010(2) 0.010(2) 0.021(3) 0.0018(19) 0.0003(19) -0.0053(18)
O6 0.007(2) 0.009(2) 0.008(2) -0.0023(17) 0.0010(17) -0.0038(17)
O5 0.009(2) 0.015(2) 0.017(2) -0.0017(19) -0.0036(19) -0.0061(18)
O4 0.009(2) 0.008(2) 0.011(2) 0.0005(17) 0.0012(17) -0.0046(17)
O3 0.011(2) 0.009(2) 0.020(2) -0.0029(19) -0.0013(19) -0.0053(18)
O2 0.007(2) 0.010(2) 0.013(2) -0.0001(18) -0.0013(18) -0.0029(17)
O1 0.011(2) 0.009(2) 0.012(2) 0.0007(18) -0.0014(18) -0.0035(17)
O9W 0.017(2) 0.015(2) 0.025(3) 0.002(2) 0.000(2) -0.010(2)
O34 0.015(2) 0.007(2) 0.019(2) 0.0033(19) -0.003(2) -0.0053(18)
O8W 0.012(2) 0.014(2) 0.026(3) 0.004(2) -0.007(2) -0.0043(19)
O7W 0.014(3) 0.026(3) 0.023(3) 0.002(2) 0.004(2) 0.000(2)
O6W 0.020(3) 0.022(3) 0.034(3) 0.002(2) -0.007(2) -0.013(2)
O5W 0.013(2) 0.013(2) 0.026(3) 0.001(2) -0.007(2) -0.0049(19)
O10W 0.017(3) 0.009(2) 0.065(4) 0.007(3) 0.000(3) -0.007(2)
O1W 0.010(2) 0.009(2) 0.037(3) 0.007(2) 0.002(2) -0.0017(18)
O4W 0.025(3) 0.029(3) 0.027(3) -0.001(2) -0.005(2) -0.019(2)
O3W 0.017(2) 0.011(2) 0.024(3) 0.002(2) -0.001(2) -0.0051(19)
O2W 0.014(3) 0.030(3) 0.023(3) 0.007(2) 0.001(2) 0.002(2)
K2 0.096(2) 0.0518(15) 0.083(2) 0.0157(15) -0.054(2) -0.0391(16)
O37 0.010(2) 0.012(2) 0.020(2) 0.0009(19) -0.0006(19) -0.0059(18)
O36 0.015(2) 0.020(2) 0.021(3) 0.002(2) -0.005(2) -0.011(2)
O38 0.011(2) 0.008(2) 0.013(2) -0.0034(18) -0.0017(18) -0.0038(17)
Na1 0.068(3) 0.044(2) 0.109(4) 0.028(3) -0.054(3) -0.036(2)
O9 0.015(2) 0.018(2) 0.020(3) 0.000(2) -0.007(2) -0.007(2)
O23W 0.020(3) 0.035(3) 0.026(3) 0.006(3) -0.004(2) -0.007(2)
O22W 0.027(3) 0.021(3) 0.031(3) -0.003(2) -0.009(3) -0.007(2)
O21W 0.042(4) 0.030(3) 0.025(3) 0.005(3) -0.007(3) -0.023(3)
O20W 0.042(4) 0.049(4) 0.024(3) 0.016(3) -0.011(3) -0.019(3)
O19W 0.044(4) 0.022(3) 0.030(3) 0.003(3) -0.002(3) -0.015(3)
O18W 0.033(3) 0.036(3) 0.021(3) -0.006(3) -0.010(3) -0.005(3)
O16W 0.047(4) 0.052(4) 0.062(5) 0.025(4) -0.036(4) -0.008(4)
O15W 0.030(4) 0.057(5) 0.099(7) -0.053(5) -0.021(4) 0.006(3)
O14W 0.041(4) 0.042(4) 0.065(5) -0.019(4) -0.004(4) -0.010(3)
O13W 0.045(5) 0.080(6) 0.057(5) 0.014(5) -0.001(4) -0.028(4)
O12W 0.075(6) 0.078(6) 0.085(7) 0.030(5) -0.044(6) -0.052(5)

loop_
_atom_type_symbol
_atom_type_description
_atom_type_scat_dispersion_real
_atom_type_scat_dispersion_imag
_atom_type_scat_source
H H 0.0000 0.0000 'International Tables Vol C Tables 4.2.6.8 and 6.1.1.4'
O O 0.0106 0.0060 'International Tables Vol C Tables 4.2.6.8 and 6.1.1.4'
K K 0.2009 0.2494 'International Tables Vol C Tables 4.2.6.8 and 6.1.1.4'
V V 0.3005 0.5294 'International Tables Vol C Tables 4.2.6.8 and 6.1.1.4'
Mn Mn 0.3368 0.7283 'International Tables Vol C Tables 4.2.6.8 and 6.1.1.4'
Na Na 0.0362 0.0249 'International Tables Vol C Tables 4.2.6.8 and 6.1.1.4'

loop_
_geom_angle_atom_site_label_1
_geom_angle_atom_site_label_2
_geom_angle_atom_site_label_3
_geom_angle
_geom_angle_site_symmetry_1
_geom_angle_site_symmetry_3
O31 Mn1 O32 177.8(2) . .
O31 Mn1 O22 90.55(19) . .
O32 Mn1 O22 91.26(19) . .
O31 Mn1 O6 90.5(2) . .
O32 Mn1 O6 90.81(19) . .
O22 Mn1 O6 90.4(2) . .
O31 Mn1 O16 89.42(19) . .
O32 Mn1 O16 89.4(2) . .
O22 Mn1 O16 87.1(2) . .
O6 Mn1 O16 177.47(18) . .
O31 Mn1 O25 89.46(19) . .
O32 Mn1 O25 88.77(19) . .
O22 Mn1 O25 178.2(2) . .
O6 Mn1 O25 87.7(2) . .
O16 Mn1 O25 94.78(19) . .
O31 Mn1 V5 49.30(13) . .
O32 Mn1 V5 128.81(14) . .
O22 Mn1 V5 139.73(14) . .
O6 Mn1 V5 92.57(13) . .
O16 Mn1 V5 89.27(13) . .
O25 Mn1 V5 40.44(13) . .
O31 Mn1 V2 129.38(15) . .
O32 Mn1 V2 49.22(14) . .
O22 Mn1 V2 92.82(15) . .
O6 Mn1 V2 139.93(14) . .
O16 Mn1 V2 40.48(13) . .
O25 Mn1 V2 88.60(14) . .
V5 Mn1 V2 109.71(5) . .
O31 Mn1 V6 129.55(14) . .
O32 Mn1 V6 48.59(13) . .
O22 Mn1 V6 139.80(14) . .
O6 Mn1 V6 91.83(14) . .
O16 Mn1 V6 90.19(14) . .
O25 Mn1 V6 40.35(13) . .
V5 Mn1 V6 80.25(4) . .
V2 Mn1 V6 61.35(5) . .
O31 Mn1 V3 48.63(14) . .
O32 Mn1 V3 130.00(15) . .
O22 Mn1 V3 91.52(15) . .
O6 Mn1 V3 139.07(14) . .
O16 Mn1 V3 40.99(13) . .
O25 Mn1 V3 89.87(14) . .
V5 Mn1 V3 61.32(5) . .
V2 Mn1 V3 80.78(5) . .
V6 Mn1 V3 111.91(5) . .
O31 Mn1 V11 134.24(14) . .
O32 Mn1 V11 47.55(13) . .
O22 Mn1 V11 43.71(14) . .
O6 Mn1 V11 90.90(13) . .
O16 Mn1 V11 87.37(13) . .
O25 Mn1 V11 136.30(14) . .
V5 Mn1 V11 175.05(5) . .
V2 Mn1 V11 65.45(4) . .
V6 Mn1 V11 96.12(4) . .
V3 Mn1 V11 117.60(5) . .
O31 Mn1 V12 47.78(14) . .
O32 Mn1 V12 133.48(15) . .
O22 Mn1 V12 90.67(15) . .
O6 Mn1 V12 42.69(13) . .
O16 Mn1 V12 137.14(14) . .
O25 Mn1 V12 87.97(14) . .
V5 Mn1 V12 65.86(4) . .
V2 Mn1 V12 175.56(4) . .
V6 Mn1 V12 117.09(5) . .
V3 Mn1 V12 96.40(5) . .
V11 Mn1 V12 118.99(5) . .
O34 Mn2 O2W 91.5(2) . .
O34 Mn2 O4W 90.5(2) . .
O2W Mn2 O4W 87.9(2) . .
O34 Mn2 O10W 173.0(2) . .
O2W Mn2 O10W 95.5(2) . .
O4W Mn2 O10W 89.5(2) . .
O34 Mn2 O8W 90.88(18) . .
O2W Mn2 O8W 90.7(2) . .
O4W Mn2 O8W 178.1(2) . .
O10W Mn2 O8W 89.3(2) . .
O34 Mn2 O9W 87.28(19) . .
O2W Mn2 O9W 176.8(2) . .
O4W Mn2 O9W 95.1(2) . .
O10W Mn2 O9W 85.7(2) . .
O8W Mn2 O9W 86.29(19) . .
O35 Mn3 O6W 92.45(19) . .
O35 Mn3 O7W 91.8(2) . .
O6W Mn3 O7W 90.1(2) . .
O35 Mn3 O5W 93.72(18) . .
O6W Mn3 O5W 173.81(19) . .
O7W Mn3 O5W 89.3(2) . .
O35 Mn3 O1W 171.5(2) . .
O6W Mn3 O1W 86.5(2) . .
O7W Mn3 O1W 96.6(2) . .
O5W Mn3 O1W 87.45(19) . .
O35 Mn3 O3W 87.69(19) . .
O6W Mn3 O3W 89.4(2) . .
O7W Mn3 O3W 179.3(2) . .
O5W Mn3 O3W 91.2(2) . .
O1W Mn3 O3W 83.85(19) . .
O35 Mn3 K2 122.99(15) . 1_545
O6W Mn3 K2 113.56(16) . 1_545
O7W Mn3 K2 134.84(15) . 1_545
O5W Mn3 K2 63.08(15) . 1_545
O1W Mn3 K2 50.44(16) . 1_545
O3W Mn3 K2 45.86(13) . 1_545
O29 V1 O11 105.7(3) . .
O29 V1 O12 101.7(2) . .
O11 V1 O12 102.3(2) . .
O29 V1 O4 100.9(2) . .
O11 V1 O4 100.6(2) . .
O12 V1 O4 141.94(19) . .
O29 V1 O22 90.6(2) . .
O11 V1 O22 163.7(2) . .
O12 V1 O22 74.66(18) . .
O4 V1 O22 74.87(17) . .
O29 V1 O6 161.0(2) . .
O11 V1 O6 93.3(2) . .
O12 V1 O6 74.39(17) . .
O4 V1 O6 74.28(17) . .
O22 V1 O6 70.39(16) . .
O29 V1 K1 135.13(19) . .
O11 V1 K1 29.56(17) . .
O12 V1 K1 90.46(14) . .
O4 V1 K1 94.72(14) . .
O22 V1 K1 134.23(11) . .
O6 V1 K1 63.91(11) . .
O14 V2 O7 103.3(2) . .
O14 V2 O37 102.6(2) . .
O7 V2 O37 93.0(2) . .
O14 V2 O16 101.8(2) . .
O7 V2 O16 91.3(2) . .
O37 V2 O16 153.6(2) . .
O14 V2 O23 101.7(2) . .
O7 V2 O23 154.3(2) . .
O37 V2 O23 87.4(2) . .
O16 V2 O23 77.74(18) . .
O14 V2 O32 176.2(2) . .
O7 V2 O32 79.47(19) . .
O37 V2 O32 79.76(19) . .
O16 V2 O32 75.39(17) . .
O23 V2 O32 75.32(17) . .
O14 V2 Mn1 139.97(19) . .
O7 V2 Mn1 80.80(16) . .
O37 V2 Mn1 117.10(16) . .
O16 V2 Mn1 38.24(13) . .
O23 V2 Mn1 76.21(13) . .
O32 V2 Mn1 37.41(11) . .
O14 V2 V6 135.68(18) . .
O7 V2 V6 32.52(16) . .
O37 V2 V6 82.90(15) . .
O16 V2 V6 86.80(13) . .
O23 V2 V6 122.59(14) . .
O32 V2 V6 47.27(11) . .
Mn1 V2 V6 59.39(4) . .
O14 V2 V4 89.23(19) . .
O7 V2 V4 136.83(16) . .
O37 V2 V4 124.80(15) . .
O16 V2 V4 45.58(12) . .
O23 V2 V4 37.50(13) . .
O32 V2 V4 86.97(12) . .
Mn1 V2 V4 64.53(5) . .
V6 V2 V4 123.92(5) . .
O14 V2 V10 134.26(19) . .
O7 V2 V10 83.39(17) . .
O37 V2 V10 31.76(15) . .
O16 V2 V10 123.49(14) . .
O23 V2 V10 83.58(14) . .
O32 V2 V10 48.26(11) . .
Mn1 V2 V10 85.66(5) . .
V6 V2 V10 60.20(5) . .
V4 V2 V10 116.77(5) . .
O17 V3 O38 103.2(2) . .
O17 V3 O15 102.3(2) . .
O38 V3 O15 93.5(2) . .
O17 V3 O27 102.2(2) . .
O38 V3 O27 90.4(2) . .
O15 V3 O27 153.7(2) . .
O17 V3 O16 101.7(2) . .
O38 V3 O16 154.1(2) . .
O15 V3 O16 87.85(19) . .
O27 V3 O16 77.72(18) . .
O17 V3 O31 176.4(2) . .
O38 V3 O31 80.05(19) . .
O15 V3 O31 78.79(18) . .
O27 V3 O31 76.24(17) . .
O16 V3 O31 74.81(17) . .
O17 V3 Mn1 139.66(19) . .
O38 V3 Mn1 117.00(16) . .
O15 V3 Mn1 78.95(15) . .
O27 V3 Mn1 76.14(14) . .
O16 V3 Mn1 37.99(13) . .
O31 V3 Mn1 36.98(11) . .
O17 V3 V4 89.62(18) . .
O38 V3 V4 127.45(15) . .
O15 V3 V4 133.70(15) . .
O27 V3 V4 37.17(13) . .
O16 V3 V4 45.85(12) . .
O31 V3 V4 87.21(11) . .
Mn1 V3 V4 64.42(5) . .
O17 V3 V5 133.86(18) . .
O38 V3 V5 82.73(15) . .
O15 V3 V5 31.77(15) . .
O27 V3 V5 123.72(14) . .
O16 V3 V5 84.94(13) . .
O31 V3 V5 47.51(11) . .
Mn1 V3 V5 58.81(5) . .
V4 V3 V5 123.18(5) . .
O17 V3 V7 135.47(19) . .
O38 V3 V7 32.32(15) . .
O15 V3 V7 83.86(15) . .
O27 V3 V7 85.58(14) . .
O16 V3 V7 122.66(14) . .
O31 V3 V7 47.90(11) . .
Mn1 V3 V7 84.86(5) . .
V4 V3 V7 117.92(5) . .
V5 V3 V7 60.27(4) . .
O26 V4 O35 106.5(3) . .
O26 V4 O27 101.9(2) . .
O35 V4 O27 101.3(2) . .
O26 V4 O23 101.6(2) . .
O35 V4 O23 100.1(2) . .
O27 V4 O23 142.04(19) . .
O26 V4 O16 94.1(2) . .
O35 V4 O16 159.3(2) . .
O27 V4 O16 74.60(17) . .
O23 V4 O16 74.35(17) . .
O26 V4 O22 163.3(2) . .
O35 V4 O22 90.2(2) . .
O27 V4 O22 74.16(18) . .
O23 V4 O22 74.74(18) . .
O16 V4 O22 69.14(16) . .
O26 V4 V3 85.21(17) . .
O35 V4 V3 139.66(17) . .
O27 V4 V3 38.51(13) . .
O23 V4 V3 115.49(13) . .
O16 V4 V3 41.15(12) . .
O22 V4 V3 81.88(11) . .
O26 V4 V2 84.93(18) . .
O35 V4 V2 139.21(18) . .
O27 V4 V2 114.74(14) . .
O23 V4 V2 39.27(13) . .
O16 V4 V2 40.15(11) . .
O22 V4 V2 82.22(11) . .
V3 V4 V2 78.98(4) . .
O33 V5 O15 103.6(2) . .
O33 V5 O8 103.6(2) . .
O15 V5 O8 93.8(2) . .
O33 V5 O25 100.4(2) . .
O15 V5 O25 90.2(2) . .
O8 V5 O25 153.94(19) . .
O33 V5 O24 101.1(2) . .
O15 V5 O24 154.24(19) . .
O8 V5 O24 87.20(19) . .
O25 V5 O24 78.33(18) . .
O33 V5 O31 175.2(2) . .
O15 V5 O31 79.59(18) . .
O8 V5 O31 79.60(17) . .
O25 V5 O31 75.84(17) . .
O24 V5 O31 75.28(17) . .
O33 V5 Mn1 138.92(18) . .
O15 V5 Mn1 80.35(14) . .
O8 V5 Mn1 117.04(14) . .
O25 V5 Mn1 38.55(12) . .
O24 V5 Mn1 76.33(12) . .
O31 V5 Mn1 37.52(11) . .
O33 V5 V3 135.86(19) . .
O15 V5 V3 32.43(14) . .
O8 V5 V3 82.61(14) . .
O25 V5 V3 87.21(13) . .
O24 V5 V3 122.93(13) . .
O31 V5 V3 47.65(12) . .
Mn1 V5 V3 59.87(4) . .
O33 V5 V7 135.59(18) . .
O15 V5 V7 84.20(15) . .
O8 V5 V7 32.02(14) . .
O25 V5 V7 123.50(13) . .
O24 V5 V7 83.16(13) . .
O31 V5 V7 47.81(11) . .
Mn1 V5 V7 85.32(4) . .
V3 V5 V7 60.08(4) . .
O30 V6 O3 102.7(2) . .
O30 V6 O7 103.0(2) . .
O3 V6 O7 92.3(2) . .
O30 V6 O18 101.3(2) . .
O3 V6 O18 89.4(2) . .
O7 V6 O18 154.7(2) . .
O30 V6 O25 101.8(2) . .
O3 V6 O25 154.5(2) . .
O7 V6 O25 89.0(2) . .
O18 V6 O25 78.96(19) . .
O30 V6 O32 176.5(2) . .
O3 V6 O32 79.86(18) . .
O7 V6 O32 79.20(19) . .
O18 V6 O32 76.23(17) . .
O25 V6 O32 75.39(16) . .
O30 V6 Mn1 139.99(18) . .
O3 V6 Mn1 117.15(15) . .
O7 V6 Mn1 80.16(15) . .
O18 V6 Mn1 76.62(13) . .
O25 V6 Mn1 38.20(12) . .
O32 V6 Mn1 37.31(11) . .
O30 V6 V2 134.67(19) . .
O3 V6 V2 82.58(15) . .
O7 V6 V2 31.78(14) . .
O18 V6 V2 123.96(14) . .
O25 V6 V2 85.26(13) . .
O32 V6 V2 47.74(12) . .
Mn1 V6 V2 59.26(4) . .
O30 V6 V8 89.20(18) . .
O3 V6 V8 126.16(17) . .
O7 V6 V8 136.32(16) . .
O18 V6 V8 36.83(13) . .
O25 V6 V8 47.29(13) . .
O32 V6 V8 87.33(12) . .
Mn1 V6 V8 64.94(5) . .
V2 V6 V8 124.19(5) . .
O30 V6 V10 134.43(19) . .
O3 V6 V10 31.84(14) . .
O7 V6 V10 82.77(15) . .
O18 V6 V10 85.47(13) . .
O25 V6 V10 123.62(13) . .
O32 V6 V10 48.26(11) . .
Mn1 V6 V10 85.55(4) . .
V2 V6 V10 60.13(4) . .
V8 V6 V10 117.79(5) . .
O9 V7 O8 103.6(2) . .
O9 V7 O38 103.9(2) . .
O8 V7 O38 90.9(2) . .
O9 V7 O2 100.2(2) . .
O8 V7 O2 88.3(2) . .
O38 V7 O2 155.3(2) . .
O9 V7 O1 101.4(2) . .
O8 V7 O1 154.7(2) . .
O38 V7 O1 86.6(2) . .
O2 V7 O1 83.68(19) . .
O9 V7 O31 176.4(2) . .
O8 V7 O31 78.75(17) . .
O38 V7 O31 78.61(18) . .
O2 V7 O31 77.05(17) . .
O1 V7 O31 76.03(17) . .
O9 V7 V3 135.3(2) . .
O8 V7 V3 82.08(15) . .
O38 V7 V3 31.41(14) . .
O2 V7 V3 124.41(14) . .
O1 V7 V3 82.72(14) . .
O31 V7 V3 47.37(12) . .
O9 V7 V12 130.5(2) . .
O8 V7 V12 81.45(15) . .
O38 V7 V12 125.37(15) . .
O2 V7 V12 30.31(13) . .
O1 V7 V12 79.55(14) . .
O31 V7 V12 46.79(12) . .
V3 V7 V12 94.14(5) . .
O9 V7 V5 135.41(19) . .
O8 V7 V5 31.83(14) . .
O38 V7 V5 81.49(14) . .
O2 V7 V5 84.95(14) . .
O1 V7 V5 123.14(14) . .
O31 V7 V5 47.14(11) . .
V3 V7 V5 59.65(5) . .
V12 V7 V5 64.09(4) . .
O9 V7 Na1 51.95(19) . .
O8 V7 Na1 155.57(16) . .
O38 V7 Na1 95.97(18) . .
O2 V7 Na1 94.87(17) . .
O1 V7 Na1 49.56(15) . .
O31 V7 Na1 125.58(13) . .
V3 V7 Na1 115.09(10) . .
V12 V7 Na1 112.70(10) . .
V5 V7 Na1 172.58(8) . .
O21 V8 O34 106.0(2) . .
O21 V8 O18 102.3(2) . .
O34 V8 O18 102.1(2) . .
O21 V8 O24 101.8(2) . .
O34 V8 O24 100.3(2) . .
O18 V8 O24 140.88(19) . .
O21 V8 O25 160.7(2) . .
O34 V8 O25 93.2(2) . .
O18 V8 O25 73.57(18) . .
O24 V8 O25 73.51(18) . .
O21 V8 O6 91.8(2) . .
O34 V8 O6 162.1(2) . .
O18 V8 O6 74.66(17) . .
O24 V8 O6 74.22(16) . .
O25 V8 O6 68.94(16) . .
O21 V8 V6 140.41(17) . .
O34 V8 V6 85.29(18) . .
O18 V8 V6 38.25(14) . .
O24 V8 V6 113.58(14) . .
O25 V8 V6 40.08(11) . .
O6 V8 V6 81.62(12) . .
O21 V8 K1 28.04(16) . .
O34 V8 K1 133.93(18) . .
O18 V8 K1 91.08(14) . .
O24 V8 K1 96.01(14) . .
O25 V8 K1 132.78(11) . .
O6 V8 K1 63.93(11) . .
V6 V8 K1 126.21(4) . .
O20 V9 O1 104.2(2) . .
O20 V9 O27 102.6(2) . .
O1 V9 O27 95.8(2) . .
O20 V9 O4 100.2(2) . .
O1 V9 O4 94.3(2) . .
O27 V9 O4 151.85(19) . .
O20 V9 O22 99.9(2) . .
O1 V9 O22 155.85(19) . .
O27 V9 O22 80.63(18) . .
O4 V9 O22 79.45(18) . .
O20 V9 O31 173.9(2) . .
O1 V9 O31 81.77(19) . .
O27 V9 O31 78.05(18) . .
O4 V9 O31 77.50(17) . .
O22 V9 O31 74.12(16) . .
O20 V9 Mn1 137.35(17) . .
O1 V9 Mn1 118.42(15) . .
O27 V9 Mn1 76.47(14) . .
O4 V9 Mn1 75.61(13) . .
O22 V9 Mn1 37.46(11) . .
O31 V9 Mn1 36.66(11) . .
O36 V10 O37 103.3(2) . .
O36 V10 O3 103.0(2) . .
O37 V10 O3 91.8(2) . .
O36 V10 O10 102.4(2) . .
O37 V10 O10 88.0(2) . .
O3 V10 O10 153.9(2) . .
O36 V10 O5 101.8(2) . .
O37 V10 O5 154.5(2) . .
O3 V10 O5 86.7(2) . .
O10 V10 O5 82.4(2) . .
O36 V10 O32 177.4(2) . .
O37 V10 O32 79.10(19) . .
O3 V10 O32 77.79(18) . .
O10 V10 O32 76.52(17) . .
O5 V10 O32 75.72(18) . .
O36 V10 V2 135.1(2) . .
O37 V10 V2 31.96(15) . .
O3 V10 V2 81.60(16) . .
O10 V10 V2 84.57(15) . .
O5 V10 V2 123.10(14) . .
O32 V10 V2 47.38(12) . .
O36 V10 V13 131.5(2) . .
O37 V10 V13 125.19(15) . .
O3 V10 V13 79.84(15) . .
O10 V10 V13 78.98(14) . .
O5 V10 V13 29.66(13) . .
O32 V10 V13 46.12(11) . .
V2 V10 V13 93.47(5) . .
O36 V10 V6 134.03(19) . .
O37 V10 V6 82.57(15) . .
O3 V10 V6 31.09(14) . .
O10 V10 V6 123.44(14) . .
O5 V10 V6 83.16(14) . .
O32 V10 V6 46.92(11) . .
V2 V10 V6 59.67(5) . .
V13 V10 V6 62.87(4) . .
O36 V10 K2 52.20(18) . .
O37 V10 K2 101.73(16) . .
O3 V10 K2 50.82(15) . .
O10 V10 K2 154.16(15) . .
O5 V10 K2 97.02(16) . .
O32 V10 K2 128.58(12) . .
V2 V10 K2 116.16(7) . .
V13 V10 K2 112.82(8) . .
V6 V10 K2 81.86(6) . .
O28 V11 O10 104.3(2) . .
O28 V11 O12 101.2(2) . .
O10 V11 O12 95.6(2) . .
O28 V11 O23 101.7(2) . .
O10 V11 O23 94.5(2) . .
O12 V11 O23 151.78(18) . .
O28 V11 O22 98.9(2) . .
O10 V11 O22 156.84(19) . .
O12 V11 O22 79.23(18) . .
O23 V11 O22 81.12(18) . .
O28 V11 O32 173.5(2) . .
O10 V11 O32 82.25(18) . .
O12 V11 O32 77.67(18) . .
O23 V11 O32 77.71(17) . .
O22 V11 O32 74.59(16) . .
O28 V11 Mn1 136.58(18) . .
O10 V11 Mn1 119.17(15) . .
O12 V11 Mn1 75.44(13) . .
O23 V11 Mn1 76.61(13) . .
O22 V11 Mn1 37.68(11) . .
O32 V11 Mn1 36.91(11) . .
O13 V12 O2 103.5(2) . .
O13 V12 O24 101.1(2) . .
O2 V12 O24 94.6(2) . .
O13 V12 O4 102.7(2) . .
O2 V12 O4 94.4(2) . .
O24 V12 O4 151.83(19) . .
O13 V12 O6 99.9(2) . .
O2 V12 O6 156.7(2) . .
O24 V12 O6 81.08(18) . .
O4 V12 O6 80.13(18) . .
O13 V12 O31 174.3(2) . .
O2 V12 O31 82.15(19) . .
O24 V12 O31 77.42(18) . .
O4 V12 O31 77.45(17) . .
O6 V12 O31 74.53(16) . .
O13 V12 Mn1 137.62(18) . .
O2 V12 Mn1 118.92(16) . .
O24 V12 Mn1 76.43(14) . .
O4 V12 Mn1 75.85(14) . .
O6 V12 Mn1 37.76(12) . .
O31 V12 Mn1 36.77(11) . .
O13 V12 V7 137.73(18) . .
O2 V12 V7 34.37(15) . .
O24 V12 V7 84.65(14) . .
O4 V12 V7 87.88(14) . .
O6 V12 V7 122.35(13) . .
O31 V12 V7 47.84(11) . .
Mn1 V12 V7 84.60(5) . .
O13 V12 K1 34.96(17) . .
O2 V12 K1 138.39(16) . .
O24 V12 K1 95.91(14) . .
O4 V12 K1 94.91(14) . .
O6 V12 K1 64.92(13) . .
O31 V12 K1 139.45(11) . .
Mn1 V12 K1 102.68(5) . .
V7 V12 K1 172.64(4) . .
O19 V13 O5 103.1(2) . .
O19 V13 O18 102.2(2) . .
O5 V13 O18 96.5(2) . .
O19 V13 O12 100.1(2) . .
O5 V13 O12 95.8(2) . .
O18 V13 O12 151.27(19) . .
O19 V13 O6 99.6(2) . .
O5 V13 O6 157.2(2) . .
O18 V13 O6 80.14(18) . .
O12 V13 O6 78.51(18) . .
O19 V13 O32 173.9(2) . .
O5 V13 O32 82.8(2) . .
O18 V13 O32 78.20(18) . .
O12 V13 O32 77.70(18) . .
O6 V13 O32 74.43(16) . .
O19 V13 Mn1 137.34(18) . .
O5 V13 Mn1 119.47(18) . .
O18 V13 Mn1 76.48(14) . .
O12 V13 Mn1 74.86(14) . .
O6 V13 Mn1 37.80(12) . .
O32 V13 Mn1 36.64(11) . .
O19 V13 V10 137.68(18) . .
O5 V13 V10 34.56(17) . .
O18 V13 V10 86.49(14) . .
O12 V13 V10 89.08(14) . .
O6 V13 V10 122.77(13) . .
O32 V13 V10 48.35(11) . .
Mn1 V13 V10 84.98(5) . .
O19 V13 K1 31.80(17) . .
O5 V13 K1 134.93(17) . .
O18 V13 K1 95.08(14) . .
O12 V13 K1 94.42(14) . .
O6 V13 K1 67.78(12) . .
O32 V13 K1 142.22(12) . .
Mn1 V13 K1 105.58(4) . .
V10 V13 K1 169.41(4) . .
O19 V13 K2 39.76(17) . 2_766
O5 V13 K2 70.71(18) . 2_766
O18 V13 K2 127.55(15) . 2_766
O12 V13 K2 81.08(14) . 2_766
O6 V13 K2 128.91(13) . 2_766
O32 V13 K2 144.01(12) . 2_766
Mn1 V13 K2 154.55(6) . 2_766
V10 V13 K2 103.04(7) . 2_766
K1 V13 K2 67.76(6) . 2_766
O19 K1 O19 180.0(2) . 2_666
O19 K1 O21 109.98(14) . 2_666
O19 K1 O21 70.02(14) 2_666 2_666
O19 K1 O21 70.02(14) . .
O19 K1 O21 109.98(14) 2_666 .
O21 K1 O21 180.000(1) 2_666 .
O19 K1 O11 69.96(15) . .
O19 K1 O11 110.04(15) 2_666 .
O21 K1 O11 75.04(14) 2_666 .
O21 K1 O11 104.96(14) . .
O19 K1 O11 110.04(15) . 2_666
O19 K1 O11 69.96(15) 2_666 2_666
O21 K1 O11 104.96(14) 2_666 2_666
O21 K1 O11 75.04(14) . 2_666
O11 K1 O11 180.0(2) . 2_666
O19 K1 O13 77.50(15) . 2_666
O19 K1 O13 102.50(15) 2_666 2_666
O21 K1 O13 64.22(14) 2_666 2_666
O21 K1 O13 115.78(14) . 2_666
O11 K1 O13 113.62(14) . 2_666
O11 K1 O13 66.38(14) 2_666 2_666
O19 K1 O13 102.50(15) . .
O19 K1 O13 77.50(15) 2_666 .
O21 K1 O13 115.78(14) 2_666 .
O21 K1 O13 64.22(14) . .
O11 K1 O13 66.38(14) . .
O11 K1 O13 113.62(14) 2_666 .
O13 K1 O13 180.000(1) 2_666 .
O19 K1 V13 18.81(11) . .
O19 K1 V13 161.19(11) 2_666 .
O21 K1 V13 119.55(10) 2_666 .
O21 K1 V13 60.45(10) . .
O11 K1 V13 61.35(11) . .
O11 K1 V13 118.65(11) 2_666 .
O13 K1 V13 96.31(10) 2_666 .
O13 K1 V13 83.69(10) . .
O19 K1 V13 161.19(11) . 2_666
O19 K1 V13 18.81(11) 2_666 2_666
O21 K1 V13 60.45(10) 2_666 2_666
O21 K1 V13 119.55(10) . 2_666
O11 K1 V13 118.65(11) . 2_666
O11 K1 V13 61.35(11) 2_666 2_666
O13 K1 V13 83.69(10) 2_666 2_666
O13 K1 V13 96.31(10) . 2_666
V13 K1 V13 180.000(1) . 2_666
O19 K1 V8 119.56(11) . 2_666
O19 K1 V8 60.44(11) 2_666 2_666
O21 K1 V8 16.58(10) 2_666 2_666
O21 K1 V8 163.42(10) . 2_666
O11 K1 V8 91.39(11) . 2_666
O11 K1 V8 88.61(11) 2_666 2_666
O13 K1 V8 57.96(9) 2_666 2_666
O13 K1 V8 122.04(9) . 2_666
V13 K1 V8 132.74(3) . 2_666
V13 K1 V8 47.26(3) 2_666 2_666
O19 K1 V8 60.44(11) . .
O19 K1 V8 119.56(11) 2_666 .
O21 K1 V8 163.42(10) 2_666 .
O21 K1 V8 16.58(10) . .
O11 K1 V8 88.61(11) . .
O11 K1 V8 91.39(11) 2_666 .
O13 K1 V8 122.04(9) 2_666 .
O13 K1 V8 57.96(9) . .
V13 K1 V8 47.26(3) . .
V13 K1 V8 132.74(3) 2_666 .
V8 K1 V8 180.0 2_666 .
V4 O35 Mn3 167.8(3) . .
Mn1 O32 V13 96.69(19) . .
Mn1 O32 V11 95.53(18) . .
V13 O32 V11 89.59(16) . .
Mn1 O32 V6 94.10(17) . .
V13 O32 V6 91.47(17) . .
V11 O32 V6 170.1(2) . .
Mn1 O32 V2 93.37(19) . .
V13 O32 V2 169.6(2) . .
V11 O32 V2 92.25(16) . .
V6 O32 V2 84.99(15) . .
Mn1 O32 V10 177.6(3) . .
V13 O32 V10 85.54(16) . .
V11 O32 V10 85.47(14) . .
V6 O32 V10 84.82(15) . .
V2 O32 V10 84.36(15) . .
Mn1 O31 V9 95.97(18) . .
Mn1 O31 V12 95.45(19) . .
V9 O31 V12 90.06(16) . .
Mn1 O31 V5 93.18(18) . .
V9 O31 V5 170.2(2) . .
V12 O31 V5 92.67(16) . .
Mn1 O31 V3 94.39(19) . .
V9 O31 V3 90.86(16) . .
V12 O31 V3 170.0(2) . .
V5 O31 V3 84.84(15) . .
Mn1 O31 V7 178.1(2) . .
V9 O31 V7 85.74(15) . .
V12 O31 V7 85.37(15) . .
V5 O31 V7 85.06(15) . .
V3 O31 V7 84.73(15) . .
V9 O27 V4 109.0(2) . .
V9 O27 V3 112.2(2) . .
V4 O27 V3 104.3(2) . .
Mn1 O25 V5 101.0(2) . .
Mn1 O25 V6 101.45(19) . .
V5 O25 V6 154.5(2) . .
Mn1 O25 V8 103.1(2) . .
V5 O25 V8 93.86(18) . .
V6 O25 V8 92.63(18) . .
V12 O24 V8 107.4(2) . .
V12 O24 V5 112.8(2) . .
V8 O24 V5 104.5(2) . .
V11 O23 V4 108.1(2) . .
V11 O23 V2 112.8(2) . .
V4 O23 V2 103.2(2) . .
Mn1 O22 V9 99.37(19) . .
Mn1 O22 V11 98.62(19) . .
V9 O22 V11 161.9(2) . .
Mn1 O22 V1 100.16(19) . .
V9 O22 V1 89.51(17) . .
V11 O22 V1 88.87(17) . .
Mn1 O22 V4 99.30(19) . .
V9 O22 V4 87.98(17) . .
V11 O22 V4 87.58(16) . .
V1 O22 V4 160.5(2) . .
V8 O21 K1 135.4(2) . .
V13 O19 K1 129.4(3) . .
V13 O19 K2 119.3(2) . 2_766
K1 O19 K2 103.85(18) . 2_766
V8 O18 V13 109.1(2) . .
V8 O18 V6 104.9(2) . .
V13 O18 V6 111.5(2) . .
Mn1 O16 V2 101.3(2) . .
Mn1 O16 V3 101.0(2) . .
V2 O16 V3 154.0(3) . .
Mn1 O16 V4 104.5(2) . .
V2 O16 V4 94.27(17) . .
V3 O16 V4 93.01(18) . .
V5 O15 V3 115.8(2) . .
V12 O13 K1 126.2(2) . .
V12 O13 K2 133.3(2) . 1_455
K1 O13 K2 93.72(15) . 1_455
V1 O12 V11 108.4(2) . .
V1 O12 V13 109.7(2) . .
V11 O12 V13 110.5(2) . .
V1 O11 K1 133.1(3) . .
V11 O10 V10 115.6(2) . .
V5 O8 V7 116.2(2) . .
V2 O7 V6 115.7(3) . .
Mn1 O6 V12 99.54(19) . .
Mn1 O6 V13 98.07(19) . .
V12 O6 V13 162.3(2) . .
Mn1 O6 V1 99.04(18) . .
V12 O6 V1 89.50(16) . .
V13 O6 V1 89.26(16) . .
Mn1 O6 V8 100.20(19) . .
V12 O6 V8 87.80(16) . .
V13 O6 V8 87.58(16) . .
V1 O6 V8 160.8(2) . .
V13 O5 V10 115.8(3) . .
V1 O4 V12 107.8(2) . .
V1 O4 V9 107.3(2) . .
V12 O4 V9 111.4(2) . .
V6 O3 V10 117.1(2) . .
V6 O3 K2 144.6(2) . .
V10 O3 K2 98.17(19) . .
V12 O2 V7 115.3(2) . .
V9 O1 V7 116.4(2) . .
V9 O1 Na1 145.0(2) . .
V7 O1 Na1 98.56(19) . .
Mn2 O9W Na1 104.4(2) . 1_565
V8 O34 Mn2 168.7(3) . .
Mn3 O1W K2 95.83(19) . 1_545
Mn3 O3W K2 100.52(19) . 1_545
O16W K2 O11W 85.6(3) . .
O16W K2 O3 156.8(2) . .
O11W K2 O3 87.0(3) . .
O16W K2 O36 145.4(2) . .
O11W K2 O36 113.3(3) . .
O3 K2 O36 57.07(14) . .
O16W K2 O19 84.25(19) . 2_766
O11W K2 O19 88.2(3) . 2_766
O3 K2 O19 117.46(17) . 2_766
O36 K2 O19 68.48(15) . 2_766
O16W K2 O3W 83.09(18) . 1_565
O11W K2 O3W 74.8(3) . 1_565
O3 K2 O3W 73.76(15) . 1_565
O36 K2 O3W 128.68(17) . 1_565
O19 K2 O3W 159.43(19) 2_766 1_565
O16W K2 O1W 107.8(2) . 1_565
O11W K2 O1W 129.5(3) . 1_565
O3 K2 O1W 61.51(15) . 1_565
O36 K2 O1W 83.06(16) . 1_565
O19 K2 O1W 140.31(18) 2_766 1_565
O3W K2 O1W 59.62(15) 1_565 1_565
O16W K2 O13 83.9(2) . 1_655
O11W K2 O13 156.4(3) . 1_655
O3 K2 O13 110.22(16) . 1_655
O36 K2 O13 67.22(15) . 1_655
O19 K2 O13 69.77(15) 2_766 1_655
O3W K2 O13 124.63(19) 1_565 1_655
O1W K2 O13 74.02(16) 1_565 1_655
O16W K2 V10 170.46(19) . .
O11W K2 V10 102.6(3) . .
O3 K2 V10 31.01(10) . .
O36 K2 V10 26.06(10) . .
O19 K2 V10 91.00(12) 2_766 .
O3W K2 V10 103.69(13) 1_565 .
O1W K2 V10 70.98(11) 1_565 .
O13 K2 V10 86.66(11) 1_655 .
O16W K2 V13 87.10(18) . 2_766
O11W K2 V13 67.6(3) . 2_766
O3 K2 V13 110.23(15) . 2_766
O36 K2 V13 75.07(13) . 2_766
O19 K2 V13 20.97(10) 2_766 2_766
O3W K2 V13 141.71(16) 1_565 2_766
O1W K2 V13 156.99(13) 1_565 2_766
O13 K2 V13 90.72(12) 1_655 2_766
V10 K2 V13 91.41(8) . 2_766
O16W K2 Mn3 81.24(18) . 1_565
O11W K2 Mn3 108.1(3) . 1_565
O3 K2 Mn3 80.23(12) . 1_565
O36 K2 Mn3 116.58(14) . 1_565
O19 K2 Mn3 157.19(16) 2_766 1_565
O3W K2 Mn3 33.62(11) 1_565 1_565
O1W K2 Mn3 33.72(9) 1_565 1_565
O13 K2 Mn3 91.19(13) 1_655 1_565
V10 K2 Mn3 100.60(8) . 1_565
V13 K2 Mn3 167.92(8) 2_766 1_565
O16W K2 Na2 42.66(18) . .
O11W K2 Na2 43.1(3) . .
O3 K2 Na2 124.89(14) . .
O36 K2 Na2 148.86(16) . .
O19 K2 Na2 88.01(12) 2_766 .
O3W K2 Na2 71.72(12) 1_565 .
O1W K2 Na2 126.76(12) 1_565 .
O13 K2 Na2 124.65(12) 1_655 .
V10 K2 Na2 145.68(11) . .
V13 K2 Na2 76.06(7) 2_766 .
Mn3 K2 Na2 93.09(6) 1_565 .
V10 O37 V2 116.3(2) . .
V10 O36 K2 101.7(2) . .
V3 O38 V7 116.3(2) . .
O23W Na1 O1 151.5(2) . .
O23W Na1 O12W 99.4(3) . .
O1 Na1 O12W 81.9(2) . .
O23W Na1 O9 148.2(2) . .
O1 Na1 O9 56.84(15) . .
O12W Na1 O9 100.0(3) . .
O23W Na1 O9W 79.18(18) . 1_545
O1 Na1 O9W 72.64(16) . 1_545
O12W Na1 O9W 83.7(2) . 1_545
O9 Na1 O9W 127.9(2) . 1_545
O23W Na1 O14W 96.2(2) . .
O1 Na1 O14W 111.6(2) . .
O12W Na1 O14W 76.1(3) . .
O9 Na1 O14W 64.63(19) . .
O9W Na1 O14W 158.3(3) 1_545 .
O23W Na1 V7 169.1(2) . .
O1 Na1 V7 31.89(10) . .
O12W Na1 V7 91.4(2) . .
O9 Na1 V7 24.98(10) . .
O9W Na1 V7 103.91(16) 1_545 .
O14W Na1 V7 84.63(18) . .
V7 O9 Na1 103.1(2) . .
K2 O16W Na2 99.0(3) . .
K2 O11W Na2 97.2(4) . .
O16W Na2 O16W 180.000(1) . 2_776
O16W Na2 O11W 102.1(3) . 2_776
O16W Na2 O11W 77.9(3) 2_776 2_776
O16W Na2 O11W 77.9(3) . .
O16W Na2 O11W 102.1(3) 2_776 .
O11W Na2 O11W 180.000(2) 2_776 .
O16W Na2 K2 38.38(18) . .
O16W Na2 K2 141.62(18) 2_776 .
O11W Na2 K2 140.3(3) 2_776 .
O11W Na2 K2 39.7(3) . .
O16W Na2 K2 141.62(18) . 2_776
O16W Na2 K2 38.38(18) 2_776 2_776
O11W Na2 K2 39.7(3) 2_776 2_776
O11W Na2 K2 140.3(3) . 2_776
K2 Na2 K2 180.00(8) . 2_776

loop_
_geom_bond_atom_site_label_1
_geom_bond_atom_site_label_2
_geom_bond_distance
_geom_bond_site_symmetry_2
Mn1 O31 1.843(4) .
Mn1 O32 1.847(4) .
Mn1 O22 1.893(4) .
Mn1 O6 1.903(5) .
Mn1 O16 1.916(5) .
Mn1 O25 1.918(4) .
Mn1 V5 3.0217(18) .
Mn1 V2 3.0359(16) .
Mn1 V6 3.0400(15) .
Mn1 V3 3.0551(16) .
Mn1 V11 3.0615(18) .
Mn1 V12 3.0650(16) .
Mn2 O34 2.123(4) .
Mn2 O2W 2.153(6) .
Mn2 O4W 2.173(5) .
Mn2 O10W 2.189(5) .
Mn2 O8W 2.201(5) .
Mn2 O9W 2.239(5) .
Mn3 O35 2.114(5) .
Mn3 O6W 2.149(5) .
Mn3 O7W 2.153(6) .
Mn3 O5W 2.194(5) .
Mn3 O1W 2.214(5) .
Mn3 O3W 2.234(5) .
Mn3 K2 3.967(4) 1_545
V1 O29 1.634(5) .
V1 O11 1.635(5) .
V1 O12 1.929(5) .
V1 O4 1.944(5) .
V1 O22 2.325(5) .
V1 O6 2.348(4) .
V1 K1 4.004(2) .
V2 O14 1.596(5) .
V2 O7 1.812(5) .
V2 O37 1.839(5) .
V2 O16 2.010(4) .
V2 O23 2.021(4) .
V2 O32 2.303(5) .
V2 V6 3.100(2) .
V2 V4 3.1079(16) .
V2 V10 3.1141(18) .
V3 O17 1.587(5) .
V3 O38 1.809(5) .
V3 O15 1.846(5) .
V3 O27 1.991(4) .
V3 O16 2.041(4) .
V3 O31 2.300(5) .
V3 V4 3.0981(19) .
V3 V5 3.099(2) .
V3 V7 3.1125(17) .
V4 O26 1.618(5) .
V4 O35 1.641(5) .
V4 O27 1.932(4) .
V4 O23 1.943(5) .
V4 O16 2.226(4) .
V4 O22 2.391(5) .
V5 O33 1.593(4) .
V5 O15 1.812(5) .
V5 O8 1.832(5) .
V5 O25 1.997(4) .
V5 O24 2.034(5) .
V5 O31 2.294(4) .
V5 V7 3.1186(17) .
V6 O30 1.590(5) .
V6 O3 1.807(5) .
V6 O7 1.849(5) .
V6 O18 1.996(5) .
V6 O25 2.008(5) .
V6 O32 2.286(4) .
V6 V8 3.1156(18) .
V6 V10 3.116(2) .
V7 O9 1.584(5) .
V7 O8 1.842(4) .
V7 O38 1.856(5) .
V7 O2 1.948(5) .
V7 O1 1.952(4) .
V7 O31 2.319(4) .
V7 V12 3.1183(17) .
V7 Na1 3.653(4) .
V8 O21 1.623(5) .
V8 O34 1.644(4) .
V8 O18 1.933(4) .
V8 O24 1.936(4) .
V8 O25 2.292(5) .
V8 O6 2.386(4) .
V8 K1 3.9956(15) .
V9 O20 1.603(4) .
V9 O1 1.721(4) .
V9 O27 1.932(5) .
V9 O4 1.954(5) .
V9 O22 2.129(5) .
V9 O31 2.271(4) .
V10 O36 1.592(5) .
V10 O37 1.828(5) .
V10 O3 1.846(5) .
V10 O10 1.947(5) .
V10 O5 1.963(5) .
V10 O32 2.335(4) .
V10 V13 3.1154(18) .
V10 K2 3.547(3) .
V11 O28 1.603(5) .
V11 O10 1.743(5) .
V11 O12 1.929(5) .
V11 O23 1.936(5) .
V11 O22 2.139(5) .
V11 O32 2.270(4) .
V12 O13 1.598(5) .
V12 O2 1.741(5) .
V12 O24 1.938(4) .
V12 O4 1.945(4) .
V12 O6 2.107(4) .
V12 O31 2.280(5) .
V12 K1 3.9977(15) .
V13 O19 1.611(5) .
V13 O5 1.712(5) .
V13 O18 1.936(4) .
V13 O12 1.949(4) .
V13 O6 2.162(4) .
V13 O32 2.252(5) .
V13 K1 3.8627(17) .
V13 K2 3.929(4) 2_766
K1 O19 2.634(5) .
K1 O19 2.634(5) 2_666
K1 O21 2.674(5) 2_666
K1 O21 2.674(5) .
K1 O11 2.705(5) .
K1 O11 2.705(5) 2_666
K1 O13 2.840(5) 2_666
K1 O13 2.840(5) .
K1 V13 3.8627(17) 2_666
K1 V8 3.9956(15) 2_666
O19 K2 2.881(5) 2_766
O13 K2 3.107(6) 1_455
O3 K2 2.778(5) .
O1 Na1 2.811(6) .
O9W Na1 3.007(7) 1_565
O1W K2 3.075(7) 1_545
O3W K2 2.896(6) 1_545
K2 O16W 2.665(9) .
K2 O11W 2.730(13) .
K2 O36 2.863(6) .
K2 O19 2.881(5) 2_766
K2 O3W 2.896(6) 1_565
K2 O1W 3.075(7) 1_565
K2 O13 3.107(6) 1_655
K2 V13 3.929(4) 2_766
K2 Mn3 3.967(4) 1_565
K2 Na2 4.241(3) .
Na1 O23W 2.746(8) .
Na1 O12W 2.805(12) .
Na1 O9 2.953(6) .
Na1 O9W 3.007(7) 1_545
Na1 O14W 3.017(10) .
O16W Na2 2.909(8) .
O11W Na2 2.922(12) .
Na2 O16W 2.909(8) 2_776
Na2 O11W 2.922(12) 2_776
Na2 K2 4.241(3) 2_776

loop_
_geom_torsion_atom_site_label_1
_geom_torsion_atom_site_label_2
_geom_torsion_atom_site_label_3
_geom_torsion_atom_site_label_4
_geom_torsion
_geom_torsion_site_symmetry_1
_geom_torsion_site_symmetry_2
_geom_torsion_site_symmetry_3
_geom_torsion_site_symmetry_4
O31 Mn1 V2 O14 -6.7(3) . . . .
O32 Mn1 V2 O14 175.6(3) . . . .
O22 Mn1 V2 O14 86.4(3) . . . .
O6 Mn1 V2 O14 -179.6(3) . . . .
O16 Mn1 V2 O14 4.2(3) . . . .
O25 Mn1 V2 O14 -94.8(3) . . . .
V5 Mn1 V2 O14 -59.6(3) . . . .
V6 Mn1 V2 O14 -126.0(3) . . . .
V3 Mn1 V2 O14 -4.7(3) . . . .
V11 Mn1 V2 O14 121.5(3) . . . .
V12 Mn1 V2 O14 -55.5(7) . . . .
O31 Mn1 V2 O7 93.1(2) . . . .
O32 Mn1 V2 O7 -84.7(2) . . . .
O22 Mn1 V2 O7 -173.9(2) . . . .
O6 Mn1 V2 O7 -79.9(3) . . . .
O16 Mn1 V2 O7 104.0(3) . . . .
O25 Mn1 V2 O7 4.9(2) . . . .
V5 Mn1 V2 O7 40.10(17) . . . .
V6 Mn1 V2 O7 -26.28(16) . . . .
V3 Mn1 V2 O7 95.03(17) . . . .
V11 Mn1 V2 O7 -138.80(17) . . . .
V12 Mn1 V2 O7 44.3(6) . . . .
O31 Mn1 V2 O37 -178.3(2) . . . .
O32 Mn1 V2 O37 4.0(2) . . . .
O22 Mn1 V2 O37 -85.3(2) . . . .
O6 Mn1 V2 O37 8.7(3) . . . .
O16 Mn1 V2 O37 -167.4(3) . . . .
O25 Mn1 V2 O37 93.6(2) . . . .
V5 Mn1 V2 O37 128.73(17) . . . .
V6 Mn1 V2 O37 62.35(17) . . . .
V3 Mn1 V2 O37 -176.34(17) . . . .
V11 Mn1 V2 O37 -50.17(17) . . . .
V12 Mn1 V2 O37 132.9(6) . . . .
O31 Mn1 V2 O16 -10.9(3) . . . .
O32 Mn1 V2 O16 171.4(3) . . . .
O22 Mn1 V2 O16 82.1(2) . . . .
O6 Mn1 V2 O16 176.1(3) . . . .
O25 Mn1 V2 O16 -99.0(2) . . . .
V5 Mn1 V2 O16 -63.9(2) . . . .
V6 Mn1 V2 O16 -130.2(2) . . . .
V3 Mn1 V2 O16 -8.94(19) . . . .
V11 Mn1 V2 O16 117.2(2) . . . .
V12 Mn1 V2 O16 -59.7(6) . . . .
O31 Mn1 V2 O23 -98.5(2) . . . .
O32 Mn1 V2 O23 83.8(2) . . . .
O22 Mn1 V2 O23 -5.46(19) . . . .
O6 Mn1 V2 O23 88.5(3) . . . .
O16 Mn1 V2 O23 -87.6(2) . . . .
O25 Mn1 V2 O23 173.36(19) . . . .
V5 Mn1 V2 O23 -151.47(14) . . . .
V6 Mn1 V2 O23 142.15(14) . . . .
V3 Mn1 V2 O23 -96.54(14) . . . .
V11 Mn1 V2 O23 29.63(14) . . . .
V12 Mn1 V2 O23 -147.3(6) . . . .
O31 Mn1 V2 O32 177.7(3) . . . .
O22 Mn1 V2 O32 -89.2(2) . . . .
O6 Mn1 V2 O32 4.8(3) . . . .
O16 Mn1 V2 O32 -171.4(3) . . . .
O25 Mn1 V2 O32 89.6(2) . . . .
V5 Mn1 V2 O32 124.76(18) . . . .
V6 Mn1 V2 O32 58.39(17) . . . .
V3 Mn1 V2 O32 179.69(18) . . . .
V11 Mn1 V2 O32 -54.14(17) . . . .
V12 Mn1 V2 O32 128.9(6) . . . .
O31 Mn1 V2 V6 119.36(18) . . . .
O32 Mn1 V2 V6 -58.39(17) . . . .
O22 Mn1 V2 V6 -147.62(15) . . . .
O6 Mn1 V2 V6 -53.6(2) . . . .
O16 Mn1 V2 V6 130.2(2) . . . .
O25 Mn1 V2 V6 31.20(14) . . . .
V5 Mn1 V2 V6 66.38(5) . . . .
V3 Mn1 V2 V6 121.30(5) . . . .
V11 Mn1 V2 V6 -112.53(5) . . . .
V12 Mn1 V2 V6 70.6(6) . . . .
O31 Mn1 V2 V4 -60.49(18) . . . .
O32 Mn1 V2 V4 121.77(18) . . . .
O22 Mn1 V2 V4 32.54(14) . . . .
O6 Mn1 V2 V4 126.5(2) . . . .
O16 Mn1 V2 V4 -49.6(2) . . . .
O25 Mn1 V2 V4 -148.64(14) . . . .
V5 Mn1 V2 V4 -113.47(5) . . . .
V6 Mn1 V2 V4 -179.85(4) . . . .
V3 Mn1 V2 V4 -58.54(4) . . . .
V11 Mn1 V2 V4 67.63(4) . . . .
V12 Mn1 V2 V4 -109.3(6) . . . .
O31 Mn1 V2 V10 177.07(17) . . . .
O32 Mn1 V2 V10 -0.67(17) . . . .
O22 Mn1 V2 V10 -89.90(15) . . . .
O6 Mn1 V2 V10 4.1(2) . . . .
O16 Mn1 V2 V10 -172.0(2) . . . .
O25 Mn1 V2 V10 88.92(14) . . . .
V5 Mn1 V2 V10 124.09(5) . . . .
V6 Mn1 V2 V10 57.71(5) . . . .
V3 Mn1 V2 V10 179.02(4) . . . .
V11 Mn1 V2 V10 -54.81(4) . . . .
V12 Mn1 V2 V10 128.3(6) . . . .
O31 Mn1 V3 O17 -178.0(3) . . . .
O32 Mn1 V3 O17 4.3(3) . . . .
O22 Mn1 V3 O17 -88.6(3) . . . .
O6 Mn1 V3 O17 179.0(3) . . . .
O16 Mn1 V3 O17 -4.8(3) . . . .
O25 Mn1 V3 O17 92.6(3) . . . .
V5 Mn1 V3 O17 122.6(3) . . . .
V2 Mn1 V3 O17 4.0(3) . . . .
V6 Mn1 V3 O17 57.9(3) . . . .
V11 Mn1 V3 O17 -51.9(3) . . . .
V12 Mn1 V3 O17 -179.4(3) . . . .
O31 Mn1 V3 O38 -2.2(2) . . . .
O32 Mn1 V3 O38 -179.9(2) . . . .
O22 Mn1 V3 O38 87.2(2) . . . .
O6 Mn1 V3 O38 -5.2(3) . . . .
O16 Mn1 V3 O38 170.9(3) . . . .
O25 Mn1 V3 O38 -91.6(2) . . . .
V5 Mn1 V3 O38 -61.67(16) . . . .
V2 Mn1 V3 O38 179.76(16) . . . .
V6 Mn1 V3 O38 -126.32(16) . . . .
V11 Mn1 V3 O38 123.81(16) . . . .
V12 Mn1 V3 O38 -3.70(16) . . . .
O31 Mn1 V3 O15 86.0(2) . . . .
O32 Mn1 V3 O15 -91.7(2) . . . .
O22 Mn1 V3 O15 175.4(2) . . . .
O6 Mn1 V3 O15 83.0(3) . . . .
O16 Mn1 V3 O15 -100.8(2) . . . .
O25 Mn1 V3 O15 -3.4(2) . . . .
V5 Mn1 V3 O15 26.57(15) . . . .
V2 Mn1 V3 O15 -91.99(15) . . . .
V6 Mn1 V3 O15 -38.07(15) . . . .
V11 Mn1 V3 O15 -147.94(15) . . . .
V12 Mn1 V3 O15 84.54(15) . . . .
O31 Mn1 V3 O27 -85.4(2) . . . .
O32 Mn1 V3 O27 96.9(2) . . . .
O22 Mn1 V3 O27 3.95(19) . . . .
O6 Mn1 V3 O27 -88.4(2) . . . .
O16 Mn1 V3 O27 87.7(2) . . . .
O25 Mn1 V3 O27 -174.84(19) . . . .
V5 Mn1 V3 O27 -144.87(14) . . . .
V2 Mn1 V3 O27 96.56(14) . . . .
V6 Mn1 V3 O27 150.49(14) . . . .
V11 Mn1 V3 O27 40.62(14) . . . .
V12 Mn1 V3 O27 -86.90(14) . . . .
O31 Mn1 V3 O16 -173.2(3) . . . .
O32 Mn1 V3 O16 9.2(3) . . . .
O22 Mn1 V3 O16 -83.8(2) . . . .
O6 Mn1 V3 O16 -176.1(3) . . . .
O25 Mn1 V3 O16 97.4(2) . . . .
V5 Mn1 V3 O16 127.4(2) . . . .
V2 Mn1 V3 O16 8.85(19) . . . .
V6 Mn1 V3 O16 62.8(2) . . . .
V11 Mn1 V3 O16 -47.1(2) . . . .
V12 Mn1 V3 O16 -174.6(2) . . . .
O32 Mn1 V3 O31 -177.7(3) . . . .
O22 Mn1 V3 O31 89.4(2) . . . .
O6 Mn1 V3 O31 -3.0(3) . . . .
O16 Mn1 V3 O31 173.2(3) . . . .
O25 Mn1 V3 O31 -89.4(2) . . . .
V5 Mn1 V3 O31 -59.43(17) . . . .
V2 Mn1 V3 O31 -178.00(18) . . . .
V6 Mn1 V3 O31 -124.07(18) . . . .
V11 Mn1 V3 O31 126.06(18) . . . .
V12 Mn1 V3 O31 -1.46(17) . . . .
O31 Mn1 V3 V4 -123.08(18) . . . .
O32 Mn1 V3 V4 59.23(18) . . . .
O22 Mn1 V3 V4 -33.69(14) . . . .
O6 Mn1 V3 V4 -126.1(2) . . . .
O16 Mn1 V3 V4 50.07(19) . . . .
O25 Mn1 V3 V4 147.52(14) . . . .
V5 Mn1 V3 V4 177.49(5) . . . .
V2 Mn1 V3 V4 58.92(4) . . . .
V6 Mn1 V3 V4 112.84(5) . . . .
V11 Mn1 V3 V4 2.97(4) . . . .
V12 Mn1 V3 V4 -124.54(5) . . . .
O31 Mn1 V3 V5 59.43(17) . . . .
O32 Mn1 V3 V5 -118.26(18) . . . .
O22 Mn1 V3 V5 148.82(14) . . . .
O6 Mn1 V3 V5 56.4(2) . . . .
O16 Mn1 V3 V5 -127.4(2) . . . .
O25 Mn1 V3 V5 -29.97(14) . . . .
V2 Mn1 V3 V5 -118.57(5) . . . .
V6 Mn1 V3 V5 -64.65(5) . . . .
V11 Mn1 V3 V5 -174.52(5) . . . .
V12 Mn1 V3 V5 57.97(4) . . . .
O31 Mn1 V3 V7 1.27(17) . . . .
O32 Mn1 V3 V7 -176.42(18) . . . .
O22 Mn1 V3 V7 90.66(14) . . . .
O6 Mn1 V3 V7 -1.7(2) . . . .
O16 Mn1 V3 V7 174.4(2) . . . .
O25 Mn1 V3 V7 -88.13(14) . . . .
V5 Mn1 V3 V7 -58.16(4) . . . .
V2 Mn1 V3 V7 -176.73(4) . . . .
V6 Mn1 V3 V7 -122.81(5) . . . .
V11 Mn1 V3 V7 127.32(5) . . . .
V12 Mn1 V3 V7 -0.19(4) . . . .
O17 V3 V4 O26 5.0(3) . . . .
O38 V3 V4 O26 111.5(3) . . . .
O15 V3 V4 O26 -101.7(3) . . . .
O27 V3 V4 O26 115.9(3) . . . .
O16 V3 V4 O26 -101.9(3) . . . .
O31 V3 V4 O26 -173.3(2) . . . .
Mn1 V3 V4 O26 -143.03(18) . . . .
V5 V3 V4 O26 -140.46(18) . . . .
V7 V3 V4 O26 148.44(18) . . . .
O17 V3 V4 O35 -105.0(3) . . . .
O38 V3 V4 O35 1.4(4) . . . .
O15 V3 V4 O35 148.3(3) . . . .
O27 V3 V4 O35 5.9(4) . . . .
O16 V3 V4 O35 148.1(3) . . . .
O31 V3 V4 O35 76.7(3) . . . .
Mn1 V3 V4 O35 107.0(3) . . . .
V5 V3 V4 O35 109.5(3) . . . .
V7 V3 V4 O35 38.4(3) . . . .
O17 V3 V4 O27 -110.9(3) . . . .
O38 V3 V4 O27 -4.5(3) . . . .
O15 V3 V4 O27 142.3(3) . . . .
O16 V3 V4 O27 142.2(3) . . . .
O31 V3 V4 O27 70.7(2) . . . .
Mn1 V3 V4 O27 101.0(2) . . . .
V5 V3 V4 O27 103.6(2) . . . .
V7 V3 V4 O27 32.5(2) . . . .
O17 V3 V4 O23 105.6(2) . . . .
O38 V3 V4 O23 -147.9(2) . . . .
O15 V3 V4 O23 -1.1(3) . . . .
O27 V3 V4 O23 -143.5(3) . . . .
O16 V3 V4 O23 -1.3(2) . . . .
O31 V3 V4 O23 -72.73(19) . . . .
Mn1 V3 V4 O23 -42.43(16) . . . .
V5 V3 V4 O23 -39.86(17) . . . .
V7 V3 V4 O23 -110.96(16) . . . .
O17 V3 V4 O16 106.9(3) . . . .
O38 V3 V4 O16 -146.7(3) . . . .
O15 V3 V4 O16 0.1(3) . . . .
O27 V3 V4 O16 -142.2(3) . . . .
O31 V3 V4 O16 -71.4(2) . . . .
Mn1 V3 V4 O16 -41.14(18) . . . .
V5 V3 V4 O16 -38.58(18) . . . .
V7 V3 V4 O16 -109.67(19) . . . .
O17 V3 V4 O22 174.3(2) . . . .
O38 V3 V4 O22 -79.2(2) . . . .
O15 V3 V4 O22 67.6(2) . . . .
O27 V3 V4 O22 -74.7(2) . . . .
O16 V3 V4 O22 67.5(2) . . . .
O31 V3 V4 O22 -3.98(15) . . . .
Mn1 V3 V4 O22 26.32(11) . . . .
V5 V3 V4 O22 28.89(12) . . . .
V7 V3 V4 O22 -42.21(12) . . . .
O17 V3 V4 V2 90.74(19) . . . .
O38 V3 V4 V2 -162.8(2) . . . .
O15 V3 V4 V2 -16.0(2) . . . .
O27 V3 V4 V2 -158.3(2) . . . .
O16 V3 V4 V2 -16.14(18) . . . .
O31 V3 V4 V2 -87.58(11) . . . .
Mn1 V3 V4 V2 -57.28(4) . . . .
V5 V3 V4 V2 -54.71(6) . . . .
V7 V3 V4 V2 -125.81(5) . . . .
O14 V2 V4 O26 -4.9(2) . . . .
O7 V2 V4 O26 103.9(3) . . . .
O37 V2 V4 O26 -109.7(3) . . . .
O16 V2 V4 O26 102.6(3) . . . .
O23 V2 V4 O26 -115.3(3) . . . .
O32 V2 V4 O26 175.0(2) . . . .
Mn1 V2 V4 O26 143.86(17) . . . .
V6 V2 V4 O26 143.70(18) . . . .
V10 V2 V4 O26 -145.66(17) . . . .
O14 V2 V4 O35 104.7(3) . . . .
O7 V2 V4 O35 -146.6(4) . . . .
O37 V2 V4 O35 -0.2(3) . . . .
O16 V2 V4 O35 -147.9(3) . . . .
O23 V2 V4 O35 -5.8(3) . . . .
O32 V2 V4 O35 -75.5(3) . . . .
Mn1 V2 V4 O35 -106.6(3) . . . .
V6 V2 V4 O35 -106.8(3) . . . .
V10 V2 V4 O35 -36.1(3) . . . .
O14 V2 V4 O27 -105.6(2) . . . .
O7 V2 V4 O27 3.1(3) . . . .
O37 V2 V4 O27 149.6(2) . . . .
O16 V2 V4 O27 1.8(2) . . . .
O23 V2 V4 O27 143.9(3) . . . .
O32 V2 V4 O27 74.25(19) . . . .
Mn1 V2 V4 O27 43.10(16) . . . .
V6 V2 V4 O27 42.94(17) . . . .
V10 V2 V4 O27 113.58(16) . . . .
O14 V2 V4 O23 110.5(3) . . . .
O7 V2 V4 O23 -140.7(3) . . . .
O37 V2 V4 O23 5.7(3) . . . .
O16 V2 V4 O23 -142.1(3) . . . .
O32 V2 V4 O23 -69.6(2) . . . .
Mn1 V2 V4 O23 -100.8(2) . . . .
V6 V2 V4 O23 -101.0(2) . . . .
V10 V2 V4 O23 -30.3(2) . . . .
O14 V2 V4 O16 -107.4(3) . . . .
O7 V2 V4 O16 1.3(3) . . . .
O37 V2 V4 O16 147.8(3) . . . .
O23 V2 V4 O16 142.1(3) . . . .
O32 V2 V4 O16 72.4(2) . . . .
Mn1 V2 V4 O16 41.29(18) . . . .
V6 V2 V4 O16 41.13(19) . . . .
V10 V2 V4 O16 111.77(19) . . . .
O14 V2 V4 O22 -174.1(2) . . . .
O7 V2 V4 O22 -65.4(3) . . . .
O37 V2 V4 O22 81.0(2) . . . .
O16 V2 V4 O22 -66.7(2) . . . .
O23 V2 V4 O22 75.4(2) . . . .
O32 V2 V4 O22 5.73(15) . . . .
Mn1 V2 V4 O22 -25.42(11) . . . .
V6 V2 V4 O22 -25.58(12) . . . .
V10 V2 V4 O22 45.06(12) . . . .
O14 V2 V4 V3 -90.95(18) . . . .
O7 V2 V4 V3 17.8(2) . . . .
O37 V2 V4 V3 164.23(19) . . . .
O16 V2 V4 V3 16.48(18) . . . .
O23 V2 V4 V3 158.6(2) . . . .
O32 V2 V4 V3 88.91(11) . . . .
Mn1 V2 V4 V3 57.77(4) . . . .
V6 V2 V4 V3 57.61(6) . . . .
V10 V2 V4 V3 128.25(6) . . . .
O31 Mn1 V5 O33 174.9(3) . . . .
O32 Mn1 V5 O33 -6.6(4) . . . .
O22 Mn1 V5 O33 -179.9(4) . . . .
O6 Mn1 V5 O33 86.5(3) . . . .
O16 Mn1 V5 O33 -95.3(3) . . . .
O25 Mn1 V5 O33 3.0(4) . . . .
V2 Mn1 V5 O33 -59.6(3) . . . .
V6 Mn1 V5 O33 -4.9(3) . . . .
V3 Mn1 V5 O33 -126.7(3) . . . .
V11 Mn1 V5 O33 -48.0(7) . . . .
V12 Mn1 V5 O33 120.7(3) . . . .
O31 Mn1 V5 O15 -85.4(2) . . . .
O32 Mn1 V5 O15 93.0(2) . . . .
O22 Mn1 V5 O15 -80.2(3) . . . .
O6 Mn1 V5 O15 -173.8(2) . . . .
O16 Mn1 V5 O15 4.4(2) . . . .
O25 Mn1 V5 O15 102.7(3) . . . .
V2 Mn1 V5 O15 40.07(16) . . . .
V6 Mn1 V5 O15 94.74(16) . . . .
V3 Mn1 V5 O15 -26.98(15) . . . .
V11 Mn1 V5 O15 51.7(6) . . . .
V12 Mn1 V5 O15 -139.57(16) . . . .
O31 Mn1 V5 O8 3.9(2) . . . .
O32 Mn1 V5 O8 -177.6(2) . . . .
O22 Mn1 V5 O8 9.2(3) . . . .
O6 Mn1 V5 O8 -84.5(2) . . . .
O16 Mn1 V5 O8 93.8(2) . . . .
O25 Mn1 V5 O8 -167.9(3) . . . .
V2 Mn1 V5 O8 129.46(17) . . . .
V6 Mn1 V5 O8 -175.88(17) . . . .
V3 Mn1 V5 O8 62.41(17) . . . .
V11 Mn1 V5 O8 141.1(5) . . . .
V12 Mn1 V5 O8 -50.19(17) . . . .
O31 Mn1 V5 O25 171.9(3) . . . .
O32 Mn1 V5 O25 -9.6(3) . . . .
O22 Mn1 V5 O25 177.2(3) . . . .
O6 Mn1 V5 O25 83.5(3) . . . .
O16 Mn1 V5 O25 -98.2(3) . . . .
V2 Mn1 V5 O25 -62.6(2) . . . .
V6 Mn1 V5 O25 -7.9(2) . . . .
V3 Mn1 V5 O25 -129.6(2) . . . .
V11 Mn1 V5 O25 -51.0(6) . . . .
V12 Mn1 V5 O25 117.8(2) . . . .
O31 Mn1 V5 O24 83.5(2) . . . .
O32 Mn1 V5 O24 -98.0(2) . . . .
O22 Mn1 V5 O24 88.8(3) . . . .
O6 Mn1 V5 O24 -4.87(18) . . . .
O16 Mn1 V5 O24 173.40(18) . . . .
O25 Mn1 V5 O24 -88.4(3) . . . .
V2 Mn1 V5 O24 -150.95(13) . . . .
V6 Mn1 V5 O24 -96.28(13) . . . .
V3 Mn1 V5 O24 142.01(13) . . . .
V11 Mn1 V5 O24 -139.3(6) . . . .
V12 Mn1 V5 O24 29.41(13) . . . .
O32 Mn1 V5 O31 178.5(3) . . . .
O22 Mn1 V5 O31 5.3(3) . . . .
O6 Mn1 V5 O31 -88.4(2) . . . .
O16 Mn1 V5 O31 89.9(2) . . . .
O25 Mn1 V5 O31 -171.9(3) . . . .
V2 Mn1 V5 O31 125.51(19) . . . .
V6 Mn1 V5 O31 -179.82(19) . . . .
V3 Mn1 V5 O31 58.46(19) . . . .
V11 Mn1 V5 O31 137.1(6) . . . .
V12 Mn1 V5 O31 -54.14(19) . . . .
O31 Mn1 V5 V3 -58.46(19) . . . .
O32 Mn1 V5 V3 120.02(19) . . . .
O22 Mn1 V5 V3 -53.2(2) . . . .
O6 Mn1 V5 V3 -146.87(14) . . . .
O16 Mn1 V5 V3 31.40(13) . . . .
O25 Mn1 V5 V3 129.6(2) . . . .
V2 Mn1 V5 V3 67.05(5) . . . .
V6 Mn1 V5 V3 121.71(5) . . . .
V11 Mn1 V5 V3 78.7(5) . . . .
V12 Mn1 V5 V3 -112.60(5) . . . .
O31 Mn1 V5 V7 -0.54(19) . . . .
O32 Mn1 V5 V7 177.93(19) . . . .
O22 Mn1 V5 V7 4.7(2) . . . .
O6 Mn1 V5 V7 -88.96(14) . . . .
O16 Mn1 V5 V7 89.31(14) . . . .
O25 Mn1 V5 V7 -172.4(2) . . . .
V2 Mn1 V5 V7 124.96(5) . . . .
V6 Mn1 V5 V7 179.63(4) . . . .
V3 Mn1 V5 V7 57.92(4) . . . .
V11 Mn1 V5 V7 136.6(5) . . . .
V12 Mn1 V5 V7 -54.68(4) . . . .
O17 V3 V5 O33 0.0(4) . . . .
O38 V3 V5 O33 -101.4(3) . . . .
O15 V3 V5 O33 7.3(4) . . . .
O27 V3 V5 O33 173.0(3) . . . .
O16 V3 V5 O33 101.4(3) . . . .
O31 V3 V5 O33 175.4(3) . . . .
Mn1 V3 V5 O33 130.8(3) . . . .
V4 V3 V5 O33 128.1(3) . . . .
V7 V3 V5 O33 -126.2(3) . . . .
O17 V3 V5 O15 -7.3(4) . . . .
O38 V3 V5 O15 -108.7(3) . . . .
O27 V3 V5 O15 165.7(3) . . . .
O16 V3 V5 O15 94.1(3) . . . .
O31 V3 V5 O15 168.1(3) . . . .
Mn1 V3 V5 O15 123.5(3) . . . .
V4 V3 V5 O15 120.8(3) . . . .
V7 V3 V5 O15 -133.5(3) . . . .
O17 V3 V5 O8 101.9(3) . . . .
O38 V3 V5 O8 0.5(2) . . . .
O15 V3 V5 O8 109.3(3) . . . .
O27 V3 V5 O8 -85.0(2) . . . .
O16 V3 V5 O8 -156.64(19) . . . .
O31 V3 V5 O8 -82.6(2) . . . .
Mn1 V3 V5 O8 -127.25(15) . . . .
V4 V3 V5 O8 -129.95(15) . . . .
V7 V3 V5 O8 -24.24(14) . . . .
O17 V3 V5 O25 -102.1(3) . . . .
O38 V3 V5 O25 156.5(2) . . . .
O15 V3 V5 O25 -94.8(3) . . . .
O27 V3 V5 O25 70.9(2) . . . .
O16 V3 V5 O25 -0.68(19) . . . .
O31 V3 V5 O25 73.3(2) . . . .
Mn1 V3 V5 O25 28.72(13) . . . .
V4 V3 V5 O25 26.01(15) . . . .
V7 V3 V5 O25 131.73(14) . . . .
O17 V3 V5 O24 -176.3(3) . . . .
O38 V3 V5 O24 82.3(2) . . . .
O15 V3 V5 O24 -168.9(3) . . . .
O27 V3 V5 O24 -3.2(2) . . . .
O16 V3 V5 O24 -74.8(2) . . . .
O31 V3 V5 O24 -0.8(2) . . . .
Mn1 V3 V5 O24 -45.45(15) . . . .
V4 V3 V5 O24 -48.16(16) . . . .
V7 V3 V5 O24 57.56(15) . . . .
O17 V3 V5 O31 -175.4(3) . . . .
O38 V3 V5 O31 83.1(2) . . . .
O15 V3 V5 O31 -168.1(3) . . . .
O27 V3 V5 O31 -2.4(2) . . . .
O16 V3 V5 O31 -74.00(19) . . . .
Mn1 V3 V5 O31 -44.61(15) . . . .
V4 V3 V5 O31 -47.32(15) . . . .
V7 V3 V5 O31 58.40(15) . . . .
O17 V3 V5 Mn1 -130.8(3) . . . .
O38 V3 V5 Mn1 127.76(16) . . . .
O15 V3 V5 Mn1 -123.5(3) . . . .
O27 V3 V5 Mn1 42.20(16) . . . .
O16 V3 V5 Mn1 -29.39(13) . . . .
O31 V3 V5 Mn1 44.61(15) . . . .
V4 V3 V5 Mn1 -2.71(5) . . . .
V7 V3 V5 Mn1 103.01(5) . . . .
O17 V3 V5 V7 126.1(3) . . . .
O38 V3 V5 V7 24.75(15) . . . .
O15 V3 V5 V7 133.5(3) . . . .
O27 V3 V5 V7 -60.81(16) . . . .
O16 V3 V5 V7 -132.41(13) . . . .
O31 V3 V5 V7 -58.40(15) . . . .
Mn1 V3 V5 V7 -103.01(5) . . . .
V4 V3 V5 V7 -105.72(6) . . . .
O31 Mn1 V6 O30 5.2(4) . . . .
O32 Mn1 V6 O30 -176.4(4) . . . .
O22 Mn1 V6 O30 -179.7(4) . . . .
O6 Mn1 V6 O30 -86.9(3) . . . .
O16 Mn1 V6 O30 94.6(3) . . . .
O25 Mn1 V6 O30 -2.6(4) . . . .
V5 Mn1 V6 O30 5.4(3) . . . .
V2 Mn1 V6 O30 124.3(3) . . . .
V3 Mn1 V6 O30 58.9(3) . . . .
V11 Mn1 V6 O30 -178.0(3) . . . .
V12 Mn1 V6 O30 -51.0(3) . . . .
O31 Mn1 V6 O3 179.2(3) . . . .
O32 Mn1 V6 O3 -2.4(3) . . . .
O22 Mn1 V6 O3 -5.7(3) . . . .
O6 Mn1 V6 O3 87.1(2) . . . .
O16 Mn1 V6 O3 -91.4(2) . . . .
O25 Mn1 V6 O3 171.4(3) . . . .
V5 Mn1 V6 O3 179.35(18) . . . .
V2 Mn1 V6 O3 -61.72(18) . . . .
V3 Mn1 V6 O3 -127.09(18) . . . .
V11 Mn1 V6 O3 -4.05(19) . . . .
V12 Mn1 V6 O3 122.99(18) . . . .
O31 Mn1 V6 O7 -93.4(2) . . . .
O32 Mn1 V6 O7 85.1(2) . . . .
O22 Mn1 V6 O7 81.7(3) . . . .
O6 Mn1 V6 O7 174.52(19) . . . .
O16 Mn1 V6 O7 -3.95(19) . . . .
O25 Mn1 V6 O7 -101.1(3) . . . .
V5 Mn1 V6 O7 -93.18(15) . . . .
V2 Mn1 V6 O7 25.75(15) . . . .
V3 Mn1 V6 O7 -39.62(15) . . . .
V11 Mn1 V6 O7 83.42(15) . . . .
V12 Mn1 V6 O7 -149.54(15) . . . .
O31 Mn1 V6 O18 96.8(2) . . . .
O32 Mn1 V6 O18 -84.7(2) . . . .
O22 Mn1 V6 O18 -88.1(3) . . . .
O6 Mn1 V6 O18 4.72(18) . . . .
O16 Mn1 V6 O18 -173.75(18) . . . .
O25 Mn1 V6 O18 89.1(3) . . . .
V5 Mn1 V6 O18 97.02(13) . . . .
V2 Mn1 V6 O18 -144.05(14) . . . .
V3 Mn1 V6 O18 150.57(13) . . . .
V11 Mn1 V6 O18 -86.38(13) . . . .
V12 Mn1 V6 O18 40.66(14) . . . .
O31 Mn1 V6 O25 7.8(3) . . . .
O32 Mn1 V6 O25 -173.8(3) . . . .
O22 Mn1 V6 O25 -177.2(3) . . . .
O6 Mn1 V6 O25 -84.4(3) . . . .
O16 Mn1 V6 O25 97.2(3) . . . .
V5 Mn1 V6 O25 7.9(2) . . . .
V2 Mn1 V6 O25 126.9(2) . . . .
V3 Mn1 V6 O25 61.5(2) . . . .
V11 Mn1 V6 O25 -175.5(2) . . . .
V12 Mn1 V6 O25 -48.4(2) . . . .
O31 Mn1 V6 O32 -178.4(3) . . . .
O22 Mn1 V6 O32 -3.3(3) . . . .
O6 Mn1 V6 O32 89.5(2) . . . .
O16 Mn1 V6 O32 -89.0(2) . . . .
O25 Mn1 V6 O32 173.8(3) . . . .
V5 Mn1 V6 O32 -178.24(19) . . . .
V2 Mn1 V6 O32 -59.30(19) . . . .
V3 Mn1 V6 O32 -124.68(19) . . . .
V11 Mn1 V6 O32 -1.63(19) . . . .
V12 Mn1 V6 O32 125.40(19) . . . .
O31 Mn1 V6 V2 -119.10(19) . . . .
O32 Mn1 V6 V2 59.30(19) . . . .
O22 Mn1 V6 V2 56.0(2) . . . .
O6 Mn1 V6 V2 148.77(13) . . . .
O16 Mn1 V6 V2 -29.70(13) . . . .
O25 Mn1 V6 V2 -126.9(2) . . . .
V5 Mn1 V6 V2 -118.93(5) . . . .
V3 Mn1 V6 V2 -65.38(6) . . . .
V11 Mn1 V6 V2 57.67(4) . . . .
V12 Mn1 V6 V2 -175.29(5) . . . .
O31 Mn1 V6 V8 59.69(19) . . . .
O32 Mn1 V6 V8 -121.90(19) . . . .
O22 Mn1 V6 V8 -125.2(2) . . . .
O6 Mn1 V6 V8 -32.43(13) . . . .
O16 Mn1 V6 V8 149.09(13) . . . .
O25 Mn1 V6 V8 51.9(2) . . . .
V5 Mn1 V6 V8 59.86(4) . . . .
V2 Mn1 V6 V8 178.79(4) . . . .
V3 Mn1 V6 V8 113.42(6) . . . .
V11 Mn1 V6 V8 -123.53(5) . . . .
V12 Mn1 V6 V8 3.50(4) . . . .
O31 Mn1 V6 V10 -176.77(19) . . . .
O32 Mn1 V6 V10 1.64(19) . . . .
O22 Mn1 V6 V10 -1.7(2) . . . .
O6 Mn1 V6 V10 91.11(13) . . . .
O16 Mn1 V6 V10 -87.36(13) . . . .
O25 Mn1 V6 V10 175.5(2) . . . .
V5 Mn1 V6 V10 -176.59(4) . . . .
V2 Mn1 V6 V10 -57.66(4) . . . .
V3 Mn1 V6 V10 -123.04(5) . . . .
V11 Mn1 V6 V10 0.01(4) . . . .
V12 Mn1 V6 V10 127.05(5) . . . .
O14 V2 V6 O30 0.2(4) . . . .
O7 V2 V6 O30 -6.1(4) . . . .
O37 V2 V6 O30 100.9(3) . . . .
O16 V2 V6 O30 -103.5(3) . . . .
O23 V2 V6 O30 -176.7(3) . . . .
O32 V2 V6 O30 -176.5(3) . . . .
Mn1 V2 V6 O30 -131.7(3) . . . .
V4 V2 V6 O30 -131.5(3) . . . .
V10 V2 V6 O30 124.6(3) . . . .
O14 V2 V6 O3 -100.3(3) . . . .
O7 V2 V6 O3 -106.6(3) . . . .
O37 V2 V6 O3 0.4(2) . . . .
O16 V2 V6 O3 156.0(2) . . . .
O23 V2 V6 O3 82.8(2) . . . .
O32 V2 V6 O3 83.0(2) . . . .
Mn1 V2 V6 O3 127.79(16) . . . .
V4 V2 V6 O3 127.96(16) . . . .
V10 V2 V6 O3 24.06(16) . . . .
O14 V2 V6 O7 6.3(4) . . . .
O37 V2 V6 O7 107.0(3) . . . .
O16 V2 V6 O7 -97.4(3) . . . .
O23 V2 V6 O7 -170.6(3) . . . .
O32 V2 V6 O7 -170.4(3) . . . .
Mn1 V2 V6 O7 -125.6(3) . . . .
V4 V2 V6 O7 -125.5(3) . . . .
V10 V2 V6 O7 130.6(3) . . . .
O14 V2 V6 O18 175.4(3) . . . .
O7 V2 V6 O18 169.1(3) . . . .
O37 V2 V6 O18 -83.9(2) . . . .
O16 V2 V6 O18 71.8(2) . . . .
O23 V2 V6 O18 -1.5(2) . . . .
O32 V2 V6 O18 -1.2(2) . . . .
Mn1 V2 V6 O18 43.52(16) . . . .
V4 V2 V6 O18 43.69(17) . . . .
V10 V2 V6 O18 -60.22(16) . . . .
O14 V2 V6 O25 102.1(3) . . . .
O7 V2 V6 O25 95.9(3) . . . .
O37 V2 V6 O25 -157.1(2) . . . .
O16 V2 V6 O25 -1.53(18) . . . .
O23 V2 V6 O25 -74.8(2) . . . .
O32 V2 V6 O25 -74.5(2) . . . .
Mn1 V2 V6 O25 -29.77(13) . . . .
V4 V2 V6 O25 -29.60(14) . . . .
V10 V2 V6 O25 -133.50(14) . . . .
O14 V2 V6 O32 176.7(3) . . . .
O7 V2 V6 O32 170.4(3) . . . .
O37 V2 V6 O32 -82.6(2) . . . .
O16 V2 V6 O32 73.0(2) . . . .
O23 V2 V6 O32 -0.2(2) . . . .
Mn1 V2 V6 O32 44.77(15) . . . .
V4 V2 V6 O32 44.94(15) . . . .
V10 V2 V6 O32 -58.97(15) . . . .
O14 V2 V6 Mn1 131.9(3) . . . .
O7 V2 V6 Mn1 125.6(3) . . . .
O37 V2 V6 Mn1 -127.37(16) . . . .
O16 V2 V6 Mn1 28.24(13) . . . .
O23 V2 V6 Mn1 -45.01(16) . . . .
O32 V2 V6 Mn1 -44.77(15) . . . .
V4 V2 V6 Mn1 0.17(5) . . . .
V10 V2 V6 Mn1 -103.74(5) . . . .
O14 V2 V6 V8 130.6(3) . . . .
O7 V2 V6 V8 124.3(3) . . . .
O37 V2 V6 V8 -128.69(16) . . . .
O16 V2 V6 V8 26.92(14) . . . .
O23 V2 V6 V8 -46.33(17) . . . .
O32 V2 V6 V8 -46.09(15) . . . .
Mn1 V2 V6 V8 -1.32(5) . . . .
V4 V2 V6 V8 -1.15(8) . . . .
V10 V2 V6 V8 -105.06(6) . . . .
O14 V2 V6 V10 -124.4(3) . . . .
O7 V2 V6 V10 -130.6(3) . . . .
O37 V2 V6 V10 -23.64(15) . . . .
O16 V2 V6 V10 131.97(14) . . . .
O23 V2 V6 V10 58.72(16) . . . .
O32 V2 V6 V10 58.97(15) . . . .
Mn1 V2 V6 V10 103.74(5) . . . .
V4 V2 V6 V10 103.90(6) . . . .
O17 V3 V7 O9 1.7(4) . . . .
O38 V3 V7 O9 -3.5(4) . . . .
O15 V3 V7 O9 103.0(3) . . . .
O27 V3 V7 O9 -101.2(3) . . . .
O16 V3 V7 O9 -173.6(3) . . . .
O31 V3 V7 O9 -176.6(3) . . . .
Mn1 V3 V7 O9 -177.6(3) . . . .
V4 V3 V7 O9 -120.2(3) . . . .
V5 V3 V7 O9 125.6(3) . . . .
O17 V3 V7 O8 -99.7(3) . . . .
O38 V3 V7 O8 -104.9(3) . . . .
O15 V3 V7 O8 1.5(2) . . . .
O27 V3 V7 O8 157.39(19) . . . .
O16 V3 V7 O8 85.0(2) . . . .
O31 V3 V7 O8 82.0(2) . . . .
Mn1 V3 V7 O8 80.95(15) . . . .
V4 V3 V7 O8 138.38(15) . . . .
V5 V3 V7 O8 24.14(14) . . . .
O17 V3 V7 O38 5.2(4) . . . .
O15 V3 V7 O38 106.5(3) . . . .
O27 V3 V7 O38 -97.7(3) . . . .
O16 V3 V7 O38 -170.1(3) . . . .
O31 V3 V7 O38 -173.1(3) . . . .
Mn1 V3 V7 O38 -174.1(3) . . . .
V4 V3 V7 O38 -116.7(3) . . . .
V5 V3 V7 O38 129.0(3) . . . .
O17 V3 V7 O2 177.8(3) . . . .
O38 V3 V7 O2 172.6(3) . . . .
O15 V3 V7 O2 -80.9(2) . . . .
O27 V3 V7 O2 74.9(2) . . . .
O16 V3 V7 O2 2.5(2) . . . .
O31 V3 V7 O2 -0.5(2) . . . .
Mn1 V3 V7 O2 -1.53(16) . . . .
V4 V3 V7 O2 55.90(17) . . . .
V5 V3 V7 O2 -58.34(17) . . . .
O17 V3 V7 O1 100.6(3) . . . .
O38 V3 V7 O1 95.4(3) . . . .
O15 V3 V7 O1 -158.1(2) . . . .
O27 V3 V7 O1 -2.26(19) . . . .
O16 V3 V7 O1 -74.6(2) . . . .
O31 V3 V7 O1 -77.7(2) . . . .
Mn1 V3 V7 O1 -78.71(14) . . . .
V4 V3 V7 O1 -21.27(15) . . . .
V5 V3 V7 O1 -135.52(14) . . . .
O17 V3 V7 O31 178.3(3) . . . .
O38 V3 V7 O31 173.1(3) . . . .
O15 V3 V7 O31 -80.4(2) . . . .
O27 V3 V7 O31 75.42(19) . . . .
O16 V3 V7 O31 3.0(2) . . . .
Mn1 V3 V7 O31 -1.03(14) . . . .
V4 V3 V7 O31 56.41(15) . . . .
V5 V3 V7 O31 -57.84(14) . . . .
O17 V3 V7 V12 179.5(3) . . . .
O38 V3 V7 V12 174.3(3) . . . .
O15 V3 V7 V12 -79.21(15) . . . .
O27 V3 V7 V12 76.63(14) . . . .
O16 V3 V7 V12 4.26(15) . . . .
O31 V3 V7 V12 1.21(14) . . . .
Mn1 V3 V7 V12 0.19(4) . . . .
V4 V3 V7 V12 57.62(6) . . . .
V5 V3 V7 V12 -56.62(5) . . . .
O17 V3 V7 V5 -123.9(3) . . . .
O38 V3 V7 V5 -129.0(3) . . . .
O15 V3 V7 V5 -22.59(14) . . . .
O27 V3 V7 V5 133.26(14) . . . .
O16 V3 V7 V5 60.88(15) . . . .
O31 V3 V7 V5 57.84(14) . . . .
Mn1 V3 V7 V5 56.81(4) . . . .
V4 V3 V7 V5 114.25(6) . . . .
O17 V3 V7 Na1 62.0(3) . . . .
O38 V3 V7 Na1 56.9(3) . . . .
O15 V3 V7 Na1 163.32(17) . . . .
O27 V3 V7 Na1 -40.83(16) . . . .
O16 V3 V7 Na1 -113.20(18) . . . .
O31 V3 V7 Na1 -116.25(17) . . . .
Mn1 V3 V7 Na1 -117.28(10) . . . .
V4 V3 V7 Na1 -59.84(11) . . . .
V5 V3 V7 Na1 -174.08(10) . . . .
O33 V5 V7 O9 1.2(4) . . . .
O15 V5 V7 O9 -102.4(3) . . . .
O8 V5 V7 O9 4.4(4) . . . .
O25 V5 V7 O9 171.2(3) . . . .
O24 V5 V7 O9 100.1(3) . . . .
O31 V5 V7 O9 176.4(3) . . . .
Mn1 V5 V7 O9 176.9(3) . . . .
V3 V5 V7 O9 -125.4(3) . . . .
O33 V5 V7 O8 -3.3(4) . . . .
O15 V5 V7 O8 -106.8(3) . . . .
O25 V5 V7 O8 166.8(3) . . . .
O24 V5 V7 O8 95.7(3) . . . .
O31 V5 V7 O8 172.0(3) . . . .
Mn1 V5 V7 O8 172.4(3) . . . .
V3 V5 V7 O8 -129.8(3) . . . .
O33 V5 V7 O38 102.4(3) . . . .
O15 V5 V7 O38 -1.14(19) . . . .
O8 V5 V7 O38 105.7(3) . . . .
O25 V5 V7 O38 -87.5(2) . . . .
O24 V5 V7 O38 -158.64(18) . . . .
O31 V5 V7 O38 -82.3(2) . . . .
Mn1 V5 V7 O38 -81.88(14) . . . .
V3 V5 V7 O38 -24.16(14) . . . .
O33 V5 V7 O2 -98.3(3) . . . .
O15 V5 V7 O2 158.19(19) . . . .
O8 V5 V7 O2 -95.0(3) . . . .
O25 V5 V7 O2 71.8(2) . . . .
O24 V5 V7 O2 0.69(17) . . . .
O31 V5 V7 O2 77.0(2) . . . .
Mn1 V5 V7 O2 77.44(13) . . . .
V3 V5 V7 O2 135.17(13) . . . .
O33 V5 V7 O1 -177.3(3) . . . .
O15 V5 V7 O1 79.1(2) . . . .
O8 V5 V7 O1 -174.1(3) . . . .
O25 V5 V7 O1 -7.3(2) . . . .
O24 V5 V7 O1 -78.4(2) . . . .
O31 V5 V7 O1 -2.1(2) . . . .
Mn1 V5 V7 O1 -1.62(17) . . . .
V3 V5 V7 O1 56.11(17) . . . .
O33 V5 V7 O31 -175.3(3) . . . .
O15 V5 V7 O31 81.2(2) . . . .
O8 V5 V7 O31 -172.0(3) . . . .
O25 V5 V7 O31 -5.2(2) . . . .
O24 V5 V7 O31 -76.3(2) . . . .
Mn1 V5 V7 O31 0.45(15) . . . .
V3 V5 V7 O31 58.18(16) . . . .
O33 V5 V7 V3 126.6(3) . . . .
O15 V5 V7 V3 23.02(14) . . . .
O8 V5 V7 V3 129.8(3) . . . .
O25 V5 V7 V3 -63.37(17) . . . .
O24 V5 V7 V3 -134.49(13) . . . .
O31 V5 V7 V3 -58.18(16) . . . .
Mn1 V5 V7 V3 -57.73(4) . . . .
O33 V5 V7 V12 -121.2(3) . . . .
O15 V5 V7 V12 135.20(14) . . . .
O8 V5 V7 V12 -118.0(3) . . . .
O25 V5 V7 V12 48.82(17) . . . .
O24 V5 V7 V12 -22.30(12) . . . .
O31 V5 V7 V12 54.01(16) . . . .
Mn1 V5 V7 V12 54.46(5) . . . .
V3 V5 V7 V12 112.19(5) . . . .
O33 V5 V7 Na1 172.8(9) . . . .
O15 V5 V7 Na1 69.3(9) . . . .
O8 V5 V7 Na1 176.1(9) . . . .
O25 V5 V7 Na1 -17.1(9) . . . .
O24 V5 V7 Na1 -88.2(9) . . . .
O31 V5 V7 Na1 -11.9(9) . . . .
Mn1 V5 V7 Na1 -11.5(9) . . . .
V3 V5 V7 Na1 46.3(9) . . . .
O30 V6 V8 O21 -103.3(3) . . . .
O3 V6 V8 O21 1.8(3) . . . .
O7 V6 V8 O21 148.5(3) . . . .
O18 V6 V8 O21 6.8(3) . . . .
O25 V6 V8 O21 149.7(3) . . . .
O32 V6 V8 O21 77.2(3) . . . .
Mn1 V6 V8 O21 108.2(3) . . . .
V2 V6 V8 O21 109.5(3) . . . .
V10 V6 V8 O21 38.3(3) . . . .
O30 V6 V8 O34 6.2(3) . . . .
O3 V6 V8 O34 111.4(3) . . . .
O7 V6 V8 O34 -101.9(3) . . . .
O18 V6 V8 O34 116.4(3) . . . .
O25 V6 V8 O34 -100.7(2) . . . .
O32 V6 V8 O34 -173.2(2) . . . .
Mn1 V6 V8 O34 -142.21(18) . . . .
V2 V6 V8 O34 -140.96(18) . . . .
V10 V6 V8 O34 147.86(18) . . . .
O30 V6 V8 O18 -110.1(3) . . . .
O3 V6 V8 O18 -5.0(3) . . . .
O7 V6 V8 O18 141.7(3) . . . .
O25 V6 V8 O18 142.9(3) . . . .
O32 V6 V8 O18 70.4(2) . . . .
Mn1 V6 V8 O18 101.4(2) . . . .
V2 V6 V8 O18 102.7(2) . . . .
V10 V6 V8 O18 31.5(2) . . . .
O30 V6 V8 O24 105.4(2) . . . .
O3 V6 V8 O24 -149.4(2) . . . .
O7 V6 V8 O24 -2.7(3) . . . .
O18 V6 V8 O24 -144.5(3) . . . .
O25 V6 V8 O24 -1.5(2) . . . .
O32 V6 V8 O24 -74.04(18) . . . .
Mn1 V6 V8 O24 -43.03(14) . . . .
V2 V6 V8 O24 -41.78(15) . . . .
V10 V6 V8 O24 -112.96(15) . . . .
O30 V6 V8 O25 106.9(3) . . . .
O3 V6 V8 O25 -147.9(2) . . . .
O7 V6 V8 O25 -1.2(3) . . . .
O18 V6 V8 O25 -142.9(3) . . . .
O32 V6 V8 O25 -72.5(2) . . . .
Mn1 V6 V8 O25 -41.50(17) . . . .
V2 V6 V8 O25 -40.25(17) . . . .
V10 V6 V8 O25 -111.43(17) . . . .
O30 V6 V8 O6 174.1(2) . . . .
O3 V6 V8 O6 -80.8(2) . . . .
O7 V6 V8 O6 65.9(2) . . . .
O18 V6 V8 O6 -75.8(2) . . . .
O25 V6 V8 O6 67.1(2) . . . .
O32 V6 V8 O6 -5.40(15) . . . .
Mn1 V6 V8 O6 25.61(11) . . . .
V2 V6 V8 O6 26.86(12) . . . .
V10 V6 V8 O6 -44.32(12) . . . .
O30 V6 V8 K1 -137.12(19) . . . .
O3 V6 V8 K1 -31.96(19) . . . .
O7 V6 V8 K1 114.7(2) . . . .
O18 V6 V8 K1 -27.0(2) . . . .
O25 V6 V8 K1 115.93(17) . . . .
O32 V6 V8 K1 43.42(12) . . . .
Mn1 V6 V8 K1 74.43(5) . . . .
V2 V6 V8 K1 75.68(7) . . . .
V10 V6 V8 K1 4.50(7) . . . .
O31 Mn1 V9 O20 -177.9(3) . . . .
O32 Mn1 V9 O20 4.0(3) . . . .
O22 Mn1 V9 O20 1.8(3) . . . .
O6 Mn1 V9 O20 -87.9(3) . . . .
O16 Mn1 V9 O20 90.4(3) . . . .
O25 Mn1 V9 O20 -175.5(3) . . . .
V5 Mn1 V9 O20 179.4(3) . . . .
V2 Mn1 V9 O20 62.9(3) . . . .
V6 Mn1 V9 O20 141.3(7) . . . .
V3 Mn1 V9 O20 125.7(3) . . . .
V11 Mn1 V9 O20 2.9(3) . . . .
V12 Mn1 V9 O20 -121.9(3) . . . .
O31 Mn1 V9 O1 -1.2(3) . . . .
O32 Mn1 V9 O1 -179.4(3) . . . .
O22 Mn1 V9 O1 178.5(3) . . . .
O6 Mn1 V9 O1 88.7(2) . . . .
O16 Mn1 V9 O1 -92.9(2) . . . .
O25 Mn1 V9 O1 1.2(3) . . . .
V5 Mn1 V9 O1 -3.95(19) . . . .
V2 Mn1 V9 O1 -120.41(19) . . . .
V6 Mn1 V9 O1 -42.0(7) . . . .
V3 Mn1 V9 O1 -57.62(19) . . . .
V11 Mn1 V9 O1 179.59(18) . . . .
V12 Mn1 V9 O1 54.78(18) . . . .
O31 Mn1 V9 O27 88.1(2) . . . .
O32 Mn1 V9 O27 -90.1(2) . . . .
O22 Mn1 V9 O27 -92.2(2) . . . .
O6 Mn1 V9 O27 178.01(18) . . . .
O16 Mn1 V9 O27 -3.62(18) . . . .
O25 Mn1 V9 O27 90.5(3) . . . .
V5 Mn1 V9 O27 85.33(13) . . . .
V2 Mn1 V9 O27 -31.13(14) . . . .
V6 Mn1 V9 O27 47.2(7) . . . .
V3 Mn1 V9 O27 31.67(13) . . . .
V11 Mn1 V9 O27 -91.13(13) . . . .
V12 Mn1 V9 O27 144.07(13) . . . .
O31 Mn1 V9 O4 -88.3(2) . . . .
O32 Mn1 V9 O4 93.5(2) . . . .
O22 Mn1 V9 O4 91.4(2) . . . .
O6 Mn1 V9 O4 1.62(18) . . . .
O16 Mn1 V9 O4 179.98(18) . . . .
O25 Mn1 V9 O4 -85.9(3) . . . .
V5 Mn1 V9 O4 -91.07(14) . . . .
V2 Mn1 V9 O4 152.48(13) . . . .
V6 Mn1 V9 O4 -129.2(7) . . . .
V3 Mn1 V9 O4 -144.73(13) . . . .
V11 Mn1 V9 O4 92.47(14) . . . .
V12 Mn1 V9 O4 -32.33(13) . . . .
O31 Mn1 V9 O22 -179.7(3) . . . .
O32 Mn1 V9 O22 2.1(3) . . . .
O6 Mn1 V9 O22 -89.8(2) . . . .
O16 Mn1 V9 O22 88.6(2) . . . .
O25 Mn1 V9 O22 -177.3(3) . . . .
V5 Mn1 V9 O22 177.6(2) . . . .
V2 Mn1 V9 O22 61.1(2) . . . .
V6 Mn1 V9 O22 139.5(7) . . . .
V3 Mn1 V9 O22 123.9(2) . . . .
V11 Mn1 V9 O22 1.1(2) . . . .
V12 Mn1 V9 O22 -123.7(2) . . . .
O32 Mn1 V9 O31 -178.2(3) . . . .
O22 Mn1 V9 O31 179.7(3) . . . .
O6 Mn1 V9 O31 89.9(2) . . . .
O16 Mn1 V9 O31 -91.7(2) . . . .
O25 Mn1 V9 O31 2.4(3) . . . .
V5 Mn1 V9 O31 -2.76(19) . . . .
V2 Mn1 V9 O31 -119.2(2) . . . .
V6 Mn1 V9 O31 -40.9(7) . . . .
V3 Mn1 V9 O31 -56.4(2) . . . .
V11 Mn1 V9 O31 -179.2(2) . . . .
V12 Mn1 V9 O31 55.98(19) . . . .
O14 V2 V10 O36 2.8(4) . . . .
O7 V2 V10 O36 -99.4(3) . . . .
O37 V2 V10 O36 7.3(4) . . . .
O16 V2 V10 O36 173.5(3) . . . .
O23 V2 V10 O36 102.8(3) . . . .
O32 V2 V10 O36 178.9(3) . . . .
Mn1 V2 V10 O36 179.4(3) . . . .
V6 V2 V10 O36 -123.6(3) . . . .
V4 V2 V10 O36 120.8(3) . . . .
O14 V2 V10 O37 -4.5(4) . . . .
O7 V2 V10 O37 -106.6(3) . . . .
O16 V2 V10 O37 166.2(3) . . . .
O23 V2 V10 O37 95.6(3) . . . .
O32 V2 V10 O37 171.6(3) . . . .
Mn1 V2 V10 O37 172.1(3) . . . .
V6 V2 V10 O37 -130.9(3) . . . .
V4 V2 V10 O37 113.6(3) . . . .
O14 V2 V10 O3 102.8(3) . . . .
O7 V2 V10 O3 0.7(2) . . . .
O37 V2 V10 O3 107.3(3) . . . .
O16 V2 V10 O3 -86.5(2) . . . .
O23 V2 V10 O3 -157.1(2) . . . .
O32 V2 V10 O3 -81.1(2) . . . .
Mn1 V2 V10 O3 -80.56(16) . . . .
V6 V2 V10 O3 -23.58(15) . . . .
V4 V2 V10 O3 -139.13(15) . . . .
O14 V2 V10 O10 -99.4(3) . . . .
O7 V2 V10 O10 158.4(2) . . . .
O37 V2 V10 O10 -94.9(3) . . . .
O16 V2 V10 O10 71.3(2) . . . .
O23 V2 V10 O10 0.62(18) . . . .
O32 V2 V10 O10 76.7(2) . . . .
Mn1 V2 V10 O10 77.20(14) . . . .
V6 V2 V10 O10 134.18(14) . . . .
V4 V2 V10 O10 18.63(14) . . . .
O14 V2 V10 O5 -176.7(3) . . . .
O7 V2 V10 O5 81.2(2) . . . .
O37 V2 V10 O5 -172.2(3) . . . .
O16 V2 V10 O5 -6.0(2) . . . .
O23 V2 V10 O5 -76.7(2) . . . .
O32 V2 V10 O5 -0.6(2) . . . .
Mn1 V2 V10 O5 -0.07(17) . . . .
V6 V2 V10 O5 56.91(17) . . . .
V4 V2 V10 O5 -58.65(18) . . . .
O14 V2 V10 O32 -176.1(3) . . . .
O7 V2 V10 O32 81.8(2) . . . .
O37 V2 V10 O32 -171.6(3) . . . .
O16 V2 V10 O32 -5.3(2) . . . .
O23 V2 V10 O32 -76.04(19) . . . .
Mn1 V2 V10 O32 0.55(14) . . . .
V6 V2 V10 O32 57.53(14) . . . .
V4 V2 V10 O32 -58.03(15) . . . .
O14 V2 V10 V13 -178.0(2) . . . .
O7 V2 V10 V13 79.85(16) . . . .
O37 V2 V10 V13 -173.5(3) . . . .
O16 V2 V10 V13 -7.27(16) . . . .
O23 V2 V10 V13 -77.95(13) . . . .
O32 V2 V10 V13 -1.92(14) . . . .
Mn1 V2 V10 V13 -1.37(4) . . . .
V6 V2 V10 V13 55.61(4) . . . .
V4 V2 V10 V13 -59.94(6) . . . .
O14 V2 V10 V6 126.4(3) . . . .
O7 V2 V10 V6 24.24(15) . . . .
O37 V2 V10 V6 130.9(3) . . . .
O16 V2 V10 V6 -62.88(15) . . . .
O23 V2 V10 V6 -133.56(13) . . . .
O32 V2 V10 V6 -57.53(14) . . . .
Mn1 V2 V10 V6 -56.98(4) . . . .
V4 V2 V10 V6 -115.55(5) . . . .
O14 V2 V10 K2 64.4(3) . . . .
O7 V2 V10 K2 -37.71(17) . . . .
O37 V2 V10 K2 68.9(3) . . . .
O16 V2 V10 K2 -124.83(17) . . . .
O23 V2 V10 K2 164.48(14) . . . .
O32 V2 V10 K2 -119.48(16) . . . .
Mn1 V2 V10 K2 -118.93(8) . . . .
V6 V2 V10 K2 -61.95(8) . . . .
V4 V2 V10 K2 -177.51(7) . . . .
O30 V6 V10 O36 0.2(4) . . . .
O3 V6 V10 O36 -4.9(4) . . . .
O7 V6 V10 O36 101.4(3) . . . .
O18 V6 V10 O36 -101.1(3) . . . .
O25 V6 V10 O36 -174.6(3) . . . .
O32 V6 V10 O36 -176.7(3) . . . .
Mn1 V6 V10 O36 -178.0(3) . . . .
V2 V6 V10 O36 125.1(3) . . . .
V8 V6 V10 O36 -119.4(3) . . . .
O30 V6 V10 O37 -101.1(3) . . . .
O3 V6 V10 O37 -106.2(3) . . . .
O7 V6 V10 O37 0.1(2) . . . .
O18 V6 V10 O37 157.6(2) . . . .
O25 V6 V10 O37 84.0(2) . . . .
O32 V6 V10 O37 82.0(2) . . . .
Mn1 V6 V10 O37 80.67(15) . . . .
V2 V6 V10 O37 23.80(15) . . . .
V8 V6 V10 O37 139.26(15) . . . .
O30 V6 V10 O3 5.1(4) . . . .
O7 V6 V10 O3 106.2(3) . . . .
O18 V6 V10 O3 -96.2(3) . . . .
O25 V6 V10 O3 -169.8(3) . . . .
O32 V6 V10 O3 -171.8(3) . . . .
Mn1 V6 V10 O3 -173.1(3) . . . .
V2 V6 V10 O3 130.0(3) . . . .
V8 V6 V10 O3 -114.6(3) . . . .
O30 V6 V10 O10 176.3(3) . . . .
O3 V6 V10 O10 171.2(4) . . . .
O7 V6 V10 O10 -82.6(2) . . . .
O18 V6 V10 O10 74.9(2) . . . .
O25 V6 V10 O10 1.4(3) . . . .
O32 V6 V10 O10 -0.6(2) . . . .
Mn1 V6 V10 O10 -1.95(18) . . . .
V2 V6 V10 O10 -58.82(18) . . . .
V8 V6 V10 O10 56.64(19) . . . .
O30 V6 V10 O5 100.1(3) . . . .
O3 V6 V10 O5 95.0(3) . . . .
O7 V6 V10 O5 -158.8(2) . . . .
O18 V6 V10 O5 -1.25(19) . . . .
O25 V6 V10 O5 -74.8(2) . . . .
O32 V6 V10 O5 -76.8(2) . . . .
Mn1 V6 V10 O5 -78.15(14) . . . .
V2 V6 V10 O5 -135.02(14) . . . .
V8 V6 V10 O5 -19.56(15) . . . .
O30 V6 V10 O32 176.9(3) . . . .
O3 V6 V10 O32 171.8(3) . . . .
O7 V6 V10 O32 -82.0(2) . . . .
O18 V6 V10 O32 75.6(2) . . . .
O25 V6 V10 O32 2.0(2) . . . .
Mn1 V6 V10 O32 -1.33(15) . . . .
V2 V6 V10 O32 -58.20(16) . . . .
V8 V6 V10 O32 57.25(16) . . . .
O30 V6 V10 V2 -124.9(3) . . . .
O3 V6 V10 V2 -130.0(3) . . . .
O7 V6 V10 V2 -23.75(15) . . . .
O18 V6 V10 V2 133.77(14) . . . .
O25 V6 V10 V2 60.24(17) . . . .
O32 V6 V10 V2 58.20(16) . . . .
Mn1 V6 V10 V2 56.87(4) . . . .
V8 V6 V10 V2 115.46(6) . . . .
O30 V6 V10 V13 122.8(3) . . . .
O3 V6 V10 V13 117.8(3) . . . .
O7 V6 V10 V13 -136.00(15) . . . .
O18 V6 V10 V13 21.52(13) . . . .
O25 V6 V10 V13 -52.01(17) . . . .
O32 V6 V10 V13 -54.04(16) . . . .
Mn1 V6 V10 V13 -55.38(4) . . . .
V2 V6 V10 V13 -112.25(5) . . . .
V8 V6 V10 V13 3.21(5) . . . .
O30 V6 V10 K2 1.9(3) . . . .
O3 V6 V10 K2 -3.1(3) . . . .
O7 V6 V10 K2 103.09(16) . . . .
O18 V6 V10 K2 -99.38(15) . . . .
O25 V6 V10 K2 -172.92(18) . . . .
O32 V6 V10 K2 -174.95(17) . . . .
Mn1 V6 V10 K2 -176.28(7) . . . .
V2 V6 V10 K2 126.85(8) . . . .
V8 V6 V10 K2 -117.69(8) . . . .
O31 Mn1 V11 O28 -2.1(4) . . . .
O32 Mn1 V11 O28 179.7(3) . . . .
O22 Mn1 V11 O28 -0.2(3) . . . .
O6 Mn1 V11 O28 89.4(3) . . . .
O16 Mn1 V11 O28 -88.7(3) . . . .
O25 Mn1 V11 O28 177.1(3) . . . .
V5 Mn1 V11 O28 -136.1(6) . . . .
V2 Mn1 V11 O28 -124.0(3) . . . .
V6 Mn1 V11 O28 -178.6(3) . . . .
V3 Mn1 V11 O28 -60.0(3) . . . .
V12 Mn1 V11 O28 55.7(3) . . . .
O31 Mn1 V11 O10 178.6(3) . . . .
O32 Mn1 V11 O10 0.4(3) . . . .
O22 Mn1 V11 O10 -179.5(3) . . . .
O6 Mn1 V11 O10 -89.9(2) . . . .
O16 Mn1 V11 O10 92.0(2) . . . .
O25 Mn1 V11 O10 -2.2(3) . . . .
V5 Mn1 V11 O10 44.6(6) . . . .
V2 Mn1 V11 O10 56.67(19) . . . .
V6 Mn1 V11 O10 2.06(19) . . . .
V3 Mn1 V11 O10 120.72(19) . . . .
V12 Mn1 V11 O10 -123.60(19) . . . .
O31 Mn1 V11 O12 -93.0(2) . . . .
O32 Mn1 V11 O12 88.8(2) . . . .
O22 Mn1 V11 O12 -91.2(2) . . . .
O6 Mn1 V11 O12 -1.51(19) . . . .
O16 Mn1 V11 O12 -179.67(19) . . . .
O25 Mn1 V11 O12 86.2(3) . . . .
V5 Mn1 V11 O12 133.0(6) . . . .
V2 Mn1 V11 O12 145.03(14) . . . .
V6 Mn1 V11 O12 90.42(14) . . . .
V3 Mn1 V11 O12 -150.92(14) . . . .
V12 Mn1 V11 O12 -35.24(15) . . . .
O31 Mn1 V11 O23 90.9(2) . . . .
O32 Mn1 V11 O23 -87.3(2) . . . .
O22 Mn1 V11 O23 92.8(2) . . . .
O6 Mn1 V11 O23 -177.55(19) . . . .
O16 Mn1 V11 O23 4.29(19) . . . .
O25 Mn1 V11 O23 -89.9(3) . . . .
V5 Mn1 V11 O23 -43.1(6) . . . .
V2 Mn1 V11 O23 -31.01(14) . . . .
V6 Mn1 V11 O23 -85.62(14) . . . .
V3 Mn1 V11 O23 33.04(15) . . . .
V12 Mn1 V11 O23 148.72(14) . . . .
O31 Mn1 V11 O22 -1.9(3) . . . .
O32 Mn1 V11 O22 179.9(3) . . . .
O6 Mn1 V11 O22 89.7(2) . . . .
O16 Mn1 V11 O22 -88.5(2) . . . .
O25 Mn1 V11 O22 177.3(3) . . . .
V5 Mn1 V11 O22 -135.9(6) . . . .
V2 Mn1 V11 O22 -123.8(2) . . . .
V6 Mn1 V11 O22 -178.4(2) . . . .
V3 Mn1 V11 O22 -59.8(2) . . . .
V12 Mn1 V11 O22 55.9(2) . . . .
O31 Mn1 V11 O32 178.2(3) . . . .
O22 Mn1 V11 O32 -179.9(3) . . . .
O6 Mn1 V11 O32 -90.3(2) . . . .
O16 Mn1 V11 O32 91.6(2) . . . .
O25 Mn1 V11 O32 -2.6(3) . . . .
V5 Mn1 V11 O32 44.2(6) . . . .
V2 Mn1 V11 O32 56.27(19) . . . .
V6 Mn1 V11 O32 1.66(19) . . . .
V3 Mn1 V11 O32 120.3(2) . . . .
V12 Mn1 V11 O32 -124.0(2) . . . .
O31 Mn1 V12 O13 -178.7(3) . . . .
O32 Mn1 V12 O13 -1.2(3) . . . .
O22 Mn1 V12 O13 91.2(3) . . . .
O6 Mn1 V12 O13 1.3(3) . . . .
O16 Mn1 V12 O13 177.6(3) . . . .
O25 Mn1 V12 O13 -87.6(3) . . . .
V5 Mn1 V12 O13 -122.6(3) . . . .
V2 Mn1 V12 O13 -127.0(6) . . . .
V6 Mn1 V12 O13 -58.6(3) . . . .
V3 Mn1 V12 O13 -177.2(2) . . . .
V11 Mn1 V12 O13 56.2(3) . . . .
O31 Mn1 V12 O2 0.6(2) . . . .
O32 Mn1 V12 O2 178.1(2) . . . .
O22 Mn1 V12 O2 -89.5(2) . . . .
O6 Mn1 V12 O2 -179.4(3) . . . .
O16 Mn1 V12 O2 -3.1(3) . . . .
O25 Mn1 V12 O2 91.8(2) . . . .
V5 Mn1 V12 O2 56.71(17) . . . .
V2 Mn1 V12 O2 52.4(6) . . . .
V6 Mn1 V12 O2 120.75(17) . . . .
V3 Mn1 V12 O2 2.12(17) . . . .
V11 Mn1 V12 O2 -124.40(17) . . . .
O31 Mn1 V12 O24 -87.1(2) . . . .
O32 Mn1 V12 O24 90.4(2) . . . .
O22 Mn1 V12 O24 -177.2(2) . . . .
O6 Mn1 V12 O24 92.9(2) . . . .
O16 Mn1 V12 O24 -90.8(2) . . . .
O25 Mn1 V12 O24 4.05(19) . . . .
V5 Mn1 V12 O24 -31.01(14) . . . .
V2 Mn1 V12 O24 -35.3(6) . . . .
V6 Mn1 V12 O24 33.03(14) . . . .
V3 Mn1 V12 O24 -85.60(14) . . . .
V11 Mn1 V12 O24 147.89(14) . . . .
O31 Mn1 V12 O4 87.9(2) . . . .
O32 Mn1 V12 O4 -94.6(2) . . . .
O22 Mn1 V12 O4 -2.24(19) . . . .
O6 Mn1 V12 O4 -92.1(2) . . . .
O16 Mn1 V12 O4 84.2(2) . . . .
O25 Mn1 V12 O4 179.01(19) . . . .
V5 Mn1 V12 O4 143.95(14) . . . .
V2 Mn1 V12 O4 139.6(6) . . . .
V6 Mn1 V12 O4 -152.01(14) . . . .
V3 Mn1 V12 O4 89.36(14) . . . .
V11 Mn1 V12 O4 -37.16(15) . . . .
O31 Mn1 V12 O6 180.0(3) . . . .
O32 Mn1 V12 O6 -2.5(3) . . . .
O22 Mn1 V12 O6 89.9(2) . . . .
O16 Mn1 V12 O6 176.3(3) . . . .
O25 Mn1 V12 O6 -88.9(2) . . . .
V5 Mn1 V12 O6 -123.93(19) . . . .
V2 Mn1 V12 O6 -128.2(6) . . . .
V6 Mn1 V12 O6 -59.9(2) . . . .
V3 Mn1 V12 O6 -178.52(19) . . . .
V11 Mn1 V12 O6 54.96(19) . . . .
O32 Mn1 V12 O31 177.5(3) . . . .
O22 Mn1 V12 O31 -90.1(2) . . . .
O6 Mn1 V12 O31 180.0(3) . . . .
O16 Mn1 V12 O31 -3.7(3) . . . .
O25 Mn1 V12 O31 91.1(2) . . . .
V5 Mn1 V12 O31 56.06(18) . . . .
V2 Mn1 V12 O31 51.8(6) . . . .
V6 Mn1 V12 O31 120.11(18) . . . .
V3 Mn1 V12 O31 1.48(17) . . . .
V11 Mn1 V12 O31 -125.04(18) . . . .
O31 Mn1 V12 V7 -1.29(17) . . . .
O32 Mn1 V12 V7 176.21(19) . . . .
O22 Mn1 V12 V7 -91.41(15) . . . .
O6 Mn1 V12 V7 178.71(19) . . . .
O16 Mn1 V12 V7 -5.0(2) . . . .
O25 Mn1 V12 V7 89.83(14) . . . .
V5 Mn1 V12 V7 54.78(4) . . . .
V2 Mn1 V12 V7 50.5(6) . . . .
V6 Mn1 V12 V7 118.82(5) . . . .
V3 Mn1 V12 V7 0.19(4) . . . .
V11 Mn1 V12 V7 -126.33(5) . . . .
O31 Mn1 V12 K1 179.82(18) . . . .
O32 Mn1 V12 K1 -2.68(19) . . . .
O22 Mn1 V12 K1 89.69(15) . . . .
O6 Mn1 V12 K1 -0.18(19) . . . .
O16 Mn1 V12 K1 176.10(19) . . . .
O25 Mn1 V12 K1 -89.06(14) . . . .
V5 Mn1 V12 K1 -124.12(4) . . . .
V2 Mn1 V12 K1 -128.4(6) . . . .
V6 Mn1 V12 K1 -60.07(5) . . . .
V3 Mn1 V12 K1 -178.70(3) . . . .
V11 Mn1 V12 K1 54.78(5) . . . .
O9 V7 V12 O13 -4.8(4) . . . .
O8 V7 V12 O13 95.9(3) . . . .
O38 V7 V12 O13 -179.1(3) . . . .
O2 V7 V12 O13 -5.6(3) . . . .
O1 V7 V12 O13 -101.0(3) . . . .
O31 V7 V12 O13 178.5(3) . . . .
V3 V7 V12 O13 177.2(2) . . . .
V5 V7 V12 O13 124.0(3) . . . .
Na1 V7 V12 O13 -63.4(3) . . . .
O9 V7 V12 O2 0.8(3) . . . .
O8 V7 V12 O2 101.5(3) . . . .
O38 V7 V12 O2 -173.6(3) . . . .
O1 V7 V12 O2 -95.4(3) . . . .
O31 V7 V12 O2 -176.0(3) . . . .
V3 V7 V12 O2 -177.2(3) . . . .
V5 V7 V12 O2 129.6(3) . . . .
Na1 V7 V12 O2 -57.8(3) . . . .
O9 V7 V12 O24 -105.4(3) . . . .
O8 V7 V12 O24 -4.70(19) . . . .
O38 V7 V12 O24 80.3(2) . . . .
O2 V7 V12 O24 -106.2(3) . . . .
O1 V7 V12 O24 158.45(19) . . . .
O31 V7 V12 O24 77.86(19) . . . .
V3 V7 V12 O24 76.64(14) . . . .
V5 V7 V12 O24 23.40(13) . . . .
Na1 V7 V12 O24 -163.95(16) . . . .
O9 V7 V12 O4 101.8(3) . . . .
O8 V7 V12 O4 -157.50(19) . . . .
O38 V7 V12 O4 -72.5(2) . . . .
O2 V7 V12 O4 101.0(3) . . . .
O1 V7 V12 O4 5.64(19) . . . .
O31 V7 V12 O4 -74.94(19) . . . .
V3 V7 V12 O4 -76.16(14) . . . .
V5 V7 V12 O4 -129.40(14) . . . .
Na1 V7 V12 O4 43.25(16) . . . .
O9 V7 V12 O6 178.7(3) . . . .
O8 V7 V12 O6 -80.6(2) . . . .
O38 V7 V12 O6 4.4(2) . . . .
O2 V7 V12 O6 177.9(3) . . . .
O1 V7 V12 O6 82.6(2) . . . .
O31 V7 V12 O6 2.0(2) . . . .
V3 V7 V12 O6 0.75(15) . . . .
V5 V7 V12 O6 -52.49(15) . . . .
Na1 V7 V12 O6 120.16(17) . . . .
O9 V7 V12 O31 176.8(3) . . . .
O8 V7 V12 O31 -82.6(2) . . . .
O38 V7 V12 O31 2.4(2) . . . .
O2 V7 V12 O31 176.0(3) . . . .
O1 V7 V12 O31 80.6(2) . . . .
V3 V7 V12 O31 -1.22(14) . . . .
V5 V7 V12 O31 -54.46(14) . . . .
Na1 V7 V12 O31 118.19(17) . . . .
O9 V7 V12 Mn1 177.8(2) . . . .
O8 V7 V12 Mn1 -81.53(15) . . . .
O38 V7 V12 Mn1 3.43(18) . . . .
O2 V7 V12 Mn1 177.0(3) . . . .
O1 V7 V12 Mn1 81.62(14) . . . .
O31 V7 V12 Mn1 1.04(14) . . . .
V3 V7 V12 Mn1 -0.19(4) . . . .
V5 V7 V12 Mn1 -53.42(4) . . . .
Na1 V7 V12 Mn1 119.23(10) . . . .
O9 V7 V12 K1 -10.7(4) . . . .
O8 V7 V12 K1 90.0(3) . . . .
O38 V7 V12 K1 175.0(3) . . . .
O2 V7 V12 K1 -11.5(4) . . . .
O1 V7 V12 K1 -106.8(3) . . . .
O31 V7 V12 K1 172.6(3) . . . .
V3 V7 V12 K1 171.4(3) . . . .
V5 V7 V12 K1 118.1(3) . . . .
Na1 V7 V12 K1 -69.2(3) . . . .
O31 Mn1 V13 O19 4.4(3) . . . .
O32 Mn1 V13 O19 -178.2(3) . . . .
O22 Mn1 V13 O19 -87.4(3) . . . .
O6 Mn1 V13 O19 2.2(3) . . . .
O16 Mn1 V13 O19 -174.2(3) . . . .
O25 Mn1 V13 O19 91.3(3) . . . .
V5 Mn1 V13 O19 63.6(3) . . . .
V2 Mn1 V13 O19 179.7(3) . . . .
V6 Mn1 V13 O19 125.5(3) . . . .
V3 Mn1 V13 O19 144.8(6) . . . .
V11 Mn1 V13 O19 -121.9(3) . . . .
V12 Mn1 V13 O19 3.2(3) . . . .
O31 Mn1 V13 O5 -179.0(3) . . . .
O32 Mn1 V13 O5 -1.6(3) . . . .
O22 Mn1 V13 O5 89.2(2) . . . .
O6 Mn1 V13 O5 178.8(3) . . . .
O16 Mn1 V13 O5 2.4(3) . . . .
O25 Mn1 V13 O5 -92.1(2) . . . .
V5 Mn1 V13 O5 -119.76(19) . . . .
V2 Mn1 V13 O5 -3.70(19) . . . .
V6 Mn1 V13 O5 -57.90(19) . . . .
V3 Mn1 V13 O5 -38.6(7) . . . .
V11 Mn1 V13 O5 54.70(19) . . . .
V12 Mn1 V13 O5 179.86(19) . . . .
O31 Mn1 V13 O18 -89.1(2) . . . .
O32 Mn1 V13 O18 88.3(2) . . . .
O22 Mn1 V13 O18 179.1(2) . . . .
O6 Mn1 V13 O18 -91.3(2) . . . .
O16 Mn1 V13 O18 92.3(2) . . . .
O25 Mn1 V13 O18 -2.16(19) . . . .
V5 Mn1 V13 O18 -29.86(14) . . . .
V2 Mn1 V13 O18 86.19(14) . . . .
V6 Mn1 V13 O18 31.99(14) . . . .
V3 Mn1 V13 O18 51.3(6) . . . .
V11 Mn1 V13 O18 144.59(14) . . . .
V12 Mn1 V13 O18 -90.25(14) . . . .
O31 Mn1 V13 O12 92.9(2) . . . .
O32 Mn1 V13 O12 -89.7(2) . . . .
O22 Mn1 V13 O12 1.14(19) . . . .
O6 Mn1 V13 O12 90.7(2) . . . .
O16 Mn1 V13 O12 -85.7(2) . . . .
O25 Mn1 V13 O12 179.85(19) . . . .
V5 Mn1 V13 O12 152.14(14) . . . .
V2 Mn1 V13 O12 -91.80(14) . . . .
V6 Mn1 V13 O12 -146.00(14) . . . .
V3 Mn1 V13 O12 -126.7(6) . . . .
V11 Mn1 V13 O12 -33.40(14) . . . .
V12 Mn1 V13 O12 91.76(14) . . . .
O31 Mn1 V13 O6 2.2(3) . . . .
O32 Mn1 V13 O6 179.6(3) . . . .
O22 Mn1 V13 O6 -89.6(2) . . . .
O16 Mn1 V13 O6 -176.4(3) . . . .
O25 Mn1 V13 O6 89.2(2) . . . .
V5 Mn1 V13 O6 61.44(19) . . . .
V2 Mn1 V13 O6 177.50(19) . . . .
V6 Mn1 V13 O6 123.30(19) . . . .
V3 Mn1 V13 O6 142.6(7) . . . .
V11 Mn1 V13 O6 -124.10(19) . . . .
V12 Mn1 V13 O6 1.06(18) . . . .
O31 Mn1 V13 O32 -177.5(3) . . . .
O22 Mn1 V13 O32 90.8(2) . . . .
O6 Mn1 V13 O32 -179.6(3) . . . .
O16 Mn1 V13 O32 4.0(3) . . . .
O25 Mn1 V13 O32 -90.5(2) . . . .
V5 Mn1 V13 O32 -118.20(19) . . . .
V2 Mn1 V13 O32 -2.15(18) . . . .
V6 Mn1 V13 O32 -56.35(18) . . . .
V3 Mn1 V13 O32 -37.0(6) . . . .
V11 Mn1 V13 O32 56.25(18) . . . .
V12 Mn1 V13 O32 -178.59(18) . . . .
O31 Mn1 V13 V10 -176.70(19) . . . .
O32 Mn1 V13 V10 0.76(18) . . . .
O22 Mn1 V13 V10 91.55(14) . . . .
O6 Mn1 V13 V10 -178.89(19) . . . .
O16 Mn1 V13 V10 4.74(19) . . . .
O25 Mn1 V13 V10 -89.74(14) . . . .
V5 Mn1 V13 V10 -117.45(5) . . . .
V2 Mn1 V13 V10 -1.39(4) . . . .
V6 Mn1 V13 V10 -55.59(4) . . . .
V3 Mn1 V13 V10 -36.3(6) . . . .
V11 Mn1 V13 V10 57.01(4) . . . .
V12 Mn1 V13 V10 -177.83(4) . . . .
O31 Mn1 V13 K1 2.46(19) . . . .
O32 Mn1 V13 K1 179.92(18) . . . .
O22 Mn1 V13 K1 -89.29(14) . . . .
O6 Mn1 V13 K1 0.27(18) . . . .
O16 Mn1 V13 K1 -176.10(19) . . . .
O25 Mn1 V13 K1 89.42(14) . . . .
V5 Mn1 V13 K1 61.71(6) . . . .
V2 Mn1 V13 K1 177.77(3) . . . .
V6 Mn1 V13 K1 123.57(5) . . . .
V3 Mn1 V13 K1 142.9(6) . . . .
V11 Mn1 V13 K1 -123.83(4) . . . .
V12 Mn1 V13 K1 1.33(3) . . . .
O31 Mn1 V13 K2 73.3(2) . . . 2_766
O32 Mn1 V13 K2 -109.3(2) . . . 2_766
O22 Mn1 V13 K2 -18.5(2) . . . 2_766
O6 Mn1 V13 K2 71.1(2) . . . 2_766
O16 Mn1 V13 K2 -105.3(2) . . . 2_766
O25 Mn1 V13 K2 160.24(19) . . . 2_766
V5 Mn1 V13 K2 132.54(14) . . . 2_766
V2 Mn1 V13 K2 -111.41(15) . . . 2_766
V6 Mn1 V13 K2 -165.61(15) . . . 2_766
V3 Mn1 V13 K2 -146.3(6) . . . 2_766
V11 Mn1 V13 K2 -53.01(15) . . . 2_766
V12 Mn1 V13 K2 72.15(15) . . . 2_766
O36 V10 V13 O19 -0.4(4) . . . .
O37 V10 V13 O19 176.1(3) . . . .
O3 V10 V13 O19 -98.9(3) . . . .
O10 V10 V13 O19 96.5(3) . . . .
O5 V10 V13 O19 2.5(4) . . . .
O32 V10 V13 O19 178.3(3) . . . .
V2 V10 V13 O19 -179.7(3) . . . .
V6 V10 V13 O19 -126.6(3) . . . .
K2 V10 V13 O19 -59.4(3) . . . .
O36 V10 V13 O5 -2.9(4) . . . .
O37 V10 V13 O5 173.6(3) . . . .
O3 V10 V13 O5 -101.4(3) . . . .
O10 V10 V13 O5 94.0(3) . . . .
O32 V10 V13 O5 175.8(3) . . . .
V2 V10 V13 O5 177.8(3) . . . .
V6 V10 V13 O5 -129.0(3) . . . .
K2 V10 V13 O5 -61.9(3) . . . .
O36 V10 V13 O18 103.9(3) . . . .
O37 V10 V13 O18 -79.6(2) . . . .
O3 V10 V13 O18 5.5(2) . . . .
O10 V10 V13 O18 -159.1(2) . . . .
O5 V10 V13 O18 106.8(3) . . . .
O32 V10 V13 O18 -77.3(2) . . . .
V2 V10 V13 O18 -75.36(14) . . . .
V6 V10 V13 O18 -22.20(14) . . . .
K2 V10 V13 O18 44.95(15) . . . .
O36 V10 V13 O12 -104.5(3) . . . .
O37 V10 V13 O12 72.0(2) . . . .
O3 V10 V13 O12 157.1(2) . . . .
O10 V10 V13 O12 -7.5(2) . . . .
O5 V10 V13 O12 -101.6(3) . . . .
O32 V10 V13 O12 74.3(2) . . . .
V2 V10 V13 O12 76.24(14) . . . .
V6 V10 V13 O12 129.40(14) . . . .
K2 V10 V13 O12 -163.45(14) . . . .
O36 V10 V13 O6 179.8(3) . . . .
O37 V10 V13 O6 -3.7(2) . . . .
O3 V10 V13 O6 81.4(2) . . . .
O10 V10 V13 O6 -83.2(2) . . . .
O5 V10 V13 O6 -177.3(3) . . . .
O32 V10 V13 O6 -1.4(2) . . . .
V2 V10 V13 O6 0.55(15) . . . .
V6 V10 V13 O6 53.71(14) . . . .
K2 V10 V13 O6 120.86(15) . . . .
O36 V10 V13 O32 -178.8(3) . . . .
O37 V10 V13 O32 -2.2(2) . . . .
O3 V10 V13 O32 82.8(2) . . . .
O10 V10 V13 O32 -81.8(2) . . . .
O5 V10 V13 O32 -175.8(3) . . . .
V2 V10 V13 O32 1.96(14) . . . .
V6 V10 V13 O32 55.12(14) . . . .
K2 V10 V13 O32 122.27(16) . . . .
O36 V10 V13 Mn1 -179.4(2) . . . .
O37 V10 V13 Mn1 -2.85(18) . . . .
O3 V10 V13 Mn1 82.18(16) . . . .
O10 V10 V13 Mn1 -82.43(15) . . . .
O5 V10 V13 Mn1 -176.5(3) . . . .
O32 V10 V13 Mn1 -0.60(14) . . . .
V2 V10 V13 Mn1 1.35(4) . . . .
V6 V10 V13 Mn1 54.51(4) . . . .
K2 V10 V13 Mn1 121.67(7) . . . .
O36 V10 V13 K1 5.0(4) . . . .
O37 V10 V13 K1 -178.5(2) . . . .
O3 V10 V13 K1 -93.4(3) . . . .
O10 V10 V13 K1 102.0(3) . . . .
O5 V10 V13 K1 7.9(3) . . . .
O32 V10 V13 K1 -176.2(3) . . . .
V2 V10 V13 K1 -174.3(2) . . . .
V6 V10 V13 K1 -121.1(2) . . . .
K2 V10 V13 K1 -53.9(2) . . . .
O36 V10 V13 K2 -23.9(3) . . . 2_766
O37 V10 V13 K2 152.66(18) . . . 2_766
O3 V10 V13 K2 -122.31(16) . . . 2_766
O10 V10 V13 K2 73.08(16) . . . 2_766
O5 V10 V13 K2 -20.9(3) . . . 2_766
O32 V10 V13 K2 154.91(15) . . . 2_766
V2 V10 V13 K2 156.86(5) . . . 2_766
V6 V10 V13 K2 -149.97(6) . . . 2_766
K2 V10 V13 K2 -82.82(8) . . . 2_766
O5 V13 K1 O19 -0.6(4) . . . .
O18 V13 K1 O19 -105.1(3) . . . .
O12 V13 K1 O19 102.1(3) . . . .
O6 V13 K1 O19 177.7(3) . . . .
O32 V13 K1 O19 177.6(4) . . . .
Mn1 V13 K1 O19 177.6(3) . . . .
V10 V13 K1 O19 -7.0(4) . . . .
K2 V13 K1 O19 23.6(3) 2_766 . . .
O19 V13 K1 O19 180.000(2) . . . 2_666
O5 V13 K1 O19 179.4(4) . . . 2_666
O18 V13 K1 O19 74.9(3) . . . 2_666
O12 V13 K1 O19 -77.9(3) . . . 2_666
O6 V13 K1 O19 -2.3(3) . . . 2_666
O32 V13 K1 O19 -2.4(4) . . . 2_666
Mn1 V13 K1 O19 -2.4(3) . . . 2_666
V10 V13 K1 O19 173.0(4) . . . 2_666
K2 V13 K1 O19 -156.4(3) 2_766 . . 2_666
O19 V13 K1 O21 -63.5(3) . . . 2_666
O5 V13 K1 O21 -64.1(3) . . . 2_666
O18 V13 K1 O21 -168.57(18) . . . 2_666
O12 V13 K1 O21 38.58(18) . . . 2_666
O6 V13 K1 O21 114.25(17) . . . 2_666
O32 V13 K1 O21 114.2(2) . . . 2_666
Mn1 V13 K1 O21 114.08(12) . . . 2_666
V10 V13 K1 O21 -70.5(2) . . . 2_666
K2 V13 K1 O21 -39.91(13) 2_766 . . 2_666
O19 V13 K1 O21 116.5(3) . . . .
O5 V13 K1 O21 115.9(3) . . . .
O18 V13 K1 O21 11.43(18) . . . .
O12 V13 K1 O21 -141.42(18) . . . .
O6 V13 K1 O21 -65.75(17) . . . .
O32 V13 K1 O21 -65.8(2) . . . .
Mn1 V13 K1 O21 -65.92(12) . . . .
V10 V13 K1 O21 109.5(2) . . . .
K2 V13 K1 O21 140.09(13) 2_766 . . .
O19 V13 K1 O11 -113.1(3) . . . .
O5 V13 K1 O11 -113.7(3) . . . .
O18 V13 K1 O11 141.80(18) . . . .
O12 V13 K1 O11 -11.05(18) . . . .
O6 V13 K1 O11 64.63(17) . . . .
O32 V13 K1 O11 64.5(2) . . . .
Mn1 V13 K1 O11 64.45(13) . . . .
V10 V13 K1 O11 -120.1(3) . . . .
K2 V13 K1 O11 -89.54(13) 2_766 . . .
O19 V13 K1 O11 66.9(3) . . . 2_666
O5 V13 K1 O11 66.3(3) . . . 2_666
O18 V13 K1 O11 -38.20(18) . . . 2_666
O12 V13 K1 O11 168.95(18) . . . 2_666
O6 V13 K1 O11 -115.37(17) . . . 2_666
O32 V13 K1 O11 -115.5(2) . . . 2_666
Mn1 V13 K1 O11 -115.55(13) . . . 2_666
V10 V13 K1 O11 59.9(3) . . . 2_666
K2 V13 K1 O11 90.46(13) 2_766 . . 2_666
O19 V13 K1 O13 0.4(3) . . . 2_666
O5 V13 K1 O13 -0.2(2) . . . 2_666
O18 V13 K1 O13 -104.69(16) . . . 2_666
O12 V13 K1 O13 102.45(16) . . . 2_666
O6 V13 K1 O13 178.13(15) . . . 2_666
O32 V13 K1 O13 178.0(2) . . . 2_666
Mn1 V13 K1 O13 177.95(9) . . . 2_666
V10 V13 K1 O13 -6.6(2) . . . 2_666
K2 V13 K1 O13 23.97(10) 2_766 . . 2_666
O19 V13 K1 O13 -179.6(3) . . . .
O5 V13 K1 O13 179.8(2) . . . .
O18 V13 K1 O13 75.31(16) . . . .
O12 V13 K1 O13 -77.55(16) . . . .
O6 V13 K1 O13 -1.87(15) . . . .
O32 V13 K1 O13 -2.0(2) . . . .
Mn1 V13 K1 O13 -2.05(9) . . . .
V10 V13 K1 O13 173.4(2) . . . .
K2 V13 K1 O13 -156.03(10) 2_766 . . .
O19 V13 K1 V13 -175(100) . . . 2_666
O5 V13 K1 V13 -176(100) . . . 2_666
O18 V13 K1 V13 80(100) . . . 2_666
O12 V13 K1 V13 -73(100) . . . 2_666
O6 V13 K1 V13 3(100) . . . 2_666
O32 V13 K1 V13 3(100) . . . 2_666
Mn1 V13 K1 V13 3(100) . . . 2_666
V10 V13 K1 V13 178(100) . . . 2_666
K2 V13 K1 V13 -151(100) 2_766 . . 2_666
O19 V13 K1 V8 -51.0(3) . . . 2_666
O5 V13 K1 V8 -51.6(2) . . . 2_666
O18 V13 K1 V8 -156.04(14) . . . 2_666
O12 V13 K1 V8 51.10(14) . . . 2_666
O6 V13 K1 V8 126.78(13) . . . 2_666
O32 V13 K1 V8 126.68(18) . . . 2_666
Mn1 V13 K1 V8 126.60(4) . . . 2_666
V10 V13 K1 V8 -57.9(2) . . . 2_666
K2 V13 K1 V8 -27.39(6) 2_766 . . 2_666
O19 V13 K1 V8 129.0(3) . . . .
O5 V13 K1 V8 128.4(2) . . . .
O18 V13 K1 V8 23.96(13) . . . .
O12 V13 K1 V8 -128.90(14) . . . .
O6 V13 K1 V8 -53.22(13) . . . .
O32 V13 K1 V8 -53.32(18) . . . .
Mn1 V13 K1 V8 -53.40(4) . . . .
V10 V13 K1 V8 122.1(2) . . . .
K2 V13 K1 V8 152.61(6) 2_766 . . .
O21 V8 K1 O19 -121.9(4) . . . .
O34 V8 K1 O19 -115.2(3) . . . .
O18 V8 K1 O19 -7.17(18) . . . .
O24 V8 K1 O19 134.30(18) . . . .
O25 V8 K1 O19 61.2(2) . . . .
O6 V8 K1 O19 65.15(17) . . . .
V6 V8 K1 O19 9.16(13) . . . .
O21 V8 K1 O19 58.1(4) . . . 2_666
O34 V8 K1 O19 64.8(3) . . . 2_666
O18 V8 K1 O19 172.83(18) . . . 2_666
O24 V8 K1 O19 -45.70(18) . . . 2_666
O25 V8 K1 O19 -118.8(2) . . . 2_666
O6 V8 K1 O19 -114.85(17) . . . 2_666
V6 V8 K1 O19 -170.84(13) . . . 2_666
O21 V8 K1 O21 180.000(2) . . . 2_666
O34 V8 K1 O21 -173.3(4) . . . 2_666
O18 V8 K1 O21 -65.3(4) . . . 2_666
O24 V8 K1 O21 76.2(4) . . . 2_666
O25 V8 K1 O21 3.1(4) . . . 2_666
O6 V8 K1 O21 7.0(4) . . . 2_666
V6 V8 K1 O21 -48.9(4) . . . 2_666
O34 V8 K1 O21 6.7(4) . . . .
O18 V8 K1 O21 114.7(4) . . . .
O24 V8 K1 O21 -103.8(4) . . . .
O25 V8 K1 O21 -176.9(4) . . . .
O6 V8 K1 O21 -173.0(4) . . . .
V6 V8 K1 O21 131.1(4) . . . .
O21 V8 K1 O11 170.5(4) . . . .
O34 V8 K1 O11 177.2(3) . . . .
O18 V8 K1 O11 -74.81(18) . . . .
O24 V8 K1 O11 66.65(17) . . . .
O25 V8 K1 O11 -6.40(19) . . . .
O6 V8 K1 O11 -2.50(16) . . . .
V6 V8 K1 O11 -58.49(12) . . . .
O21 V8 K1 O11 -9.5(4) . . . 2_666
O34 V8 K1 O11 -2.8(3) . . . 2_666
O18 V8 K1 O11 105.19(18) . . . 2_666
O24 V8 K1 O11 -113.35(17) . . . 2_666
O25 V8 K1 O11 173.60(19) . . . 2_666
O6 V8 K1 O11 177.50(16) . . . 2_666
V6 V8 K1 O11 121.51(12) . . . 2_666
O21 V8 K1 O13 -72.3(4) . . . 2_666
O34 V8 K1 O13 -65.6(3) . . . 2_666
O18 V8 K1 O13 42.41(18) . . . 2_666
O24 V8 K1 O13 -176.12(17) . . . 2_666
O25 V8 K1 O13 110.82(19) . . . 2_666
O6 V8 K1 O13 114.73(16) . . . 2_666
V6 V8 K1 O13 58.74(12) . . . 2_666
O21 V8 K1 O13 107.7(4) . . . .
O34 V8 K1 O13 114.4(3) . . . .
O18 V8 K1 O13 -137.59(18) . . . .
O24 V8 K1 O13 3.88(17) . . . .
O25 V8 K1 O13 -69.18(19) . . . .
O6 V8 K1 O13 -65.27(16) . . . .
V6 V8 K1 O13 -121.26(12) . . . .
O21 V8 K1 V13 -138.6(4) . . . .
O34 V8 K1 V13 -131.9(2) . . . .
O18 V8 K1 V13 -23.90(13) . . . .
O24 V8 K1 V13 117.57(13) . . . .
O25 V8 K1 V13 44.51(16) . . . .
O6 V8 K1 V13 48.42(12) . . . .
V6 V8 K1 V13 -7.57(4) . . . .
O21 V8 K1 V13 41.4(4) . . . 2_666
O34 V8 K1 V13 48.1(2) . . . 2_666
O18 V8 K1 V13 156.10(13) . . . 2_666
O24 V8 K1 V13 -62.43(13) . . . 2_666
O25 V8 K1 V13 -135.49(16) . . . 2_666
O6 V8 K1 V13 -131.58(12) . . . 2_666
V6 V8 K1 V13 172.43(4) . . . 2_666
O21 V8 K1 V8 78(100) . . . 2_666
O34 V8 K1 V8 85(100) . . . 2_666
O18 V8 K1 V8 -167(100) . . . 2_666
O24 V8 K1 V8 -26(100) . . . 2_666
O25 V8 K1 V8 -99(100) . . . 2_666
O6 V8 K1 V8 -95(100) . . . 2_666
V6 V8 K1 V8 -151(100) . . . 2_666
O26 V4 O35 Mn3 8.3(15) . . . .
O27 V4 O35 Mn3 114.5(14) . . . .
O23 V4 O35 Mn3 -97.1(14) . . . .
O16 V4 O35 Mn3 -169.3(10) . . . .
O22 V4 O35 Mn3 -171.6(14) . . . .
V3 V4 O35 Mn3 110.7(13) . . . .
V2 V4 O35 Mn3 -93.4(14) . . . .
O6W Mn3 O35 V4 -95.4(14) . . . .
O7W Mn3 O35 V4 -5.2(14) . . . .
O5W Mn3 O35 V4 84.2(14) . . . .
O1W Mn3 O35 V4 -178.1(11) . . . .
O3W Mn3 O35 V4 175.3(14) . . . .
K2 Mn3 O35 V4 144.3(13) 1_545 . . .
O31 Mn1 O32 V13 125(5) . . . .
O22 Mn1 O32 V13 -90.18(19) . . . .
O6 Mn1 O32 V13 0.24(18) . . . .
O16 Mn1 O32 V13 -177.23(18) . . . .
O25 Mn1 O32 V13 87.97(19) . . . .
V5 Mn1 O32 V13 94.20(17) . . . .
V2 Mn1 O32 V13 177.2(2) . . . .
V6 Mn1 O32 V13 91.97(18) . . . .
V3 Mn1 O32 V13 176.78(6) . . . .
V11 Mn1 O32 V13 -90.23(18) . . . .
V12 Mn1 O32 V13 1.9(3) . . . .
O31 Mn1 O32 V11 -144(5) . . . .
O22 Mn1 O32 V11 0.0(2) . . . .
O6 Mn1 O32 V11 90.48(19) . . . .
O16 Mn1 O32 V11 -87.00(19) . . . .
O25 Mn1 O32 V11 178.21(19) . . . .
V5 Mn1 O32 V11 -175.57(6) . . . .
V2 Mn1 O32 V11 -92.59(18) . . . .
V6 Mn1 O32 V11 -177.8(3) . . . .
V3 Mn1 O32 V11 -92.99(18) . . . .
V12 Mn1 O32 V11 92.17(19) . . . .
O31 Mn1 O32 V6 34(5) . . . .
O22 Mn1 O32 V6 177.85(19) . . . .
O6 Mn1 O32 V6 -91.72(18) . . . .
O16 Mn1 O32 V6 90.80(18) . . . .
O25 Mn1 O32 V6 -4.00(19) . . . .
V5 Mn1 O32 V6 2.2(2) . . . .
V2 Mn1 O32 V6 85.21(17) . . . .
V3 Mn1 O32 V6 84.81(19) . . . .
V11 Mn1 O32 V6 177.8(3) . . . .
V12 Mn1 O32 V6 -90.03(19) . . . .
O31 Mn1 O32 V2 -52(5) . . . .
O22 Mn1 O32 V2 92.64(19) . . . .
O6 Mn1 O32 V2 -176.93(17) . . . .
O16 Mn1 O32 V2 5.59(17) . . . .
O25 Mn1 O32 V2 -89.20(18) . . . .
V5 Mn1 O32 V2 -82.98(18) . . . .
V6 Mn1 O32 V2 -85.21(17) . . . .
V3 Mn1 O32 V2 -0.4(2) . . . .
V11 Mn1 O32 V2 92.59(18) . . . .
V12 Mn1 O32 V2 -175.24(6) . . . .
O31 Mn1 O32 V10 -30(10) . . . .
O22 Mn1 O32 V10 114(6) . . . .
O6 Mn1 O32 V10 -155(6) . . . .
O16 Mn1 O32 V10 27(6) . . . .
O25 Mn1 O32 V10 -68(6) . . . .
V5 Mn1 O32 V10 -61(6) . . . .
V2 Mn1 O32 V10 22(6) . . . .
V6 Mn1 O32 V10 -64(6) . . . .
V3 Mn1 O32 V10 21(6) . . . .
V11 Mn1 O32 V10 114(6) . . . .
V12 Mn1 O32 V10 -154(6) . . . .
O19 V13 O32 Mn1 12(2) . . . .
O5 V13 O32 Mn1 178.6(2) . . . .
O18 V13 O32 Mn1 -83.1(2) . . . .
O12 V13 O32 Mn1 81.1(2) . . . .
O6 V13 O32 Mn1 -0.22(17) . . . .
V10 V13 O32 Mn1 -179.0(2) . . . .
K1 V13 O32 Mn1 -0.1(3) . . . .
K2 V13 O32 Mn1 136.33(14) 2_766 . . .
O19 V13 O32 V11 -83.9(19) . . . .
O5 V13 O32 V11 83.12(19) . . . .
O18 V13 O32 V11 -178.66(19) . . . .
O12 V13 O32 V11 -14.42(16) . . . .
O6 V13 O32 V11 -95.74(17) . . . .
Mn1 V13 O32 V11 -95.52(19) . . . .
V10 V13 O32 V11 85.49(14) . . . .
K1 V13 O32 V11 -95.65(17) . . . .
K2 V13 O32 V11 40.8(3) 2_766 . . .
O19 V13 O32 V6 105.9(19) . . . .
O5 V13 O32 V6 -87.1(2) . . . .
O18 V13 O32 V6 11.17(16) . . . .
O12 V13 O32 V6 175.41(19) . . . .
O6 V13 O32 V6 94.08(17) . . . .
Mn1 V13 O32 V6 94.31(19) . . . .
V10 V13 O32 V6 -84.69(15) . . . .
K1 V13 O32 V6 94.18(19) . . . .
K2 V13 O32 V6 -129.36(15) 2_766 . . .
O19 V13 O32 V2 175.9(16) . . . .
O5 V13 O32 V2 -17.1(11) . . . .
O18 V13 O32 V2 81.1(12) . . . .
O12 V13 O32 V2 -114.6(12) . . . .
O6 V13 O32 V2 164.0(12) . . . .
Mn1 V13 O32 V2 164.3(13) . . . .
V10 V13 O32 V2 -14.7(11) . . . .
K1 V13 O32 V2 164.1(10) . . . .
K2 V13 O32 V2 -59.4(12) 2_766 . . .
O19 V13 O32 V10 -169.4(19) . . . .
O5 V13 O32 V10 -2.37(18) . . . .
O18 V13 O32 V10 95.85(17) . . . .
O12 V13 O32 V10 -99.91(17) . . . .
O6 V13 O32 V10 178.77(17) . . . .
Mn1 V13 O32 V10 179.0(2) . . . .
K1 V13 O32 V10 178.87(8) . . . .
K2 V13 O32 V10 -44.7(2) 2_766 . . .
O28 V11 O32 Mn1 -2(2) . . . .
O10 V11 O32 Mn1 -179.6(2) . . . .
O12 V11 O32 Mn1 -82.1(2) . . . .
O23 V11 O32 Mn1 84.0(2) . . . .
O22 V11 O32 Mn1 -0.04(18) . . . .
O28 V11 O32 V13 95(2) . . . .
O10 V11 O32 V13 -83.0(2) . . . .
O12 V11 O32 V13 14.58(16) . . . .
O23 V11 O32 V13 -179.32(19) . . . .
O22 V11 O32 V13 96.63(18) . . . .
Mn1 V11 O32 V13 96.7(2) . . . .
O28 V11 O32 V6 -168.9(17) . . . .
O10 V11 O32 V6 13.2(13) . . . .
O12 V11 O32 V6 110.8(14) . . . .
O23 V11 O32 V6 -83.1(14) . . . .
O22 V11 O32 V6 -167.1(14) . . . .
Mn1 V11 O32 V6 -167.1(15) . . . .
O28 V11 O32 V2 -95(2) . . . .
O10 V11 O32 V2 86.7(2) . . . .
O12 V11 O32 V2 -175.71(19) . . . .
O23 V11 O32 V2 -9.61(16) . . . .
O22 V11 O32 V2 -93.65(18) . . . .
Mn1 V11 O32 V2 -93.6(2) . . . .
O28 V11 O32 V10 -180(100) . . . .
O10 V11 O32 V10 2.58(18) . . . .
O12 V11 O32 V10 100.13(18) . . . .
O23 V11 O32 V10 -93.77(18) . . . .
O22 V11 O32 V10 -177.81(19) . . . .
Mn1 V11 O32 V10 -177.8(3) . . . .
O30 V6 O32 Mn1 41(4) . . . .
O3 V6 O32 Mn1 177.8(2) . . . .
O7 V6 O32 Mn1 -87.9(2) . . . .
O18 V6 O32 Mn1 85.9(2) . . . .
O25 V6 O32 Mn1 3.94(18) . . . .
V2 V6 O32 Mn1 -93.03(19) . . . .
V8 V6 O32 Mn1 50.35(15) . . . .
V10 V6 O32 Mn1 -177.8(3) . . . .
O30 V6 O32 V13 -55(4) . . . .
O3 V6 O32 V13 81.0(2) . . . .
O7 V6 O32 V13 175.3(2) . . . .
O18 V6 O32 V13 -10.91(16) . . . .
O25 V6 O32 V13 -92.87(18) . . . .
Mn1 V6 O32 V13 -96.8(2) . . . .
V2 V6 O32 V13 170.2(2) . . . .
V8 V6 O32 V13 -46.47(11) . . . .
V10 V6 O32 V13 85.38(15) . . . .
O30 V6 O32 V11 -151(3) . . . .
O3 V6 O32 V11 -15.1(13) . . . .
O7 V6 O32 V11 79.2(14) . . . .
O18 V6 O32 V11 -107.0(14) . . . .
O25 V6 O32 V11 171.1(14) . . . .
Mn1 V6 O32 V11 167.1(15) . . . .
V2 V6 O32 V11 74.1(13) . . . .
V8 V6 O32 V11 -142.5(13) . . . .
V10 V6 O32 V11 -10.7(13) . . . .
O30 V6 O32 V2 134(4) . . . .
O3 V6 O32 V2 -89.15(19) . . . .
O7 V6 O32 V2 5.14(17) . . . .
O18 V6 O32 V2 178.93(18) . . . .
O25 V6 O32 V2 96.98(18) . . . .
Mn1 V6 O32 V2 93.03(19) . . . .
V8 V6 O32 V2 143.38(11) . . . .
V10 V6 O32 V2 -84.77(14) . . . .
O30 V6 O32 V10 -141(4) . . . .
O3 V6 O32 V10 -4.38(18) . . . .
O7 V6 O32 V10 89.91(18) . . . .
O18 V6 O32 V10 -96.29(17) . . . .
O25 V6 O32 V10 -178.25(19) . . . .
Mn1 V6 O32 V10 177.8(3) . . . .
V2 V6 O32 V10 84.77(14) . . . .
V8 V6 O32 V10 -131.85(11) . . . .
O14 V2 O32 Mn1 -48(3) . . . .
O7 V2 O32 Mn1 88.6(2) . . . .
O37 V2 O32 Mn1 -176.4(2) . . . .
O16 V2 O32 Mn1 -5.51(17) . . . .
O23 V2 O32 Mn1 -86.38(19) . . . .
V6 V2 O32 Mn1 93.83(17) . . . .
V4 V2 O32 Mn1 -50.23(14) . . . .
V10 V2 O32 Mn1 179.1(2) . . . .
O14 V2 O32 V13 147(3) . . . .
O7 V2 O32 V13 -75.8(12) . . . .
O37 V2 O32 V13 19.2(11) . . . .
O16 V2 O32 V13 -169.9(12) . . . .
O23 V2 O32 V13 109.3(12) . . . .
Mn1 V2 O32 V13 -164.3(13) . . . .
V6 V2 O32 V13 -70.5(11) . . . .
V4 V2 O32 V13 145.4(11) . . . .
V10 V2 O32 V13 14.8(11) . . . .
O14 V2 O32 V11 47(3) . . . .
O7 V2 O32 V11 -175.7(2) . . . .
O37 V2 O32 V11 -80.73(18) . . . .
O16 V2 O32 V11 90.17(17) . . . .
O23 V2 O32 V11 9.29(16) . . . .
Mn1 V2 O32 V11 95.68(19) . . . .
V6 V2 O32 V11 -170.5(2) . . . .
V4 V2 O32 V11 45.45(11) . . . .
V10 V2 O32 V11 -85.22(14) . . . .
O14 V2 O32 V6 -142(3) . . . .
O7 V2 O32 V6 -5.24(17) . . . .
O37 V2 O32 V6 89.76(18) . . . .
O16 V2 O32 V6 -99.34(17) . . . .
O23 V2 O32 V6 179.79(18) . . . .
Mn1 V2 O32 V6 -93.83(17) . . . .
V4 V2 O32 V6 -144.06(11) . . . .
V10 V2 O32 V6 85.27(14) . . . .
O14 V2 O32 V10 133(3) . . . .
O7 V2 O32 V10 -90.51(19) . . . .
O37 V2 O32 V10 4.49(16) . . . .
O16 V2 O32 V10 175.39(17) . . . .
O23 V2 O32 V10 94.52(17) . . . .
Mn1 V2 O32 V10 -179.1(2) . . . .
V6 V2 O32 V10 -85.27(14) . . . .
V4 V2 O32 V10 130.67(10) . . . .
O36 V10 O32 Mn1 177(5) . . . .
O37 V10 O32 Mn1 -26(6) . . . .
O3 V10 O32 Mn1 68(6) . . . .
O10 V10 O32 Mn1 -117(6) . . . .
O5 V10 O32 Mn1 158(6) . . . .
V2 V10 O32 Mn1 -22(6) . . . .
V13 V10 O32 Mn1 156(6) . . . .
V6 V10 O32 Mn1 64(6) . . . .
K2 V10 O32 Mn1 70(6) . . . .
O36 V10 O32 V13 21(5) . . . .
O37 V10 O32 V13 178.13(19) . . . .
O3 V10 O32 V13 -87.57(19) . . . .
O10 V10 O32 V13 87.58(18) . . . .
O5 V10 O32 V13 2.12(16) . . . .
V2 V10 O32 V13 -177.35(19) . . . .
V6 V10 O32 V13 -91.89(15) . . . .
K2 V10 O32 V13 -85.49(17) . . . .
O36 V10 O32 V11 -69(5) . . . .
O37 V10 O32 V11 88.19(19) . . . .
O3 V10 O32 V11 -177.5(2) . . . .
O10 V10 O32 V11 -2.36(17) . . . .
O5 V10 O32 V11 -87.82(18) . . . .
V2 V10 O32 V11 92.71(15) . . . .
V13 V10 O32 V11 -89.94(15) . . . .
V6 V10 O32 V11 178.2(2) . . . .
K2 V10 O32 V11 -175.42(10) . . . .
O36 V10 O32 V6 113(5) . . . .
O37 V10 O32 V6 -89.98(19) . . . .
O3 V10 O32 V6 4.32(18) . . . .
O10 V10 O32 V6 179.5(2) . . . .
O5 V10 O32 V6 94.01(18) . . . .
V2 V10 O32 V6 -85.46(14) . . . .
V13 V10 O32 V6 91.89(15) . . . .
K2 V10 O32 V6 6.4(2) . . . .
O36 V10 O32 V2 -162(5) . . . .
O37 V10 O32 V2 -4.52(17) . . . .
O3 V10 O32 V2 89.77(19) . . . .
O10 V10 O32 V2 -95.07(18) . . . .
O5 V10 O32 V2 179.46(18) . . . .
V13 V10 O32 V2 177.35(19) . . . .
V6 V10 O32 V2 85.46(14) . . . .
K2 V10 O32 V2 91.86(16) . . . .
O32 Mn1 O31 V9 144(5) . . . .
O22 Mn1 O31 V9 -0.2(2) . . . .
O6 Mn1 O31 V9 -90.63(19) . . . .
O16 Mn1 O31 V9 86.84(19) . . . .
O25 Mn1 O31 V9 -178.37(19) . . . .
V5 Mn1 O31 V9 176.4(3) . . . .
V2 Mn1 O31 V9 93.88(18) . . . .
V6 Mn1 O31 V9 176.61(6) . . . .
V3 Mn1 O31 V9 91.32(18) . . . .
V11 Mn1 O31 V9 1.1(3) . . . .
V12 Mn1 O31 V9 -90.63(18) . . . .
O32 Mn1 O31 V12 -125(5) . . . .
O22 Mn1 O31 V12 90.41(19) . . . .
O6 Mn1 O31 V12 0.00(18) . . . .
O16 Mn1 O31 V12 177.47(17) . . . .
O25 Mn1 O31 V12 -87.74(19) . . . .
V5 Mn1 O31 V12 -92.99(18) . . . .
V2 Mn1 O31 V12 -175.49(6) . . . .
V6 Mn1 O31 V12 -92.76(18) . . . .
V3 Mn1 O31 V12 -178.0(2) . . . .
V11 Mn1 O31 V12 91.71(19) . . . .
O32 Mn1 O31 V5 -32(5) . . . .
O22 Mn1 O31 V5 -176.60(19) . . . .
O6 Mn1 O31 V5 92.99(18) . . . .
O16 Mn1 O31 V5 -89.54(18) . . . .
O25 Mn1 O31 V5 5.24(19) . . . .
V2 Mn1 O31 V5 -82.50(18) . . . .
V6 Mn1 O31 V5 0.2(2) . . . .
V3 Mn1 O31 V5 -85.06(17) . . . .
V11 Mn1 O31 V5 -175.30(7) . . . .
V12 Mn1 O31 V5 92.99(18) . . . .
O32 Mn1 O31 V3 53(5) . . . .
O22 Mn1 O31 V3 -91.54(19) . . . .
O6 Mn1 O31 V3 178.04(17) . . . .
O16 Mn1 O31 V3 -4.48(17) . . . .
O25 Mn1 O31 V3 90.30(19) . . . .
V5 Mn1 O31 V3 85.06(17) . . . .
V2 Mn1 O31 V3 2.6(2) . . . .
V6 Mn1 O31 V3 85.28(18) . . . .
V11 Mn1 O31 V3 -90.24(19) . . . .
V12 Mn1 O31 V3 178.0(2) . . . .
O32 Mn1 O31 V7 -10(12) . . . .
O22 Mn1 O31 V7 -154(8) . . . .
O6 Mn1 O31 V7 115(8) . . . .
O16 Mn1 O31 V7 -67(8) . . . .
O25 Mn1 O31 V7 28(8) . . . .
V5 Mn1 O31 V7 22(8) . . . .
V2 Mn1 O31 V7 -60(8) . . . .
V6 Mn1 O31 V7 23(8) . . . .
V3 Mn1 O31 V7 -63(8) . . . .
V11 Mn1 O31 V7 -153(8) . . . .
V12 Mn1 O31 V7 115(8) . . . .
O20 V9 O31 Mn1 14(2) . . . .
O1 V9 O31 Mn1 178.9(2) . . . .
O27 V9 O31 Mn1 -83.3(2) . . . .
O4 V9 O31 Mn1 82.6(2) . . . .
O22 V9 O31 Mn1 0.20(18) . . . .
O20 V9 O31 V12 -82(2) . . . .
O1 V9 O31 V12 83.45(19) . . . .
O27 V9 O31 V12 -178.81(19) . . . .
O4 V9 O31 V12 -12.87(16) . . . .
O22 V9 O31 V12 -95.29(17) . . . .
Mn1 V9 O31 V12 -95.5(2) . . . .
O20 V9 O31 V5 172.1(17) . . . .
O1 V9 O31 V5 -22.7(13) . . . .
O27 V9 O31 V5 75.0(13) . . . .
O4 V9 O31 V5 -119.0(13) . . . .
O22 V9 O31 V5 158.6(14) . . . .
Mn1 V9 O31 V5 158.4(15) . . . .
O20 V9 O31 V3 108(2) . . . .
O1 V9 O31 V3 -86.55(19) . . . .
O27 V9 O31 V3 11.18(16) . . . .
O4 V9 O31 V3 177.12(19) . . . .
O22 V9 O31 V3 94.70(18) . . . .
Mn1 V9 O31 V3 94.5(2) . . . .
O20 V9 O31 V7 -167(2) . . . .
O1 V9 O31 V7 -1.90(18) . . . .
O27 V9 O31 V7 95.83(17) . . . .
O4 V9 O31 V7 -98.22(17) . . . .
O22 V9 O31 V7 179.36(19) . . . .
Mn1 V9 O31 V7 179.2(3) . . . .
O13 V12 O31 Mn1 9(2) . . . .
O2 V12 O31 Mn1 -179.4(2) . . . .
O24 V12 O31 Mn1 84.08(19) . . . .
O4 V12 O31 Mn1 -83.1(2) . . . .
O6 V12 O31 Mn1 0.00(17) . . . .
V7 V12 O31 Mn1 178.3(2) . . . .
K1 V12 O31 Mn1 -0.3(3) . . . .
O13 V12 O31 V9 105(2) . . . .
O2 V12 O31 V9 -83.43(18) . . . .
O24 V12 O31 V9 -179.92(18) . . . .
O4 V12 O31 V9 12.93(16) . . . .
O6 V12 O31 V9 96.00(17) . . . .
Mn1 V12 O31 V9 96.00(19) . . . .
V7 V12 O31 V9 -85.73(15) . . . .
K1 V12 O31 V9 95.73(17) . . . .
O13 V12 O31 V5 -85(2) . . . .
O2 V12 O31 V5 87.12(19) . . . .
O24 V12 O31 V5 -9.38(16) . . . .
O4 V12 O31 V5 -176.53(19) . . . .
O6 V12 O31 V5 -93.45(17) . . . .
Mn1 V12 O31 V5 -93.45(19) . . . .
V7 V12 O31 V5 84.82(14) . . . .
K1 V12 O31 V5 -93.72(17) . . . .
O13 V12 O31 V3 -159.9(18) . . . .
O2 V12 O31 V3 11.8(12) . . . .
O24 V12 O31 V3 -84.7(12) . . . .
O4 V12 O31 V3 108.2(12) . . . .
O6 V12 O31 V3 -168.7(12) . . . .
Mn1 V12 O31 V3 -168.7(13) . . . .
V7 V12 O31 V3 9.5(11) . . . .
K1 V12 O31 V3 -169.0(11) . . . .
O13 V12 O31 V7 -169(2) . . . .
O2 V12 O31 V7 2.30(17) . . . .
O24 V12 O31 V7 -94.19(17) . . . .
O4 V12 O31 V7 98.66(17) . . . .
O6 V12 O31 V7 -178.27(17) . . . .
Mn1 V12 O31 V7 -178.3(2) . . . .
K1 V12 O31 V7 -178.54(7) . . . .
O33 V5 O31 Mn1 -44(3) . . . .
O15 V5 O31 Mn1 87.7(2) . . . .
O8 V5 O31 Mn1 -176.4(2) . . . .
O25 V5 O31 Mn1 -5.20(18) . . . .
O24 V5 O31 Mn1 -86.6(2) . . . .
V3 V5 O31 Mn1 94.13(19) . . . .
V7 V5 O31 Mn1 179.3(3) . . . .
O33 V5 O31 V9 157(2) . . . .
O15 V5 O31 V9 -70.8(13) . . . .
O8 V5 O31 V9 25.1(13) . . . .
O25 V5 O31 V9 -163.6(14) . . . .
O24 V5 O31 V9 115.0(13) . . . .
Mn1 V5 O31 V9 -158.4(15) . . . .
V3 V5 O31 V9 -64.3(13) . . . .
V7 V5 O31 V9 20.8(12) . . . .
O33 V5 O31 V12 51(3) . . . .
O15 V5 O31 V12 -176.7(2) . . . .
O8 V5 O31 V12 -80.81(19) . . . .
O25 V5 O31 V12 90.42(18) . . . .
O24 V5 O31 V12 9.01(15) . . . .
Mn1 V5 O31 V12 95.6(2) . . . .
V3 V5 O31 V12 -170.3(2) . . . .
V7 V5 O31 V12 -85.12(15) . . . .
O33 V5 O31 V3 -138(3) . . . .
O15 V5 O31 V3 -6.45(17) . . . .
O8 V5 O31 V3 89.45(18) . . . .
O25 V5 O31 V3 -99.32(18) . . . .
O24 V5 O31 V3 179.27(18) . . . .
Mn1 V5 O31 V3 -94.13(19) . . . .
V7 V5 O31 V3 85.14(14) . . . .
O33 V5 O31 V7 136(3) . . . .
O15 V5 O31 V7 -91.59(19) . . . .
O8 V5 O31 V7 4.31(17) . . . .
O25 V5 O31 V7 175.54(19) . . . .
O24 V5 O31 V7 94.13(17) . . . .
Mn1 V5 O31 V7 -179.3(3) . . . .
V3 V5 O31 V7 -85.14(14) . . . .
O17 V3 O31 Mn1 21(3) . . . .
O38 V3 O31 Mn1 178.0(2) . . . .
O15 V3 O31 Mn1 -86.5(2) . . . .
O27 V3 O31 Mn1 85.13(19) . . . .
O16 V3 O31 Mn1 4.36(17) . . . .
V4 V3 O31 Mn1 49.17(14) . . . .
V5 V3 O31 Mn1 -92.81(18) . . . .
V7 V3 O31 Mn1 -178.3(2) . . . .
O17 V3 O31 V9 -75(3) . . . .
O38 V3 O31 V9 81.92(18) . . . .
O15 V3 O31 V9 177.49(19) . . . .
O27 V3 O31 V9 -10.92(16) . . . .
O16 V3 O31 V9 -91.69(17) . . . .
Mn1 V3 O31 V9 -96.05(19) . . . .
V4 V3 O31 V9 -46.88(11) . . . .
V5 V3 O31 V9 171.1(2) . . . .
V7 V3 O31 V9 85.65(15) . . . .
O17 V3 O31 V12 -170(3) . . . .
O38 V3 O31 V12 -13.3(12) . . . .
O15 V3 O31 V12 82.3(12) . . . .
O27 V3 O31 V12 -106.1(12) . . . .
O16 V3 O31 V12 173.1(12) . . . .
Mn1 V3 O31 V12 168.8(13) . . . .
V4 V3 O31 V12 -142.1(12) . . . .
V5 V3 O31 V12 76.0(12) . . . .
V7 V3 O31 V12 -9.5(11) . . . .
O17 V3 O31 V5 114(3) . . . .
O38 V3 O31 V5 -89.22(18) . . . .
O15 V3 O31 V5 6.35(17) . . . .
O27 V3 O31 V5 177.94(18) . . . .
O16 V3 O31 V5 97.17(17) . . . .
Mn1 V3 O31 V5 92.81(18) . . . .
V4 V3 O31 V5 141.98(11) . . . .
V7 V3 O31 V5 -85.49(13) . . . .
O17 V3 O31 V7 -160(3) . . . .
O38 V3 O31 V7 -3.73(16) . . . .
O15 V3 O31 V7 91.84(18) . . . .
O27 V3 O31 V7 -96.57(17) . . . .
O16 V3 O31 V7 -177.34(18) . . . .
Mn1 V3 O31 V7 178.3(2) . . . .
V4 V3 O31 V7 -132.53(11) . . . .
V5 V3 O31 V7 85.49(13) . . . .
O9 V7 O31 Mn1 -159(7) . . . .
O8 V7 O31 Mn1 -27(8) . . . .
O38 V7 O31 Mn1 66(8) . . . .
O2 V7 O31 Mn1 -118(8) . . . .
O1 V7 O31 Mn1 156(8) . . . .
V3 V7 O31 Mn1 63(8) . . . .
V12 V7 O31 Mn1 -116(8) . . . .
V5 V7 O31 Mn1 -23(8) . . . .
Na1 V7 O31 Mn1 156(8) . . . .
O9 V7 O31 V9 47(4) . . . .
O8 V7 O31 V9 179.2(2) . . . .
O38 V7 O31 V9 -87.60(18) . . . .
O2 V7 O31 V9 88.32(18) . . . .
O1 V7 O31 V9 1.71(16) . . . .
V3 V7 O31 V9 -91.25(15) . . . .
V12 V7 O31 V9 90.41(15) . . . .
V5 V7 O31 V9 -176.5(2) . . . .
Na1 V7 O31 V9 1.6(2) . . . .
O9 V7 O31 V12 -43(4) . . . .
O8 V7 O31 V12 88.79(18) . . . .
O38 V7 O31 V12 -178.01(18) . . . .
O2 V7 O31 V12 -2.09(15) . . . .
O1 V7 O31 V12 -88.70(18) . . . .
V3 V7 O31 V12 178.34(19) . . . .
V5 V7 O31 V12 93.09(15) . . . .
Na1 V7 O31 V12 -88.79(19) . . . .
O9 V7 O31 V5 -136(4) . . . .
O8 V7 O31 V5 -4.30(17) . . . .
O38 V7 O31 V5 88.90(18) . . . .
O2 V7 O31 V5 -95.18(18) . . . .
O1 V7 O31 V5 178.22(19) . . . .
V3 V7 O31 V5 85.25(14) . . . .
V12 V7 O31 V5 -93.09(15) . . . .
Na1 V7 O31 V5 178.12(14) . . . .
O9 V7 O31 V3 139(4) . . . .
O8 V7 O31 V3 -89.55(18) . . . .
O38 V7 O31 V3 3.65(16) . . . .
O2 V7 O31 V3 179.57(18) . . . .
O1 V7 O31 V3 92.96(18) . . . .
V12 V7 O31 V3 -178.34(19) . . . .
V5 V7 O31 V3 -85.25(14) . . . .
Na1 V7 O31 V3 92.87(18) . . . .
O20 V9 O27 V4 -72.7(3) . . . .
O1 V9 O27 V4 -178.7(2) . . . .
O4 V9 O27 V4 70.8(4) . . . .
O22 V9 O27 V4 25.4(2) . . . .
O31 V9 O27 V4 101.0(2) . . . .
Mn1 V9 O27 V4 63.43(17) . . . .
O20 V9 O27 V3 172.3(2) . . . .
O1 V9 O27 V3 66.3(2) . . . .
O4 V9 O27 V3 -44.2(5) . . . .
O22 V9 O27 V3 -89.6(2) . . . .
O31 V9 O27 V3 -14.0(2) . . . .
Mn1 V9 O27 V3 -51.58(18) . . . .
O26 V4 O27 V9 173.7(2) . . . .
O35 V4 O27 V9 63.9(3) . . . .
O23 V4 O27 V9 -59.1(4) . . . .
O16 V4 O27 V9 -95.3(2) . . . .
O22 V4 O27 V9 -23.07(18) . . . .
V3 V4 O27 V9 -120.0(3) . . . .
V2 V4 O27 V9 -96.48(19) . . . .
O26 V4 O27 V3 -66.3(3) . . . .
O35 V4 O27 V3 -176.1(2) . . . .
O23 V4 O27 V3 60.9(4) . . . .
O16 V4 O27 V3 24.73(19) . . . .
O22 V4 O27 V3 96.9(2) . . . .
V2 V4 O27 V3 23.5(2) . . . .
O17 V3 O27 V9 -169.4(3) . . . .
O38 V3 O27 V9 -65.7(2) . . . .
O15 V3 O27 V9 32.8(6) . . . .
O16 V3 O27 V9 91.1(2) . . . .
O31 V3 O27 V9 13.9(2) . . . .
Mn1 V3 O27 V9 52.04(18) . . . .
V4 V3 O27 V9 117.8(3) . . . .
V5 V3 O27 V9 15.7(3) . . . .
V7 V3 O27 V9 -33.75(19) . . . .
O17 V3 O27 V4 72.8(3) . . . .
O38 V3 O27 V4 176.5(2) . . . .
O15 V3 O27 V4 -85.0(5) . . . .
O16 V3 O27 V4 -26.8(2) . . . .
O31 V3 O27 V4 -103.9(2) . . . .
Mn1 V3 O27 V4 -65.76(17) . . . .
V5 V3 O27 V4 -102.05(19) . . . .
V7 V3 O27 V4 -151.55(18) . . . .
O31 Mn1 O25 V5 -6.1(2) . . . .
O32 Mn1 O25 V5 172.5(2) . . . .
O22 Mn1 O25 V5 -96(6) . . . .
O6 Mn1 O25 V5 -96.6(2) . . . .
O16 Mn1 O25 V5 83.2(2) . . . .
V2 Mn1 O25 V5 123.28(17) . . . .
V6 Mn1 O25 V5 167.9(3) . . . .
V3 Mn1 O25 V5 42.50(17) . . . .
V11 Mn1 O25 V5 174.43(7) . . . .
V12 Mn1 O25 V5 -53.90(17) . . . .
O31 Mn1 O25 V6 -174.0(2) . . . .
O32 Mn1 O25 V6 4.6(2) . . . .
O22 Mn1 O25 V6 96(6) . . . .
O6 Mn1 O25 V6 95.5(2) . . . .
O16 Mn1 O25 V6 -84.6(2) . . . .
V5 Mn1 O25 V6 -167.9(3) . . . .
V2 Mn1 O25 V6 -44.61(17) . . . .
V3 Mn1 O25 V6 -125.38(17) . . . .
V11 Mn1 O25 V6 6.5(3) . . . .
V12 Mn1 O25 V6 138.21(17) . . . .
O31 Mn1 O25 V8 90.5(2) . . . .
O32 Mn1 O25 V8 -90.8(2) . . . .
O22 Mn1 O25 V8 0(6) . . . .
O6 Mn1 O25 V8 0.02(19) . . . .
O16 Mn1 O25 V8 179.89(19) . . . .
V5 Mn1 O25 V8 96.6(2) . . . .
V2 Mn1 O25 V8 -140.07(15) . . . .
V6 Mn1 O25 V8 -95.5(2) . . . .
V3 Mn1 O25 V8 139.15(15) . . . .
V11 Mn1 O25 V8 -88.9(2) . . . .
V12 Mn1 O25 V8 42.74(15) . . . .
O33 V5 O25 Mn1 -178.0(2) . . . .
O15 V5 O25 Mn1 -74.1(2) . . . .
O8 V5 O25 Mn1 25.0(5) . . . .
O24 V5 O25 Mn1 82.6(2) . . . .
O31 V5 O25 Mn1 5.08(18) . . . .
V3 V5 O25 Mn1 -41.82(17) . . . .
V7 V5 O25 Mn1 9.0(3) . . . .
O33 V5 O25 V6 -26.6(6) . . . .
O15 V5 O25 V6 77.3(6) . . . .
O8 V5 O25 V6 176.5(4) . . . .
O24 V5 O25 V6 -125.9(6) . . . .
O31 V5 O25 V6 156.5(6) . . . .
Mn1 V5 O25 V6 151.4(7) . . . .
V3 V5 O25 V6 109.6(6) . . . .
V7 V5 O25 V6 160.5(5) . . . .
O33 V5 O25 V8 77.8(2) . . . .
O15 V5 O25 V8 -178.30(18) . . . .
O8 V5 O25 V8 -79.1(5) . . . .
O24 V5 O25 V8 -21.53(16) . . . .
O31 V5 O25 V8 -99.09(18) . . . .
Mn1 V5 O25 V8 -104.2(2) . . . .
V3 V5 O25 V8 -145.99(13) . . . .
V7 V5 O25 V8 -95.13(15) . . . .
O30 V6 O25 Mn1 178.3(2) . . . .
O3 V6 O25 Mn1 -18.0(6) . . . .
O7 V6 O25 Mn1 75.2(2) . . . .
O18 V6 O25 Mn1 -82.3(2) . . . .
O32 V6 O25 Mn1 -3.86(18) . . . .
V2 V6 O25 Mn1 43.62(17) . . . .
V8 V6 O25 Mn1 -103.9(2) . . . .
V10 V6 O25 Mn1 -5.4(3) . . . .
O30 V6 O25 V5 26.9(6) . . . .
O3 V6 O25 V5 -169.4(5) . . . .
O7 V6 O25 V5 -76.2(6) . . . .
O18 V6 O25 V5 126.3(6) . . . .
O32 V6 O25 V5 -155.2(6) . . . .
Mn1 V6 O25 V5 -151.4(7) . . . .
V2 V6 O25 V5 -107.8(6) . . . .
V8 V6 O25 V5 104.7(6) . . . .
V10 V6 O25 V5 -156.8(5) . . . .
O30 V6 O25 V8 -77.7(2) . . . .
O3 V6 O25 V8 86.0(5) . . . .
O7 V6 O25 V8 179.17(18) . . . .
O18 V6 O25 V8 21.61(16) . . . .
O32 V6 O25 V8 100.08(18) . . . .
Mn1 V6 O25 V8 103.9(2) . . . .
V2 V6 O25 V8 147.57(13) . . . .
V10 V6 O25 V8 98.52(14) . . . .
O21 V8 O25 Mn1 -0.7(7) . . . .
O34 V8 O25 Mn1 -178.8(2) . . . .
O18 V8 O25 Mn1 79.5(2) . . . .
O24 V8 O25 Mn1 -79.1(2) . . . .
O6 V8 O25 Mn1 -0.02(16) . . . .
V6 V8 O25 Mn1 102.4(2) . . . .
K1 V8 O25 Mn1 3.7(3) . . . .
O21 V8 O25 V5 101.5(6) . . . .
O34 V8 O25 V5 -76.6(2) . . . .
O18 V8 O25 V5 -178.2(2) . . . .
O24 V8 O25 V5 23.19(17) . . . .
O6 V8 O25 V5 102.24(19) . . . .
V6 V8 O25 V5 -155.3(2) . . . .
K1 V8 O25 V5 105.99(15) . . . .
O21 V8 O25 V6 -103.1(6) . . . .
O34 V8 O25 V6 78.8(2) . . . .
O18 V8 O25 V6 -22.90(17) . . . .
O24 V8 O25 V6 178.5(2) . . . .
O6 V8 O25 V6 -102.41(18) . . . .
K1 V8 O25 V6 -98.66(16) . . . .
O13 V12 O24 V8 71.3(3) . . . .
O2 V12 O24 V8 176.0(2) . . . .
O4 V12 O24 V8 -75.7(5) . . . .
O6 V12 O24 V8 -27.1(2) . . . .
O31 V12 O24 V8 -103.1(2) . . . .
Mn1 V12 O24 V8 -65.33(17) . . . .
V7 V12 O24 V8 -151.04(19) . . . .
K1 V12 O24 V8 36.33(19) . . . .
O13 V12 O24 V5 -174.1(2) . . . .
O2 V12 O24 V5 -69.4(2) . . . .
O4 V12 O24 V5 38.9(5) . . . .
O6 V12 O24 V5 87.5(2) . . . .
O31 V12 O24 V5 11.49(19) . . . .
Mn1 V12 O24 V5 49.26(17) . . . .
V7 V12 O24 V5 -36.46(18) . . . .
K1 V12 O24 V5 150.91(17) . . . .
O21 V8 O24 V12 -64.2(3) . . . .
O34 V8 O24 V12 -173.1(2) . . . .
O18 V8 O24 V12 62.8(4) . . . .
O25 V8 O24 V12 96.6(2) . . . .
O6 V8 O24 V12 24.37(19) . . . .
V6 V8 O24 V12 97.60(19) . . . .
K1 V8 O24 V12 -36.36(19) . . . .
O21 V8 O24 V5 175.8(2) . . . .
O34 V8 O24 V5 66.9(2) . . . .
O18 V8 O24 V5 -57.2(4) . . . .
O25 V8 O24 V5 -23.47(17) . . . .
O6 V8 O24 V5 -95.7(2) . . . .
V6 V8 O24 V5 -22.4(2) . . . .
K1 V8 O24 V5 -156.40(14) . . . .
O33 V5 O24 V12 171.8(2) . . . .
O15 V5 O24 V12 -24.6(6) . . . .
O8 V5 O24 V12 68.5(2) . . . .
O25 V5 O24 V12 -89.7(2) . . . .
O31 V5 O24 V12 -11.52(19) . . . .
Mn1 V5 O24 V12 -50.25(17) . . . .
V3 V5 O24 V12 -10.9(3) . . . .
V7 V5 O24 V12 36.57(18) . . . .
O33 V5 O24 V8 -71.9(2) . . . .
O15 V5 O24 V8 91.8(5) . . . .
O8 V5 O24 V8 -175.2(2) . . . .
O25 V5 O24 V8 26.59(19) . . . .
O31 V5 O24 V8 104.8(2) . . . .
Mn1 V5 O24 V8 66.09(15) . . . .
V3 V5 O24 V8 105.46(17) . . . .
V7 V5 O24 V8 152.91(17) . . . .
O28 V11 O23 V4 71.8(3) . . . .
O10 V11 O23 V4 177.4(2) . . . .
O12 V11 O23 V4 -71.8(5) . . . .
O22 V11 O23 V4 -25.55(19) . . . .
O32 V11 O23 V4 -101.6(2) . . . .
Mn1 V11 O23 V4 -63.71(16) . . . .
O28 V11 O23 V2 -174.7(2) . . . .
O10 V11 O23 V2 -69.2(2) . . . .
O12 V11 O23 V2 41.7(5) . . . .
O22 V11 O23 V2 87.9(2) . . . .
O32 V11 O23 V2 11.9(2) . . . .
Mn1 V11 O23 V2 49.78(18) . . . .
O26 V4 O23 V11 -173.5(2) . . . .
O35 V4 O23 V11 -64.1(3) . . . .
O27 V4 O23 V11 59.2(4) . . . .
O16 V4 O23 V11 95.4(2) . . . .
O22 V4 O23 V11 23.28(18) . . . .
V3 V4 O23 V11 96.29(18) . . . .
V2 V4 O23 V11 119.7(3) . . . .
O26 V4 O23 V2 66.8(2) . . . .
O35 V4 O23 V2 176.1(2) . . . .
O27 V4 O23 V2 -60.5(4) . . . .
O16 V4 O23 V2 -24.30(18) . . . .
O22 V4 O23 V2 -96.4(2) . . . .
V3 V4 O23 V2 -23.4(2) . . . .
O14 V2 O23 V11 170.6(2) . . . .
O7 V2 O23 V11 -23.3(6) . . . .
O37 V2 O23 V11 68.2(2) . . . .
O16 V2 O23 V11 -89.7(2) . . . .
O32 V2 O23 V11 -11.8(2) . . . .
Mn1 V2 O23 V11 -50.47(18) . . . .
V6 V2 O23 V11 -11.7(3) . . . .
V4 V2 O23 V11 -116.4(3) . . . .
V10 V2 O23 V11 36.62(19) . . . .
O14 V2 O23 V4 -73.0(3) . . . .
O7 V2 O23 V4 93.1(5) . . . .
O37 V2 O23 V4 -175.3(2) . . . .
O16 V2 O23 V4 26.7(2) . . . .
O32 V2 O23 V4 104.6(2) . . . .
Mn1 V2 O23 V4 65.94(16) . . . .
V6 V2 O23 V4 104.76(18) . . . .
V10 V2 O23 V4 153.03(18) . . . .
O31 Mn1 O22 V9 0.2(2) . . . .
O32 Mn1 O22 V9 -178.5(2) . . . .
O6 Mn1 O22 V9 90.7(2) . . . .
O16 Mn1 O22 V9 -89.2(2) . . . .
O25 Mn1 O22 V9 91(6) . . . .
V5 Mn1 O22 V9 -3.8(3) . . . .
V2 Mn1 O22 V9 -129.24(15) . . . .
V6 Mn1 O22 V9 -175.97(8) . . . .
V3 Mn1 O22 V9 -48.40(16) . . . .
V11 Mn1 O22 V9 -178.4(3) . . . .
V12 Mn1 O22 V9 48.02(16) . . . .
O31 Mn1 O22 V11 178.7(2) . . . .
O32 Mn1 O22 V11 -0.1(2) . . . .
O6 Mn1 O22 V11 -90.9(2) . . . .
O16 Mn1 O22 V11 89.3(2) . . . .
O25 Mn1 O22 V11 -91(6) . . . .
V5 Mn1 O22 V11 174.66(8) . . . .
V2 Mn1 O22 V11 49.18(16) . . . .
V6 Mn1 O22 V11 2.4(3) . . . .
V3 Mn1 O22 V11 130.02(15) . . . .
V12 Mn1 O22 V11 -133.57(15) . . . .
O31 Mn1 O22 V1 -91.0(2) . . . .
O32 Mn1 O22 V1 90.3(2) . . . .
O6 Mn1 O22 V1 -0.48(19) . . . .
O16 Mn1 O22 V1 179.65(19) . . . .
O25 Mn1 O22 V1 -1(6) . . . .
V5 Mn1 O22 V1 -94.9(2) . . . .
V2 Mn1 O22 V1 139.57(14) . . . .
V6 Mn1 O22 V1 92.8(2) . . . .
V3 Mn1 O22 V1 -139.59(14) . . . .
V11 Mn1 O22 V1 90.4(2) . . . .
V12 Mn1 O22 V1 -43.17(14) . . . .
O31 Mn1 O22 V4 89.71(19) . . . .
O32 Mn1 O22 V4 -89.0(2) . . . .
O6 Mn1 O22 V4 -179.81(18) . . . .
O16 Mn1 O22 V4 0.32(18) . . . .
O25 Mn1 O22 V4 180(100) . . . .
V5 Mn1 O22 V4 85.7(2) . . . .
V2 Mn1 O22 V4 -39.76(14) . . . .
V6 Mn1 O22 V4 -86.5(2) . . . .
V3 Mn1 O22 V4 41.08(14) . . . .
V11 Mn1 O22 V4 -88.9(2) . . . .
V12 Mn1 O22 V4 137.49(13) . . . .
O20 V9 O22 Mn1 -178.7(2) . . . .
O1 V9 O22 Mn1 -3.2(6) . . . .
O27 V9 O22 Mn1 79.9(2) . . . .
O4 V9 O22 Mn1 -80.1(2) . . . .
O31 V9 O22 Mn1 -0.20(18) . . . .
O20 V9 O22 V11 6.3(8) . . . .
O1 V9 O22 V11 -178.2(6) . . . .
O27 V9 O22 V11 -95.0(8) . . . .
O4 V9 O22 V11 105.0(8) . . . .
O31 V9 O22 V11 -175.1(8) . . . .
Mn1 V9 O22 V11 -174.9(9) . . . .
O20 V9 O22 V1 -78.5(2) . . . .
O1 V9 O22 V1 97.0(5) . . . .
O27 V9 O22 V1 -179.84(17) . . . .
O4 V9 O22 V1 20.15(15) . . . .
O31 V9 O22 V1 100.02(17) . . . .
Mn1 V9 O22 V1 100.2(2) . . . .
O20 V9 O22 V4 82.2(2) . . . .
O1 V9 O22 V4 -102.3(5) . . . .
O27 V9 O22 V4 -19.15(15) . . . .
O4 V9 O22 V4 -179.16(17) . . . .
O31 V9 O22 V4 -99.29(17) . . . .
Mn1 V9 O22 V4 -99.1(2) . . . .
O28 V11 O22 Mn1 179.8(2) . . . .
O10 V11 O22 Mn1 1.0(6) . . . .
O12 V11 O22 Mn1 80.1(2) . . . .
O23 V11 O22 Mn1 -79.6(2) . . . .
O32 V11 O22 Mn1 0.04(18) . . . .
O28 V11 O22 V9 -5.2(8) . . . .
O10 V11 O22 V9 176.0(6) . . . .
O12 V11 O22 V9 -105.0(8) . . . .
O23 V11 O22 V9 95.4(8) . . . .
O32 V11 O22 V9 175.0(8) . . . .
Mn1 V11 O22 V9 175.0(9) . . . .
O28 V11 O22 V1 79.7(2) . . . .
O10 V11 O22 V1 -99.1(5) . . . .
O12 V11 O22 V1 -20.02(16) . . . .
O23 V11 O22 V1 -179.66(17) . . . .
O32 V11 O22 V1 -100.06(17) . . . .
Mn1 V11 O22 V1 -100.1(2) . . . .
O28 V11 O22 V4 -81.1(2) . . . .
O10 V11 O22 V4 100.1(5) . . . .
O12 V11 O22 V4 179.12(18) . . . .
O23 V11 O22 V4 19.48(15) . . . .
O32 V11 O22 V4 99.09(17) . . . .
Mn1 V11 O22 V4 99.0(2) . . . .
O29 V1 O22 Mn1 179.9(2) . . . .
O11 V1 O22 Mn1 3.1(9) . . . .
O12 V1 O22 Mn1 -78.1(2) . . . .
O4 V1 O22 Mn1 78.8(2) . . . .
O6 V1 O22 Mn1 0.41(16) . . . .
K1 V1 O22 Mn1 -2.9(3) . . . .
O29 V1 O22 V9 80.5(2) . . . .
O11 V1 O22 V9 -96.3(8) . . . .
O12 V1 O22 V9 -177.57(19) . . . .
O4 V1 O22 V9 -20.65(16) . . . .
O6 V1 O22 V9 -99.02(17) . . . .
K1 V1 O22 V9 -102.36(15) . . . .
O29 V1 O22 V11 -81.6(2) . . . .
O11 V1 O22 V11 101.6(8) . . . .
O12 V1 O22 V11 20.41(16) . . . .
O4 V1 O22 V11 177.33(19) . . . .
O6 V1 O22 V11 98.96(17) . . . .
K1 V1 O22 V11 95.62(15) . . . .
O29 V1 O22 V4 -2.1(7) . . . .
O11 V1 O22 V4 -178.9(7) . . . .
O12 V1 O22 V4 99.9(7) . . . .
O4 V1 O22 V4 -103.2(7) . . . .
O6 V1 O22 V4 178.4(7) . . . .
K1 V1 O22 V4 175.1(5) . . . .
O26 V4 O22 Mn1 -1.1(8) . . . .
O35 V4 O22 Mn1 178.8(2) . . . .
O27 V4 O22 Mn1 -79.5(2) . . . .
O23 V4 O22 Mn1 78.4(2) . . . .
O16 V4 O22 Mn1 -0.29(17) . . . .
V3 V4 O22 Mn1 -40.86(15) . . . .
V2 V4 O22 Mn1 39.04(15) . . . .
O26 V4 O22 V9 98.1(7) . . . .
O35 V4 O22 V9 -82.0(2) . . . .
O27 V4 O22 V9 19.66(16) . . . .
O23 V4 O22 V9 177.61(19) . . . .
O16 V4 O22 V9 98.87(17) . . . .
V3 V4 O22 V9 58.30(11) . . . .
V2 V4 O22 V9 138.20(12) . . . .
O26 V4 O22 V11 -99.4(7) . . . .
O35 V4 O22 V11 80.5(2) . . . .
O27 V4 O22 V11 -177.84(19) . . . .
O23 V4 O22 V11 -19.89(16) . . . .
O16 V4 O22 V11 -98.63(17) . . . .
V3 V4 O22 V11 -139.20(13) . . . .
V2 V4 O22 V11 -59.30(11) . . . .
O26 V4 O22 V1 -179.1(7) . . . .
O35 V4 O22 V1 0.8(7) . . . .
O27 V4 O22 V1 102.5(7) . . . .
O23 V4 O22 V1 -99.6(7) . . . .
O16 V4 O22 V1 -178.3(7) . . . .
V3 V4 O22 V1 141.1(6) . . . .
V2 V4 O22 V1 -139.0(6) . . . .
O34 V8 O21 K1 -175.0(3) . . . .
O18 V8 O21 K1 -68.4(4) . . . .
O24 V8 O21 K1 80.6(3) . . . .
O25 V8 O21 K1 7.0(9) . . . .
O6 V8 O21 K1 6.3(3) . . . .
V6 V8 O21 K1 -72.7(4) . . . .
O19 K1 O21 V8 51.8(3) . . . .
O19 K1 O21 V8 -128.2(3) 2_666 . . .
O21 K1 O21 V8 -96(100) 2_666 . . .
O11 K1 O21 V8 -9.9(4) . . . .
O11 K1 O21 V8 170.1(4) 2_666 . . .
O13 K1 O21 V8 116.2(3) 2_666 . . .
O13 K1 O21 V8 -63.8(3) . . . .
V13 K1 O21 V8 33.9(3) . . . .
V13 K1 O21 V8 -146.1(3) 2_666 . . .
V8 K1 O21 V8 180.000(1) 2_666 . . .
O5 V13 O19 K1 179.5(3) . . . .
O18 V13 O19 K1 79.8(3) . . . .
O12 V13 O19 K1 -82.0(3) . . . .
O6 V13 O19 K1 -2.1(3) . . . .
O32 V13 O19 K1 -14(2) . . . .
Mn1 V13 O19 K1 -3.5(5) . . . .
V10 V13 O19 K1 178.10(10) . . . .
K2 V13 O19 K1 -144.6(5) 2_766 . . .
O5 V13 O19 K2 -35.8(3) . . . 2_766
O18 V13 O19 K2 -135.6(2) . . . 2_766
O12 V13 O19 K2 62.6(3) . . . 2_766
O6 V13 O19 K2 142.5(2) . . . 2_766
O32 V13 O19 K2 131.0(18) . . . 2_766
Mn1 V13 O19 K2 141.17(16) . . . 2_766
V10 V13 O19 K2 -37.3(4) . . . 2_766
K1 V13 O19 K2 144.6(5) . . . 2_766
O19 K1 O19 V13 -28(100) 2_666 . . .
O21 K1 O19 V13 124.1(3) 2_666 . . .
O21 K1 O19 V13 -55.9(3) . . . .
O11 K1 O19 V13 59.2(3) . . . .
O11 K1 O19 V13 -120.8(3) 2_666 . . .
O13 K1 O19 V13 -179.6(3) 2_666 . . .
O13 K1 O19 V13 0.4(3) . . . .
V13 K1 O19 V13 180.000(1) 2_666 . . .
V8 K1 O19 V13 139.0(3) 2_666 . . .
V8 K1 O19 V13 -41.0(3) . . . .
O19 K1 O19 K2 -177(100) 2_666 . . 2_766
O21 K1 O19 K2 -24.6(2) 2_666 . . 2_766
O21 K1 O19 K2 155.4(2) . . . 2_766
O11 K1 O19 K2 -89.45(18) . . . 2_766
O11 K1 O19 K2 90.55(18) 2_666 . . 2_766
O13 K1 O19 K2 31.73(15) 2_666 . . 2_766
O13 K1 O19 K2 -148.27(15) . . . 2_766
V13 K1 O19 K2 -148.7(4) . . . 2_766
V13 K1 O19 K2 31.3(4) 2_666 . . 2_766
V8 K1 O19 K2 -9.65(19) 2_666 . . 2_766
V8 K1 O19 K2 170.35(19) . . . 2_766
O21 V8 O18 V13 64.8(3) . . . .
O34 V8 O18 V13 174.5(2) . . . .
O24 V8 O18 V13 -62.0(4) . . . .
O25 V8 O18 V13 -95.7(2) . . . .
O6 V8 O18 V13 -23.6(2) . . . .
V6 V8 O18 V13 -119.6(3) . . . .
K1 V8 O18 V13 38.9(2) . . . .
O21 V8 O18 V6 -175.6(2) . . . .
O34 V8 O18 V6 -66.0(3) . . . .
O24 V8 O18 V6 57.6(4) . . . .
O25 V8 O18 V6 23.87(18) . . . .
O6 V8 O18 V6 96.0(2) . . . .
K1 V8 O18 V6 158.51(16) . . . .
O19 V13 O18 V8 -72.1(3) . . . .
O5 V13 O18 V8 -177.1(2) . . . .
O12 V13 O18 V8 68.1(5) . . . .
O6 V13 O18 V8 25.6(2) . . . .
O32 V13 O18 V8 101.6(2) . . . .
Mn1 V13 O18 V8 64.10(18) . . . .
V10 V13 O18 V8 149.8(2) . . . .
K1 V13 O18 V8 -40.7(2) . . . .
K2 V13 O18 V8 -106.5(2) 2_766 . . .
O19 V13 O18 V6 172.5(2) . . . .
O5 V13 O18 V6 67.5(3) . . . .
O12 V13 O18 V6 -47.3(5) . . . .
O6 V13 O18 V6 -89.8(2) . . . .
O32 V13 O18 V6 -13.8(2) . . . .
Mn1 V13 O18 V6 -51.33(17) . . . .
V10 V13 O18 V6 34.35(19) . . . .
K1 V13 O18 V6 -156.16(18) . . . .
K2 V13 O18 V6 138.11(16) 2_766 . . .
O30 V6 O18 V8 73.2(3) . . . .
O3 V6 O18 V8 176.0(2) . . . .
O7 V6 O18 V8 -89.9(5) . . . .
O25 V6 O18 V8 -26.83(19) . . . .
O32 V6 O18 V8 -104.3(2) . . . .
Mn1 V6 O18 V8 -65.89(16) . . . .
V2 V6 O18 V8 -103.36(18) . . . .
V10 V6 O18 V8 -152.38(18) . . . .
O30 V6 O18 V13 -168.8(2) . . . .
O3 V6 O18 V13 -66.0(2) . . . .
O7 V6 O18 V13 28.1(6) . . . .
O25 V6 O18 V13 91.2(2) . . . .
O32 V6 O18 V13 13.7(2) . . . .
Mn1 V6 O18 V13 52.11(18) . . . .
V2 V6 O18 V13 14.6(3) . . . .
V8 V6 O18 V13 118.0(3) . . . .
V10 V6 O18 V13 -34.38(19) . . . .
O31 Mn1 O16 V2 171.6(2) . . . .
O32 Mn1 O16 V2 -6.5(2) . . . .
O22 Mn1 O16 V2 -97.8(2) . . . .
O6 Mn1 O16 V2 -101(4) . . . .
O25 Mn1 O16 V2 82.2(2) . . . .
V5 Mn1 O16 V2 122.30(15) . . . .
V6 Mn1 O16 V2 42.05(15) . . . .
V3 Mn1 O16 V2 166.5(3) . . . .
V11 Mn1 O16 V2 -54.06(15) . . . .
V12 Mn1 O16 V2 174.36(7) . . . .
O31 Mn1 O16 V3 5.1(2) . . . .
O32 Mn1 O16 V3 -173.0(2) . . . .
O22 Mn1 O16 V3 95.7(2) . . . .
O6 Mn1 O16 V3 93(4) . . . .
O25 Mn1 O16 V3 -84.3(2) . . . .
V5 Mn1 O16 V3 -44.17(15) . . . .
V2 Mn1 O16 V3 -166.5(3) . . . .
V6 Mn1 O16 V3 -124.42(15) . . . .
V11 Mn1 O16 V3 139.47(15) . . . .
V12 Mn1 O16 V3 7.9(3) . . . .
O31 Mn1 O16 V4 -90.9(2) . . . .
O32 Mn1 O16 V4 90.9(2) . . . .
O22 Mn1 O16 V4 -0.3(2) . . . .
O6 Mn1 O16 V4 -3(4) . . . .
O25 Mn1 O16 V4 179.66(19) . . . .
V5 Mn1 O16 V4 -140.23(15) . . . .
V2 Mn1 O16 V4 97.5(2) . . . .
V6 Mn1 O16 V4 139.53(15) . . . .
V3 Mn1 O16 V4 -96.1(2) . . . .
V11 Mn1 O16 V4 43.41(15) . . . .
V12 Mn1 O16 V4 -88.2(2) . . . .
O14 V2 O16 Mn1 -177.2(2) . . . .
O7 V2 O16 Mn1 -73.4(2) . . . .
O37 V2 O16 Mn1 25.9(5) . . . .
O23 V2 O16 Mn1 83.2(2) . . . .
O32 V2 O16 Mn1 5.41(16) . . . .
V6 V2 O16 Mn1 -41.14(15) . . . .
V4 V2 O16 Mn1 105.7(2) . . . .
V10 V2 O16 Mn1 9.5(2) . . . .
O14 V2 O16 V3 -28.8(6) . . . .
O7 V2 O16 V3 75.1(5) . . . .
O37 V2 O16 V3 174.3(4) . . . .
O23 V2 O16 V3 -128.3(6) . . . .
O32 V2 O16 V3 153.9(6) . . . .
Mn1 V2 O16 V3 148.5(6) . . . .
V6 V2 O16 V3 107.3(5) . . . .
V4 V2 O16 V3 -105.8(6) . . . .
V10 V2 O16 V3 158.0(4) . . . .
O14 V2 O16 V4 77.1(2) . . . .
O7 V2 O16 V4 -179.1(2) . . . .
O37 V2 O16 V4 -79.8(5) . . . .
O23 V2 O16 V4 -22.51(17) . . . .
O32 V2 O16 V4 -100.31(18) . . . .
Mn1 V2 O16 V4 -105.7(2) . . . .
V6 V2 O16 V4 -146.86(14) . . . .
V10 V2 O16 V4 -96.18(16) . . . .
O17 V3 O16 Mn1 176.8(2) . . . .
O38 V3 O16 Mn1 -18.8(5) . . . .
O15 V3 O16 Mn1 74.7(2) . . . .
O27 V3 O16 Mn1 -83.1(2) . . . .
O31 V3 O16 Mn1 -4.26(16) . . . .
V4 V3 O16 Mn1 -105.4(2) . . . .
V5 V3 O16 Mn1 43.01(15) . . . .
V7 V3 O16 Mn1 -6.6(2) . . . .
O17 V3 O16 V2 28.3(6) . . . .
O38 V3 O16 V2 -167.3(4) . . . .
O15 V3 O16 V2 -73.8(5) . . . .
O27 V3 O16 V2 128.4(6) . . . .
O31 V3 O16 V2 -152.8(6) . . . .
Mn1 V3 O16 V2 -148.5(6) . . . .
V4 V3 O16 V2 106.1(6) . . . .
V5 V3 O16 V2 -105.5(5) . . . .
V7 V3 O16 V2 -155.1(5) . . . .
O17 V3 O16 V4 -77.8(2) . . . .
O38 V3 O16 V4 86.6(4) . . . .
O15 V3 O16 V4 -179.9(2) . . . .
O27 V3 O16 V4 22.27(17) . . . .
O31 V3 O16 V4 101.14(18) . . . .
Mn1 V3 O16 V4 105.4(2) . . . .
V5 V3 O16 V4 148.40(14) . . . .
V7 V3 O16 V4 98.80(15) . . . .
O26 V4 O16 Mn1 -179.9(2) . . . .
O35 V4 O16 Mn1 -2.2(7) . . . .
O27 V4 O16 Mn1 78.9(2) . . . .
O23 V4 O16 Mn1 -79.0(2) . . . .
O22 V4 O16 Mn1 0.29(17) . . . .
V3 V4 O16 Mn1 102.2(2) . . . .
V2 V4 O16 Mn1 -102.8(2) . . . .
O26 V4 O16 V2 -77.1(2) . . . .
O35 V4 O16 V2 100.6(6) . . . .
O27 V4 O16 V2 -178.3(2) . . . .
O23 V4 O16 V2 23.83(18) . . . .
O22 V4 O16 V2 103.1(2) . . . .
V3 V4 O16 V2 -155.0(3) . . . .
O26 V4 O16 V3 77.9(2) . . . .
O35 V4 O16 V3 -104.4(6) . . . .
O27 V4 O16 V3 -23.32(18) . . . .
O23 V4 O16 V3 178.8(2) . . . .
O22 V4 O16 V3 -101.90(19) . . . .
V2 V4 O16 V3 155.0(3) . . . .
O33 V5 O15 V3 -174.8(3) . . . .
O8 V5 O15 V3 -69.8(3) . . . .
O25 V5 O15 V3 84.5(3) . . . .
O24 V5 O15 V3 21.7(6) . . . .
O31 V5 O15 V3 8.9(2) . . . .
Mn1 V5 O15 V3 47.0(2) . . . .
V7 V5 O15 V3 -39.2(2) . . . .
O17 V3 O15 V5 174.6(3) . . . .
O38 V3 O15 V5 70.2(3) . . . .
O27 V3 O15 V5 -27.6(6) . . . .
O16 V3 O15 V5 -83.9(3) . . . .
O31 V3 O15 V5 -8.9(2) . . . .
Mn1 V3 O15 V5 -46.6(2) . . . .
V4 V3 O15 V5 -84.0(3) . . . .
V7 V3 O15 V5 39.3(2) . . . .
O2 V12 O13 K1 178.1(2) . . . .
O24 V12 O13 K1 -84.4(3) . . . .
O4 V12 O13 K1 80.3(3) . . . .
O6 V12 O13 K1 -1.7(3) . . . .
O31 V12 O13 K1 -10(2) . . . .
Mn1 V12 O13 K1 -2.5(4) . . . .
V7 V12 O13 K1 -178.69(7) . . . .
O2 V12 O13 K2 -38.7(3) . . . 1_455
O24 V12 O13 K2 58.8(3) . . . 1_455
O4 V12 O13 K2 -136.4(3) . . . 1_455
O6 V12 O13 K2 141.6(3) . . . 1_455
O31 V12 O13 K2 132.9(19) . . . 1_455
Mn1 V12 O13 K2 140.8(2) . . . 1_455
V7 V12 O13 K2 -35.4(4) . . . 1_455
K1 V12 O13 K2 143.3(5) . . . 1_455
O19 K1 O13 V12 2.5(3) . . . .
O19 K1 O13 V12 -177.5(3) 2_666 . . .
O21 K1 O13 V12 -117.3(3) 2_666 . . .
O21 K1 O13 V12 62.7(3) . . . .
O11 K1 O13 V12 -58.9(3) . . . .
O11 K1 O13 V12 121.1(3) 2_666 . . .
O13 K1 O13 V12 -179(100) 2_666 . . .
V13 K1 O13 V12 2.6(3) . . . .
V13 K1 O13 V12 -177.4(3) 2_666 . . .
V8 K1 O13 V12 -134.8(2) 2_666 . . .
V8 K1 O13 V12 45.2(2) . . . .
O19 K1 O13 K2 -151.69(14) . . . 1_455
O19 K1 O13 K2 28.31(14) 2_666 . . 1_455
O21 K1 O13 K2 88.60(16) 2_666 . . 1_455
O21 K1 O13 K2 -91.40(16) . . . 1_455
O11 K1 O13 K2 147.00(18) . . . 1_455
O11 K1 O13 K2 -33.00(18) 2_666 . . 1_455
O13 K1 O13 K2 27(100) 2_666 . . 1_455
V13 K1 O13 K2 -151.55(11) . . . 1_455
V13 K1 O13 K2 28.45(11) 2_666 . . 1_455
V8 K1 O13 K2 71.02(13) 2_666 . . 1_455
V8 K1 O13 K2 -108.98(13) . . . 1_455
O29 V1 O12 V11 63.3(3) . . . .
O11 V1 O12 V11 172.5(2) . . . .
O4 V1 O12 V11 -61.9(4) . . . .
O22 V1 O12 V11 -24.05(18) . . . .
O6 V1 O12 V11 -97.5(2) . . . .
K1 V1 O12 V11 -160.20(17) . . . .
O29 V1 O12 V13 -176.0(2) . . . .
O11 V1 O12 V13 -66.8(3) . . . .
O4 V1 O12 V13 58.8(4) . . . .
O22 V1 O12 V13 96.7(2) . . . .
O6 V1 O12 V13 23.2(2) . . . .
K1 V1 O12 V13 -39.5(2) . . . .
O28 V11 O12 V1 -71.3(3) . . . .
O10 V11 O12 V1 -177.1(2) . . . .
O23 V11 O12 V1 72.4(5) . . . .
O22 V11 O12 V1 25.78(19) . . . .
O32 V11 O12 V1 102.2(2) . . . .
Mn1 V11 O12 V1 64.24(17) . . . .
O28 V11 O12 V13 168.5(2) . . . .
O10 V11 O12 V13 62.7(2) . . . .
O23 V11 O12 V13 -47.8(5) . . . .
O22 V11 O12 V13 -94.5(2) . . . .
O32 V11 O12 V13 -18.09(19) . . . .
Mn1 V11 O12 V13 -56.01(17) . . . .
O19 V13 O12 V1 72.9(3) . . . .
O5 V13 O12 V1 177.4(2) . . . .
O18 V13 O12 V1 -67.6(5) . . . .
O6 V13 O12 V1 -24.9(2) . . . .
O32 V13 O12 V1 -101.2(2) . . . .
Mn1 V13 O12 V1 -63.58(18) . . . .
V10 V13 O12 V1 -148.6(2) . . . .
K1 V13 O12 V1 41.4(2) . . . .
K2 V13 O12 V1 108.0(2) 2_766 . . .
O19 V13 O12 V11 -167.6(2) . . . .
O5 V13 O12 V11 -63.1(3) . . . .
O18 V13 O12 V11 51.8(5) . . . .
O6 V13 O12 V11 94.6(2) . . . .
O32 V13 O12 V11 18.2(2) . . . .
Mn1 V13 O12 V11 55.87(17) . . . .
V10 V13 O12 V11 -29.17(19) . . . .
K1 V13 O12 V11 160.83(18) . . . .
K2 V13 O12 V11 -132.5(2) 2_766 . . .
O29 V1 O11 K1 174.6(3) . . . .
O12 V1 O11 K1 68.5(4) . . . .
O4 V1 O11 K1 -80.9(4) . . . .
O22 V1 O11 K1 -8.8(10) . . . .
O6 V1 O11 K1 -6.2(3) . . . .
O19 K1 O11 V1 -52.0(3) . . . .
O19 K1 O11 V1 128.0(3) 2_666 . . .
O21 K1 O11 V1 -170.3(4) 2_666 . . .
O21 K1 O11 V1 9.7(4) . . . .
O11 K1 O11 V1 57(100) 2_666 . . .
O13 K1 O11 V1 -117.7(3) 2_666 . . .
O13 K1 O11 V1 62.3(3) . . . .
V13 K1 O11 V1 -33.6(3) . . . .
V13 K1 O11 V1 146.4(3) 2_666 . . .
V8 K1 O11 V1 -173.1(3) 2_666 . . .
V8 K1 O11 V1 6.9(3) . . . .
O28 V11 O10 V10 176.8(3) . . . .
O12 V11 O10 V10 -80.1(3) . . . .
O23 V11 O10 V10 73.5(3) . . . .
O22 V11 O10 V10 -4.4(7) . . . .
O32 V11 O10 V10 -3.4(2) . . . .
Mn1 V11 O10 V10 -3.7(3) . . . .
O36 V10 O10 V11 -179.0(3) . . . .
O37 V10 O10 V11 -75.9(3) . . . .
O3 V10 O10 V11 14.2(7) . . . .
O5 V10 O10 V11 80.5(3) . . . .
O32 V10 O10 V11 3.4(2) . . . .
V2 V10 O10 V11 -44.0(2) . . . .
V13 V10 O10 V11 50.6(2) . . . .
V6 V10 O10 V11 3.9(3) . . . .
K2 V10 O10 V11 170.89(19) . . . .
O33 V5 O8 V7 177.6(3) . . . .
O15 V5 O8 V7 72.6(3) . . . .
O25 V5 O8 V7 -25.7(6) . . . .
O24 V5 O8 V7 -81.6(3) . . . .
O31 V5 O8 V7 -6.0(2) . . . .
Mn1 V5 O8 V7 -8.5(3) . . . .
V3 V5 O8 V7 42.2(2) . . . .
O9 V7 O8 V5 -176.8(3) . . . .
O38 V7 O8 V5 -72.2(3) . . . .
O2 V7 O8 V5 83.1(3) . . . .
O1 V7 O8 V5 11.7(6) . . . .
O31 V7 O8 V5 6.0(2) . . . .
V3 V7 O8 V5 -42.0(2) . . . .
V12 V7 O8 V5 53.4(2) . . . .
Na1 V7 O8 V5 -178.8(3) . . . .
O14 V2 O7 V6 -175.5(3) . . . .
O37 V2 O7 V6 -71.8(3) . . . .
O16 V2 O7 V6 82.1(3) . . . .
O23 V2 O7 V6 18.4(6) . . . .
O32 V2 O7 V6 7.2(2) . . . .
Mn1 V2 O7 V6 45.1(2) . . . .
V4 V2 O7 V6 81.1(3) . . . .
V10 V2 O7 V6 -41.5(2) . . . .
O30 V6 O7 V2 175.6(3) . . . .
O3 V6 O7 V2 72.0(3) . . . .
O18 V6 O7 V2 -21.4(6) . . . .
O25 V6 O7 V2 -82.5(3) . . . .
O32 V6 O7 V2 -7.2(2) . . . .
Mn1 V6 O7 V2 -45.2(2) . . . .
V8 V6 O7 V2 -81.7(3) . . . .
V10 V6 O7 V2 41.5(2) . . . .
O31 Mn1 O6 V12 0.00(19) . . . .
O32 Mn1 O6 V12 178.18(19) . . . .
O22 Mn1 O6 V12 -90.5(2) . . . .
O16 Mn1 O6 V12 -88(4) . . . .
O25 Mn1 O6 V12 89.44(19) . . . .
V5 Mn1 O6 V12 49.28(15) . . . .
V2 Mn1 O6 V12 174.58(7) . . . .
V6 Mn1 O6 V12 129.59(14) . . . .
V3 Mn1 O6 V12 2.2(3) . . . .
V11 Mn1 O6 V12 -134.26(14) . . . .
O31 Mn1 O6 V13 -178.44(18) . . . .
O32 Mn1 O6 V13 -0.26(19) . . . .
O22 Mn1 O6 V13 91.01(19) . . . .
O16 Mn1 O6 V13 94(4) . . . .
O25 Mn1 O6 V13 -89.00(19) . . . .
V5 Mn1 O6 V13 -129.16(13) . . . .
V2 Mn1 O6 V13 -3.9(3) . . . .
V6 Mn1 O6 V13 -48.85(14) . . . .
V3 Mn1 O6 V13 -176.20(7) . . . .
V11 Mn1 O6 V13 47.30(14) . . . .
V12 Mn1 O6 V13 -178.4(3) . . . .
O31 Mn1 O6 V1 91.02(18) . . . .
O32 Mn1 O6 V1 -90.79(19) . . . .
O22 Mn1 O6 V1 0.47(19) . . . .
O16 Mn1 O6 V1 3(4) . . . .
O25 Mn1 O6 V1 -179.53(19) . . . .
V5 Mn1 O6 V1 140.30(13) . . . .
V2 Mn1 O6 V1 -94.4(2) . . . .
V6 Mn1 O6 V1 -139.38(13) . . . .
V3 Mn1 O6 V1 93.3(2) . . . .
V11 Mn1 O6 V1 -43.23(13) . . . .
V12 Mn1 O6 V1 91.0(2) . . . .
O31 Mn1 O6 V8 -89.46(19) . . . .
O32 Mn1 O6 V8 88.72(19) . . . .
O22 Mn1 O6 V8 179.99(19) . . . .
O16 Mn1 O6 V8 -177(100) . . . .
O25 Mn1 O6 V8 -0.02(18) . . . .
V5 Mn1 O6 V8 -40.18(14) . . . .
V2 Mn1 O6 V8 85.1(2) . . . .
V6 Mn1 O6 V8 40.13(14) . . . .
V3 Mn1 O6 V8 -87.2(2) . . . .
V11 Mn1 O6 V8 136.28(13) . . . .
V12 Mn1 O6 V8 -89.46(19) . . . .
O13 V12 O6 Mn1 -179.1(2) . . . .
O2 V12 O6 Mn1 1.4(6) . . . .
O24 V12 O6 Mn1 -79.3(2) . . . .
O4 V12 O6 Mn1 79.6(2) . . . .
O31 V12 O6 Mn1 0.00(16) . . . .
V7 V12 O6 Mn1 -1.5(2) . . . .
K1 V12 O6 Mn1 179.8(2) . . . .
O13 V12 O6 V13 -4.2(8) . . . .
O2 V12 O6 V13 176.3(6) . . . .
O24 V12 O6 V13 95.6(8) . . . .
O4 V12 O6 V13 -105.5(8) . . . .
O31 V12 O6 V13 174.9(8) . . . .
Mn1 V12 O6 V13 174.9(9) . . . .
V7 V12 O6 V13 173.4(7) . . . .
K1 V12 O6 V13 -5.3(7) . . . .
O13 V12 O6 V1 81.8(2) . . . .
O2 V12 O6 V1 -97.7(5) . . . .
O24 V12 O6 V1 -178.41(19) . . . .
O4 V12 O6 V1 -19.49(16) . . . .
O31 V12 O6 V1 -99.08(16) . . . .
Mn1 V12 O6 V1 -99.1(2) . . . .
V7 V12 O6 V1 -100.60(13) . . . .
K1 V12 O6 V1 80.72(12) . . . .
O13 V12 O6 V8 -79.1(2) . . . .
O2 V12 O6 V8 101.4(5) . . . .
O24 V12 O6 V8 20.65(16) . . . .
O4 V12 O6 V8 179.57(18) . . . .
O31 V12 O6 V8 99.98(16) . . . .
Mn1 V12 O6 V8 100.0(2) . . . .
V7 V12 O6 V8 98.46(13) . . . .
K1 V12 O6 V8 -80.22(12) . . . .
O19 V13 O6 Mn1 -178.5(2) . . . .
O5 V13 O6 Mn1 -2.7(6) . . . .
O18 V13 O6 Mn1 80.6(2) . . . .
O12 V13 O6 Mn1 -80.0(2) . . . .
O32 V13 O6 Mn1 0.22(16) . . . .
V10 V13 O6 Mn1 1.3(2) . . . .
K1 V13 O6 Mn1 -179.72(19) . . . .
K2 V13 O6 Mn1 -148.50(11) 2_766 . . .
O19 V13 O6 V12 6.6(8) . . . .
O5 V13 O6 V12 -177.6(6) . . . .
O18 V13 O6 V12 -94.3(8) . . . .
O12 V13 O6 V12 105.0(8) . . . .
O32 V13 O6 V12 -174.7(8) . . . .
Mn1 V13 O6 V12 -174.9(9) . . . .
V10 V13 O6 V12 -173.6(7) . . . .
K1 V13 O6 V12 5.4(7) . . . .
K2 V13 O6 V12 36.6(8) 2_766 . . .
O19 V13 O6 V1 -79.5(2) . . . .
O5 V13 O6 V1 96.3(5) . . . .
O18 V13 O6 V1 179.63(19) . . . .
O12 V13 O6 V1 18.98(16) . . . .
O32 V13 O6 V1 99.24(16) . . . .
Mn1 V13 O6 V1 99.0(2) . . . .
V10 V13 O6 V1 100.34(14) . . . .
K1 V13 O6 V1 -80.69(12) . . . .
K2 V13 O6 V1 -49.47(19) 2_766 . . .
O19 V13 O6 V8 81.5(2) . . . .
O5 V13 O6 V8 -102.7(5) . . . .
O18 V13 O6 V8 -19.36(16) . . . .
O12 V13 O6 V8 179.98(19) . . . .
O32 V13 O6 V8 -99.75(16) . . . .
Mn1 V13 O6 V8 -100.0(2) . . . .
V10 V13 O6 V8 -98.65(13) . . . .
K1 V13 O6 V8 80.32(11) . . . .
K2 V13 O6 V8 111.54(14) 2_766 . . .
O29 V1 O6 Mn1 -2.0(7) . . . .
O11 V1 O6 Mn1 -179.7(2) . . . .
O12 V1 O6 Mn1 78.5(2) . . . .
O4 V1 O6 Mn1 -79.6(2) . . . .
O22 V1 O6 Mn1 -0.41(16) . . . .
K1 V1 O6 Mn1 176.9(2) . . . .
O29 V1 O6 V12 97.6(6) . . . .
O11 V1 O6 V12 -80.1(2) . . . .
O12 V1 O6 V12 178.1(2) . . . .
O4 V1 O6 V12 19.98(17) . . . .
O22 V1 O6 V12 99.18(18) . . . .
K1 V1 O6 V12 -83.49(13) . . . .
O29 V1 O6 V13 -100.1(6) . . . .
O11 V1 O6 V13 82.3(2) . . . .
O12 V1 O6 V13 -19.54(17) . . . .
O4 V1 O6 V13 -177.7(2) . . . .
O22 V1 O6 V13 -98.46(18) . . . .
K1 V1 O6 V13 78.87(12) . . . .
O29 V1 O6 V8 179.4(6) . . . .
O11 V1 O6 V8 1.8(7) . . . .
O12 V1 O6 V8 -100.0(6) . . . .
O4 V1 O6 V8 101.8(6) . . . .
O22 V1 O6 V8 -179.0(7) . . . .
K1 V1 O6 V8 -1.6(6) . . . .
O21 V8 O6 Mn1 179.8(2) . . . .
O34 V8 O6 Mn1 3.8(7) . . . .
O18 V8 O6 Mn1 -77.9(2) . . . .
O24 V8 O6 Mn1 78.1(2) . . . .
O25 V8 O6 Mn1 0.02(16) . . . .
V6 V8 O6 Mn1 -39.45(14) . . . .
K1 V8 O6 Mn1 -176.9(2) . . . .
O21 V8 O6 V12 80.5(2) . . . .
O34 V8 O6 V12 -95.5(7) . . . .
O18 V8 O6 V12 -177.2(2) . . . .
O24 V8 O6 V12 -21.25(17) . . . .
O25 V8 O6 V12 -99.29(18) . . . .
V6 V8 O6 V12 -138.75(13) . . . .
K1 V8 O6 V12 83.78(13) . . . .
O21 V8 O6 V13 -82.5(2) . . . .
O34 V8 O6 V13 101.6(7) . . . .
O18 V8 O6 V13 19.83(17) . . . .
O24 V8 O6 V13 175.8(2) . . . .
O25 V8 O6 V13 97.78(17) . . . .
V6 V8 O6 V13 58.32(11) . . . .
K1 V8 O6 V13 -79.15(12) . . . .
O21 V8 O6 V1 -1.7(6) . . . .
O34 V8 O6 V1 -177.6(6) . . . .
O18 V8 O6 V1 100.6(6) . . . .
O24 V8 O6 V1 -103.4(6) . . . .
O25 V8 O6 V1 178.6(7) . . . .
V6 V8 O6 V1 139.1(6) . . . .
K1 V8 O6 V1 1.6(6) . . . .
O19 V13 O5 V10 -178.3(3) . . . .
O18 V13 O5 V10 -74.1(3) . . . .
O12 V13 O5 V10 79.9(3) . . . .
O6 V13 O5 V10 6.0(7) . . . .
O32 V13 O5 V10 3.1(2) . . . .
Mn1 V13 O5 V10 4.1(3) . . . .
K1 V13 O5 V10 -177.95(9) . . . .
K2 V13 O5 V10 158.4(3) 2_766 . . .
O36 V10 O5 V13 177.8(3) . . . .
O37 V10 O5 V13 -12.2(6) . . . .
O3 V10 O5 V13 75.1(3) . . . .
O10 V10 O5 V13 -81.0(3) . . . .
O32 V10 O5 V13 -3.1(2) . . . .
V2 V10 O5 V13 -2.6(3) . . . .
V6 V10 O5 V13 44.1(2) . . . .
K2 V10 O5 V13 125.0(2) . . . .
O29 V1 O4 V12 176.1(2) . . . .
O11 V1 O4 V12 67.6(3) . . . .
O12 V1 O4 V12 -58.5(4) . . . .
O22 V1 O4 V12 -96.3(2) . . . .
O6 V1 O4 V12 -22.89(19) . . . .
K1 V1 O4 V12 38.32(19) . . . .
O29 V1 O4 V9 -63.9(3) . . . .
O11 V1 O4 V9 -172.4(2) . . . .
O12 V1 O4 V9 61.6(4) . . . .
O22 V1 O4 V9 23.73(18) . . . .
O6 V1 O4 V9 97.2(2) . . . .
K1 V1 O4 V9 158.38(16) . . . .
O13 V12 O4 V1 -72.9(3) . . . .
O2 V12 O4 V1 -177.8(2) . . . .
O24 V12 O4 V1 73.9(5) . . . .
O6 V12 O4 V1 25.0(2) . . . .
O31 V12 O4 V1 101.2(2) . . . .
Mn1 V12 O4 V1 63.45(17) . . . .
V7 V12 O4 V1 148.41(19) . . . .
K1 V12 O4 V1 -38.41(19) . . . .
O13 V12 O4 V9 169.6(2) . . . .
O2 V12 O4 V9 64.7(3) . . . .
O24 V12 O4 V9 -43.6(5) . . . .
O6 V12 O4 V9 -92.4(2) . . . .
O31 V12 O4 V9 -16.2(2) . . . .
Mn1 V12 O4 V9 -54.01(18) . . . .
V7 V12 O4 V9 30.95(19) . . . .
K1 V12 O4 V9 -155.88(18) . . . .
O20 V9 O4 V1 72.7(3) . . . .
O1 V9 O4 V1 178.0(2) . . . .
O27 V9 O4 V1 -71.2(4) . . . .
O22 V9 O4 V1 -25.58(19) . . . .
O31 V9 O4 V1 -101.5(2) . . . .
Mn1 V9 O4 V1 -63.78(16) . . . .
O20 V9 O4 V12 -169.5(2) . . . .
O1 V9 O4 V12 -64.3(3) . . . .
O27 V9 O4 V12 46.5(5) . . . .
O22 V9 O4 V12 92.2(2) . . . .
O31 V9 O4 V12 16.3(2) . . . .
Mn1 V9 O4 V12 53.96(18) . . . .
O30 V6 O3 V10 -176.3(3) . . . .
O7 V6 O3 V10 -72.4(3) . . . .
O18 V6 O3 V10 82.3(3) . . . .
O25 V6 O3 V10 20.1(7) . . . .
O32 V6 O3 V10 6.2(3) . . . .
Mn1 V6 O3 V10 7.7(3) . . . .
V2 V6 O3 V10 -42.1(2) . . . .
V8 V6 O3 V10 85.3(3) . . . .
O30 V6 O3 K2 -3.1(5) . . . .
O7 V6 O3 K2 100.7(4) . . . .
O18 V6 O3 K2 -104.5(4) . . . .
O25 V6 O3 K2 -166.8(4) . . . .
O32 V6 O3 K2 179.4(5) . . . .
Mn1 V6 O3 K2 -179.2(3) . . . .
V2 V6 O3 K2 131.1(4) . . . .
V8 V6 O3 K2 -101.6(4) . . . .
V10 V6 O3 K2 173.2(7) . . . .
O36 V10 O3 V6 176.4(3) . . . .
O37 V10 O3 V6 72.3(3) . . . .
O10 V10 O3 V6 -16.9(7) . . . .
O5 V10 O3 V6 -82.2(3) . . . .
O32 V10 O3 V6 -6.1(3) . . . .
V2 V10 O3 V6 42.0(2) . . . .
V13 V10 O3 V6 -53.1(2) . . . .
K2 V10 O3 V6 176.0(4) . . . .
O36 V10 O3 K2 0.4(3) . . . .
O37 V10 O3 K2 -103.7(2) . . . .
O10 V10 O3 K2 167.1(4) . . . .
O5 V10 O3 K2 101.8(2) . . . .
O32 V10 O3 K2 177.9(2) . . . .
V2 V10 O3 K2 -134.04(17) . . . .
V13 V10 O3 K2 130.88(17) . . . .
V6 V10 O3 K2 -176.0(4) . . . .
O13 V12 O2 V7 176.1(2) . . . .
O24 V12 O2 V7 73.6(3) . . . .
O4 V12 O2 V7 -79.7(3) . . . .
O6 V12 O2 V7 -4.4(6) . . . .
O31 V12 O2 V7 -3.0(2) . . . .
Mn1 V12 O2 V7 -3.4(3) . . . .
K1 V12 O2 V7 177.80(7) . . . .
O9 V7 O2 V12 -179.4(3) . . . .
O8 V7 O2 V12 -75.8(3) . . . .
O38 V7 O2 V12 12.6(6) . . . .
O1 V7 O2 V12 80.1(3) . . . .
O31 V7 O2 V12 3.0(2) . . . .
V3 V7 O2 V12 3.4(3) . . . .
V5 V7 O2 V12 -44.1(2) . . . .
Na1 V7 O2 V12 128.4(2) . . . .
O20 V9 O1 V7 -179.1(3) . . . .
O27 V9 O1 V7 -74.5(3) . . . .
O4 V9 O1 V7 79.2(3) . . . .
O22 V9 O1 V7 5.5(7) . . . .
O31 V9 O1 V7 2.5(2) . . . .
Mn1 V9 O1 V7 3.2(3) . . . .
O20 V9 O1 Na1 -3.6(5) . . . .
O27 V9 O1 Na1 101.0(5) . . . .
O4 V9 O1 Na1 -105.3(5) . . . .
O22 V9 O1 Na1 -179.0(4) . . . .
O31 V9 O1 Na1 178.0(5) . . . .
Mn1 V9 O1 Na1 178.7(4) . . . .
O9 V7 O1 V9 -179.9(3) . . . .
O8 V7 O1 V9 -8.3(6) . . . .
O38 V7 O1 V9 76.6(3) . . . .
O2 V7 O1 V9 -80.7(3) . . . .
O31 V7 O1 V9 -2.5(2) . . . .
V3 V7 O1 V9 45.3(2) . . . .
V12 V7 O1 V9 -50.3(2) . . . .
V5 V7 O1 V9 -0.9(3) . . . .
Na1 V7 O1 V9 177.4(4) . . . .
O9 V7 O1 Na1 2.7(3) . . . .
O8 V7 O1 Na1 174.3(4) . . . .
O38 V7 O1 Na1 -100.8(2) . . . .
O2 V7 O1 Na1 101.9(2) . . . .
O31 V7 O1 Na1 -179.9(2) . . . .
V3 V7 O1 Na1 -132.10(19) . . . .
V12 V7 O1 Na1 132.29(19) . . . .
V5 V7 O1 Na1 -178.33(14) . . . .
O34 Mn2 O9W Na1 143.2(2) . . . 1_565
O2W Mn2 O9W Na1 75(3) . . . 1_565
O4W Mn2 O9W Na1 -126.6(2) . . . 1_565
O10W Mn2 O9W Na1 -37.4(2) . . . 1_565
O8W Mn2 O9W Na1 52.1(2) . . . 1_565
O21 V8 O34 Mn2 1.9(16) . . . .
O18 V8 O34 Mn2 -104.9(15) . . . .
O24 V8 O34 Mn2 107.4(15) . . . .
O25 V8 O34 Mn2 -178.7(15) . . . .
O6 V8 O34 Mn2 177.7(10) . . . .
V6 V8 O34 Mn2 -139.4(15) . . . .
K1 V8 O34 Mn2 -1.4(17) . . . .
O2W Mn2 O34 V8 -3.3(15) . . . .
O4W Mn2 O34 V8 84.6(15) . . . .
O10W Mn2 O34 V8 174.7(15) . . . .
O8W Mn2 O34 V8 -94.0(15) . . . .
O9W Mn2 O34 V8 179.7(15) . . . .
O35 Mn3 O1W K2 -41.6(14) . . . 1_545
O6W Mn3 O1W K2 -124.7(2) . . . 1_545
O7W Mn3 O1W K2 145.57(19) . . . 1_545
O5W Mn3 O1W K2 56.57(19) . . . 1_545
O3W Mn3 O1W K2 -34.96(18) . . . 1_545
O35 Mn3 O3W K2 -142.98(19) . . . 1_545
O6W Mn3 O3W K2 124.54(19) . . . 1_545
O7W Mn3 O3W K2 170(100) . . . 1_545
O5W Mn3 O3W K2 -49.30(19) . . . 1_545
O1W Mn3 O3W K2 38.00(19) . . . 1_545
V6 O3 K2 O16W -6.0(10) . . . .
V10 O3 K2 O16W 167.9(6) . . . .
V6 O3 K2 O11W 65.5(5) . . . .
V10 O3 K2 O11W -120.6(3) . . . .
V6 O3 K2 O36 -174.1(5) . . . .
V10 O3 K2 O36 -0.27(17) . . . .
V6 O3 K2 O19 151.9(4) . . . 2_766
V10 O3 K2 O19 -34.3(3) . . . 2_766
V6 O3 K2 O3W -9.5(4) . . . 1_565
V10 O3 K2 O3W 164.4(2) . . . 1_565
V6 O3 K2 O1W -73.3(4) . . . 1_565
V10 O3 K2 O1W 100.6(2) . . . 1_565
V6 O3 K2 O13 -131.0(4) . . . 1_655
V10 O3 K2 O13 42.8(2) . . . 1_655
V6 O3 K2 V10 -173.8(6) . . . .
V6 O3 K2 V13 130.3(4) . . . 2_766
V10 O3 K2 V13 -55.8(2) . . . 2_766
V6 O3 K2 Mn3 -43.4(4) . . . 1_565
V10 O3 K2 Mn3 130.47(19) . . . 1_565
V6 O3 K2 Na2 43.6(5) . . . .
V10 O3 K2 Na2 -142.59(15) . . . .
O36 V10 K2 O16W 30.5(13) . . . .
O37 V10 K2 O16W -67.3(13) . . . .
O3 V10 K2 O16W -150.0(13) . . . .
O10 V10 K2 O16W 43.0(14) . . . .
O5 V10 K2 O16W 130.0(13) . . . .
O32 V10 K2 O16W -152.6(13) . . . .
V2 V10 K2 O16W -97.6(13) . . . .
V13 V10 K2 O16W 156.1(13) . . . .
V6 V10 K2 O16W -147.9(13) . . . .
O36 V10 K2 O11W -117.8(4) . . . .
O37 V10 K2 O11W 144.4(3) . . . .
O3 V10 K2 O11W 61.7(3) . . . .
O10 V10 K2 O11W -105.3(4) . . . .
O5 V10 K2 O11W -18.2(3) . . . .
O32 V10 K2 O11W 59.1(3) . . . .
V2 V10 K2 O11W 114.1(3) . . . .
V13 V10 K2 O11W 7.9(3) . . . .
V6 V10 K2 O11W 63.8(3) . . . .
O36 V10 K2 O3 -179.5(3) . . . .
O37 V10 K2 O3 82.7(3) . . . .
O10 V10 K2 O3 -167.0(4) . . . .
O5 V10 K2 O3 -79.9(2) . . . .
O32 V10 K2 O3 -2.6(3) . . . .
V2 V10 K2 O3 52.4(2) . . . .
V13 V10 K2 O3 -53.9(2) . . . .
V6 V10 K2 O3 2.1(2) . . . .
O37 V10 K2 O36 -97.8(3) . . . .
O3 V10 K2 O36 179.5(3) . . . .
O10 V10 K2 O36 12.5(4) . . . .
O5 V10 K2 O36 99.6(3) . . . .
O32 V10 K2 O36 176.9(3) . . . .
V2 V10 K2 O36 -128.1(3) . . . .
V13 V10 K2 O36 125.6(3) . . . .
V6 V10 K2 O36 -178.4(3) . . . .
O36 V10 K2 O19 -29.5(3) . . . 2_766
O37 V10 K2 O19 -127.27(19) . . . 2_766
O3 V10 K2 O19 150.0(3) . . . 2_766
O10 V10 K2 O19 -17.0(4) . . . 2_766
O5 V10 K2 O19 70.10(19) . . . 2_766
O32 V10 K2 O19 147.40(18) . . . 2_766
V2 V10 K2 O19 -157.57(12) . . . 2_766
V13 V10 K2 O19 96.18(13) . . . 2_766
V6 V10 K2 O19 152.12(13) . . . 2_766
O36 V10 K2 O3W 165.1(3) . . . 1_565
O37 V10 K2 O3W 67.3(2) . . . 1_565
O3 V10 K2 O3W -15.4(2) . . . 1_565
O10 V10 K2 O3W 177.6(4) . . . 1_565
O5 V10 K2 O3W -95.4(2) . . . 1_565
O32 V10 K2 O3W -18.1(2) . . . 1_565
V2 V10 K2 O3W 36.96(17) . . . 1_565
V13 V10 K2 O3W -69.29(16) . . . 1_565
V6 V10 K2 O3W -13.35(14) . . . 1_565
O36 V10 K2 O1W 114.5(3) . . . 1_565
O37 V10 K2 O1W 16.65(18) . . . 1_565
O3 V10 K2 O1W -66.1(2) . . . 1_565
O10 V10 K2 O1W 126.9(4) . . . 1_565
O5 V10 K2 O1W -145.99(17) . . . 1_565
O32 V10 K2 O1W -68.7(2) . . . 1_565
V2 V10 K2 O1W -13.65(12) . . . 1_565
V13 V10 K2 O1W -119.91(12) . . . 1_565
V6 V10 K2 O1W -63.96(11) . . . 1_565
O36 V10 K2 O13 40.2(3) . . . 1_655
O37 V10 K2 O13 -57.60(18) . . . 1_655
O3 V10 K2 O13 -140.3(2) . . . 1_655
O10 V10 K2 O13 52.7(4) . . . 1_655
O5 V10 K2 O13 139.77(17) . . . 1_655
O32 V10 K2 O13 -142.93(18) . . . 1_655
V2 V10 K2 O13 -87.90(12) . . . 1_655
V13 V10 K2 O13 165.85(10) . . . 1_655
V6 V10 K2 O13 -138.21(11) . . . 1_655
O36 V10 K2 V13 -50.4(2) . . . 2_766
O37 V10 K2 V13 -148.23(16) . . . 2_766
O3 V10 K2 V13 129.1(2) . . . 2_766
O10 V10 K2 V13 -37.9(4) . . . 2_766
O5 V10 K2 V13 49.13(15) . . . 2_766
O32 V10 K2 V13 126.43(16) . . . 2_766
V2 V10 K2 V13 -178.53(5) . . . 2_766
V13 V10 K2 V13 75.21(8) . . . 2_766
V6 V10 K2 V13 131.15(7) . . . 2_766
O36 V10 K2 Mn3 130.8(3) . . . 1_565
O37 V10 K2 Mn3 32.99(17) . . . 1_565
O3 V10 K2 Mn3 -49.7(2) . . . 1_565
O10 V10 K2 Mn3 143.3(3) . . . 1_565
O5 V10 K2 Mn3 -129.65(15) . . . 1_565
O32 V10 K2 Mn3 -52.34(19) . . . 1_565
V2 V10 K2 Mn3 2.69(10) . . . 1_565
V13 V10 K2 Mn3 -103.56(9) . . . 1_565
V6 V10 K2 Mn3 -47.62(7) . . . 1_565
O36 V10 K2 Na2 -117.4(3) . . . .
O37 V10 K2 Na2 144.81(19) . . . .
O3 V10 K2 Na2 62.1(2) . . . .
O10 V10 K2 Na2 -104.9(4) . . . .
O5 V10 K2 Na2 -17.8(2) . . . .
O32 V10 K2 Na2 59.5(2) . . . .
V2 V10 K2 Na2 114.51(14) . . . .
V13 V10 K2 Na2 8.26(16) . . . .
V6 V10 K2 Na2 64.20(14) . . . .
O36 V10 O37 V2 -174.7(3) . . . .
O3 V10 O37 V2 -70.9(3) . . . .
O10 V10 O37 V2 83.0(3) . . . .
O5 V10 O37 V2 15.3(6) . . . .
O32 V10 O37 V2 6.3(2) . . . .
V13 V10 O37 V2 7.9(3) . . . .
V6 V10 O37 V2 -41.2(2) . . . .
K2 V10 O37 V2 -121.2(2) . . . .
O14 V2 O37 V10 176.7(3) . . . .
O7 V2 O37 V10 72.4(3) . . . .
O16 V2 O37 V10 -26.5(6) . . . .
O23 V2 O37 V10 -81.9(3) . . . .
O32 V2 O37 V10 -6.4(2) . . . .
Mn1 V2 O37 V10 -8.8(3) . . . .
V6 V2 O37 V10 41.4(2) . . . .
V4 V2 O37 V10 -85.4(3) . . . .
O37 V10 O36 K2 94.7(2) . . . .
O3 V10 O36 K2 -0.4(3) . . . .
O10 V10 O36 K2 -174.5(2) . . . .
O5 V10 O36 K2 -89.7(2) . . . .
O32 V10 O36 K2 -108(5) . . . .
V2 V10 O36 K2 90.7(3) . . . .
V13 V10 O36 K2 -88.3(2) . . . .
V6 V10 O36 K2 2.2(3) . . . .
O16W K2 O36 V10 -171.5(4) . . . .
O11W K2 O36 V10 70.1(4) . . . .
O3 K2 O36 V10 0.3(2) . . . .
O19 K2 O36 V10 148.1(3) 2_766 . . .
O3W K2 O36 V10 -18.7(4) 1_565 . . .
O1W K2 O36 V10 -60.1(2) 1_565 . . .
O13 K2 O36 V10 -135.6(3) 1_655 . . .
V13 K2 O36 V10 127.1(2) 2_766 . . .
Mn3 K2 O36 V10 -56.3(3) 1_565 . . .
Na2 K2 O36 V10 104.5(3) . . . .
O17 V3 O38 V7 -176.3(3) . . . .
O15 V3 O38 V7 -72.8(3) . . . .
O27 V3 O38 V7 81.1(3) . . . .
O16 V3 O38 V7 19.4(6) . . . .
O31 V3 O38 V7 5.2(2) . . . .
Mn1 V3 O38 V7 6.5(3) . . . .
V4 V3 O38 V7 83.8(3) . . . .
V5 V3 O38 V7 -42.8(2) . . . .
O9 V7 O38 V3 177.5(3) . . . .
O8 V7 O38 V3 73.2(3) . . . .
O2 V7 O38 V3 -14.7(6) . . . .
O1 V7 O38 V3 -81.6(3) . . . .
O31 V7 O38 V3 -5.2(2) . . . .
V12 V7 O38 V3 -6.9(3) . . . .
V5 V7 O38 V3 42.7(2) . . . .
Na1 V7 O38 V3 -130.3(2) . . . .
V9 O1 Na1 O23W 24.7(9) . . . .
V7 O1 Na1 O23W -159.4(5) . . . .
V9 O1 Na1 O12W -70.1(5) . . . .
V7 O1 Na1 O12W 105.8(2) . . . .
V9 O1 Na1 O9 -177.6(5) . . . .
V7 O1 Na1 O9 -1.72(18) . . . .
V9 O1 Na1 O9W 15.8(5) . . . 1_545
V7 O1 Na1 O9W -168.3(2) . . . 1_545
V9 O1 Na1 O14W -141.6(4) . . . .
V7 O1 Na1 O14W 34.3(3) . . . .
V9 O1 Na1 V7 -175.9(6) . . . .
O9 V7 Na1 O23W -59.7(11) . . . .
O8 V7 Na1 O23W -57.3(13) . . . .
O38 V7 Na1 O23W -162.8(11) . . . .
O2 V7 Na1 O23W 39.4(11) . . . .
O1 V7 Na1 O23W 116.9(12) . . . .
O31 V7 Na1 O23W 117.0(11) . . . .
V3 V7 Na1 O23W 171.2(11) . . . .
V12 V7 Na1 O23W 64.8(11) . . . .
V5 V7 Na1 O23W 127.7(9) . . . .
O9 V7 Na1 O1 -176.6(3) . . . .
O8 V7 Na1 O1 -174.1(4) . . . .
O38 V7 Na1 O1 80.4(2) . . . .
O2 V7 Na1 O1 -77.4(2) . . . .
O31 V7 Na1 O1 0.1(3) . . . .
V3 V7 Na1 O1 54.4(2) . . . .
V12 V7 Na1 O1 -52.0(2) . . . .
V5 V7 Na1 O1 10.9(9) . . . .
O9 V7 Na1 O12W 111.1(3) . . . .
O8 V7 Na1 O12W 113.6(4) . . . .
O38 V7 Na1 O12W 8.1(2) . . . .
O2 V7 Na1 O12W -149.7(2) . . . .
O1 V7 Na1 O12W -72.3(3) . . . .
O31 V7 Na1 O12W -72.2(3) . . . .
V3 V7 Na1 O12W -18.0(2) . . . .
V12 V7 Na1 O12W -124.4(2) . . . .
V5 V7 Na1 O12W -61.5(9) . . . .
O8 V7 Na1 O9 2.5(5) . . . .
O38 V7 Na1 O9 -103.0(3) . . . .
O2 V7 Na1 O9 99.2(3) . . . .
O1 V7 Na1 O9 176.6(3) . . . .
O31 V7 Na1 O9 176.7(3) . . . .
V3 V7 Na1 O9 -129.1(3) . . . .
V12 V7 Na1 O9 124.5(3) . . . .
V5 V7 Na1 O9 -172.6(8) . . . .
O9 V7 Na1 O9W -165.1(3) . . . 1_545
O8 V7 Na1 O9W -162.6(4) . . . 1_545
O38 V7 Na1 O9W 91.9(2) . . . 1_545
O2 V7 Na1 O9W -65.9(2) . . . 1_545
O1 V7 Na1 O9W 11.5(2) . . . 1_545
O31 V7 Na1 O9W 11.6(3) . . . 1_545
V3 V7 Na1 O9W 65.8(2) . . . 1_545
V12 V7 Na1 O9W -40.6(2) . . . 1_545
V5 V7 Na1 O9W 22.3(10) . . . 1_545
O9 V7 Na1 O14W 35.2(3) . . . .
O8 V7 Na1 O14W 37.6(5) . . . .
O38 V7 Na1 O14W -67.9(2) . . . .
O2 V7 Na1 O14W 134.3(2) . . . .
O1 V7 Na1 O14W -148.2(3) . . . .
O31 V7 Na1 O14W -148.1(2) . . . .
V3 V7 Na1 O14W -93.89(18) . . . .
V12 V7 Na1 O14W 159.71(16) . . . .
V5 V7 Na1 O14W -137.4(8) . . . .
O8 V7 O9 Na1 -179.0(2) . . . .
O38 V7 O9 Na1 86.7(3) . . . .
O2 V7 O9 Na1 -88.2(2) . . . .
O1 V7 O9 Na1 -2.6(3) . . . .
O31 V7 O9 Na1 -48(4) . . . .
V3 V7 O9 Na1 88.5(3) . . . .
V12 V7 O9 Na1 -88.6(3) . . . .
V5 V7 O9 Na1 178.63(15) . . . .
O23W Na1 O9 V7 162.0(5) . . . .
O1 Na1 O9 V7 2.1(2) . . . .
O12W Na1 O9 V7 -71.3(3) . . . .
O9W Na1 O9 V7 18.4(4) 1_545 . . .
O14W Na1 O9 V7 -140.6(3) . . . .
O11W K2 O16W Na2 -4.7(3) . . . .
O3 K2 O16W Na2 67.1(7) . . . .
O36 K2 O16W Na2 -130.6(4) . . . .
O19 K2 O16W Na2 -93.3(2) 2_766 . . .
O3W K2 O16W Na2 70.4(2) 1_565 . . .
O1W K2 O16W Na2 125.4(2) 1_565 . . .
O13 K2 O16W Na2 -163.5(2) 1_655 . . .
V10 K2 O16W Na2 -153.7(12) . . . .
V13 K2 O16W Na2 -72.47(17) 2_766 . . .
Mn3 K2 O16W Na2 104.35(17) 1_565 . . .
O16W K2 O11W Na2 4.7(3) . . . .
O3 K2 O11W Na2 -153.3(3) . . . .
O36 K2 O11W Na2 154.6(2) . . . .
O19 K2 O11W Na2 89.1(3) 2_766 . . .
O3W K2 O11W Na2 -79.3(3) 1_565 . . .
O1W K2 O11W Na2 -104.8(3) 1_565 . . .
O13 K2 O11W Na2 68.6(8) 1_655 . . .
V10 K2 O11W Na2 179.7(2) . . . .
V13 K2 O11W Na2 93.4(3) 2_766 . . .
Mn3 K2 O11W Na2 -74.6(3) 1_565 . . .
K2 O16W Na2 O16W -137(100) . . . 2_776
K2 O16W Na2 O11W -175.5(3) . . . 2_776
K2 O16W Na2 O11W 4.5(3) . . . .
K2 O16W Na2 K2 180.0 . . . 2_776
K2 O11W Na2 O16W -4.4(3) . . . .
K2 O11W Na2 O16W 175.6(3) . . . 2_776
K2 O11W Na2 O11W 115(100) . . . 2_776
K2 O11W Na2 K2 180.0 . . . 2_776
O11W K2 Na2 O16W 173.1(4) . . . .
O3 K2 Na2 O16W -153.8(3) . . . .
O36 K2 Na2 O16W 123.6(3) . . . .
O19 K2 Na2 O16W 83.7(3) 2_766 . . .
O3W K2 Na2 O16W -99.9(3) 1_565 . . .
O1W K2 Na2 O16W -75.6(3) 1_565 . . .
O13 K2 Na2 O16W 20.1(3) 1_655 . . .
V10 K2 Na2 O16W 172.5(3) . . . .
V13 K2 Na2 O16W 101.1(2) 2_766 . . .
Mn3 K2 Na2 O16W -73.5(2) 1_565 . . .
O16W K2 Na2 O16W 180.0 . . . 2_776
O11W K2 Na2 O16W -6.9(4) . . . 2_776
O3 K2 Na2 O16W 26.2(3) . . . 2_776
O36 K2 Na2 O16W -56.4(3) . . . 2_776
O19 K2 Na2 O16W -96.3(3) 2_766 . . 2_776
O3W K2 Na2 O16W 80.1(3) 1_565 . . 2_776
O1W K2 Na2 O16W 104.4(3) 1_565 . . 2_776
O13 K2 Na2 O16W -159.9(3) 1_655 . . 2_776
V10 K2 Na2 O16W -7.5(3) . . . 2_776
V13 K2 Na2 O16W -78.9(2) 2_766 . . 2_776
Mn3 K2 Na2 O16W 106.5(2) 1_565 . . 2_776
O16W K2 Na2 O11W 6.9(4) . . . 2_776
O11W K2 Na2 O11W 180.0 . . . 2_776
O3 K2 Na2 O11W -146.9(4) . . . 2_776
O36 K2 Na2 O11W 130.5(4) . . . 2_776
O19 K2 Na2 O11W 90.6(4) 2_766 . . 2_776
O3W K2 Na2 O11W -93.0(4) 1_565 . . 2_776
O1W K2 Na2 O11W -68.7(4) 1_565 . . 2_776
O13 K2 Na2 O11W 27.0(4) 1_655 . . 2_776
V10 K2 Na2 O11W 179.4(4) . . . 2_776
V13 K2 Na2 O11W 108.0(4) 2_766 . . 2_776
Mn3 K2 Na2 O11W -66.6(4) 1_565 . . 2_776
O16W K2 Na2 O11W -173.1(4) . . . .
O3 K2 Na2 O11W 33.1(4) . . . .
O36 K2 Na2 O11W -49.5(4) . . . .
O19 K2 Na2 O11W -89.4(4) 2_766 . . .
O3W K2 Na2 O11W 87.0(4) 1_565 . . .
O1W K2 Na2 O11W 111.3(4) 1_565 . . .
O13 K2 Na2 O11W -153.0(4) 1_655 . . .
V10 K2 Na2 O11W -0.6(4) . . . .
V13 K2 Na2 O11W -72.0(4) 2_766 . . .
Mn3 K2 Na2 O11W 113.4(4) 1_565 . . .
O16W K2 Na2 K2 156(100) . . . 2_776
O11W K2 Na2 K2 -31(100) . . . 2_776
O3 K2 Na2 K2 2(100) . . . 2_776
O36 K2 Na2 K2 -81(100) . . . 2_776
O19 K2 Na2 K2 -120(100) 2_766 . . 2_776
O3W K2 Na2 K2 56(100) 1_565 . . 2_776
O1W K2 Na2 K2 80(100) 1_565 . . 2_776
O13 K2 Na2 K2 176(100) 1_655 . . 2_776
V10 K2 Na2 K2 -32(100) . . . 2_776
V13 K2 Na2 K2 -103(100) 2_766 . . 2_776
Mn3 K2 Na2 K2 82(100) 1_565 . . 2_776
